data_7132375
loop_
_publ_author_name
'Leinauer, Luisa'
'Parla, Giorgio'
'Messelbeger, Julian'
'Herrera, Alberto'
'Heinemann, Frank W.'
'Langer, Jens'
'Chuchelkin, Ilya'
'Grasruck, Alexander'
'Frie&#xdf;, Sibylle'
'Chelouan, Ahmed'
'Gavrilov, Konstantin'
'Dorta, Romano'

_publ_section_title
;
 Evolution of a 'privileged' P-alkene ligand: added planar chirality beats
 BINOL axial chirality in catalytic asymmetric C-C bond formation.
;
_journal_name_full 'Chemical communications (Cambridge, England)'
_journal_paper_doi 10.1039/d3cc04972h
_journal_year 2023
_chemical_absolute_configuration ad
_chemical_formula_moiety 'C160 H104 Cl2 N4 O8 P4 Rh2, 7.5(C6 H6), 0.25(C5 H12)'
_chemical_formula_sum 'C206.25 H152 Cl2 N4 O8 P4 Rh2'
_chemical_formula_weight 3214.91
_chemical_properties_physical Air-sensitive,Moisture-sensitive
_space_group_crystal_system triclinic
_space_group_IT_number 1
_space_group_name_Hall 'P 1'
_space_group_name_H-M_alt 'P 1'
_atom_sites_solution_hydrogens geom
_atom_sites_solution_primary direct
_audit_creation_date 2023-07-07
_audit_creation_method
;
Olex2 1.5
(compiled 2023.03.06 svn.rbb2c1857 for OlexSys, GUI svn.r6748)
;
_audit_update_record
;
2023-09-18 deposited with the CCDC.	2023-10-31 downloaded from the CCDC.
;
_cell_angle_alpha 67.834(2)
_cell_angle_beta 80.669(3)
_cell_angle_gamma 76.916(3)
_cell_formula_units_Z 2
_cell_length_a 17.4039(12)
_cell_length_b 19.9901(14)
_cell_length_c 25.7764(17)
_cell_measurement_reflns_used 9611
_cell_measurement_temperature 100(2)
_cell_measurement_theta_max 30.47
_cell_measurement_theta_min 2.29
_cell_volume 8060.1(10)
_computing_cell_refinement 'SAINT V8.38A (Bruker AXS, 2016)'
_computing_data_collection 'Bruker APEX3 (Bruker AXS, 2015)'
_computing_data_reduction 'SAINT V8.38A (Bruker AXS, 2016)'
_computing_molecular_graphics 'SHELXTL 6.12 (Bruker AXS, 2002)'
_computing_publication_material 'Olex2 (Dolomanov et al., 2009)'
_computing_structure_refinement 'SHELXL-2018/3 (Sheldrick, 2015)'
_computing_structure_solution 'SHELX XT 2014/5 (Sheldrick, 2015)'
_diffrn_ambient_temperature 100(2)
_diffrn_measured_fraction_theta_full 0.999
_diffrn_measured_fraction_theta_max 1.000
_diffrn_measurement_device_type 'Bruker Kappa ImuS Duo Photon II CPAD'
_diffrn_measurement_method '\f and \w scans'
_diffrn_radiation_monochromator 'Quazar focussing montel optics'
_diffrn_radiation_source 'ImuS high brilliance micro-focus tube'
_diffrn_radiation_type MoK\a
_diffrn_radiation_wavelength 0.71073
_diffrn_reflns_av_R_equivalents 0.0852
_diffrn_reflns_av_unetI/netI 0.0709
_diffrn_reflns_Laue_measured_fraction_full 0.999
_diffrn_reflns_Laue_measured_fraction_max 1.000
_diffrn_reflns_limit_h_max 24
_diffrn_reflns_limit_h_min -24
_diffrn_reflns_limit_k_max 27
_diffrn_reflns_limit_k_min -27
_diffrn_reflns_limit_l_max 35
_diffrn_reflns_limit_l_min -35
_diffrn_reflns_number 472238
_diffrn_reflns_point_group_measured_fraction_full 0.999
_diffrn_reflns_point_group_measured_fraction_max 0.999
_diffrn_reflns_theta_full 25.242
_diffrn_reflns_theta_max 29.575
_diffrn_reflns_theta_min 1.850
_diffrn_standards_number 0
_exptl_absorpt_coefficient_mu 0.342
_exptl_absorpt_correction_T_max 0.7461
_exptl_absorpt_correction_T_min 0.6987
_exptl_absorpt_correction_type multi-scan
_exptl_absorpt_process_details
;
SADABS-2016/2 (Bruker,2016/2) was used for absorption correction.
wR2(int) was 0.0896 before and 0.0702 after correction.
The Ratio of minimum to maximum transmission is 0.9365.
The \l/2 correction factor is Not present.
;
_exptl_crystal_colour yellow
_exptl_crystal_density_diffrn 1.325
_exptl_crystal_description block
_exptl_crystal_F_000 3331
_exptl_crystal_recrystallization_method 'Re-crystallisation from solvent: benzene, n-pentane'
_exptl_crystal_size_max 0.338
_exptl_crystal_size_mid 0.225
_exptl_crystal_size_min 0.174
_refine_diff_density_max 1.093
_refine_diff_density_min -0.894
_refine_diff_density_rms 0.079
_refine_ls_abs_structure_details
;
 Flack x determined using 30411 quotients [(I+)-(I-)]/[(I+)+(I-)]
 (Parsons, Flack and Wagner, Acta Cryst. B69 (2013) 249-259).
;
_refine_ls_abs_structure_Flack -0.009(5)
_refine_ls_extinction_method none
_refine_ls_goodness_of_fit_ref 1.036
_refine_ls_hydrogen_treatment constr
_refine_ls_matrix_type fullcycle
_refine_ls_number_parameters 4072
_refine_ls_number_reflns 90374
_refine_ls_number_restraints 304
_refine_ls_restrained_S_all 1.041
_refine_ls_R_factor_all 0.0720
_refine_ls_R_factor_gt 0.0510
_refine_ls_shift/su_max 0.000
_refine_ls_shift/su_mean 0.000
_refine_ls_structure_factor_coef Fsqd
_refine_ls_weighting_details 'w=1/[\s^2^(Fo^2^)+(0.0516P)^2^+4.3469P] where P=(Fo^2^+2Fc^2^)/3'
_refine_ls_weighting_scheme calc
_refine_ls_wR_factor_gt 0.1072
_refine_ls_wR_factor_ref 0.1170
_reflns_Friedel_coverage 0.999
_reflns_Friedel_fraction_full 0.999
_reflns_Friedel_fraction_max 0.999
_reflns_number_gt 74503
_reflns_number_total 90374
_reflns_threshold_expression 'I > 2\s(I)'
_cod_data_source_file d3cc04972h2.cif
_cod_data_source_block rd2209
_cod_database_code 7132375
_shelx_shelxl_version_number 2018/3
_shelx_space_group_comment
;
The symmetry employed for this shelxl refinement is uniquely defined
by the following loop, which should always be used as a source of
symmetry information in preference to the above space-group names.
They are only intended as comments.
;
_shelx_estimated_absorpt_t_max 0.943
_shelx_estimated_absorpt_t_min 0.893
_olex2_refinement_description
;
1. Fixed Uiso
 At 1.2 times of:
  All C(H) groups, All C(H,H) groups
 At 1.5 times of:
  All C(H,H,H) groups
2. Restrained distances
 C551-C552 = C552-C553 = C553-C554 = C554-C555
 1.54 with sigma of 0.01
 C551-C553 = C552-C554 = C553-C555
 2.9 with sigma of 0.01
3. Uiso/Uaniso restraints and constraints
C451 \\sim C452 \\sim C453 \\sim C454 \\sim C455 \\sim C456: within 2A with
sigma of 0.01 and sigma for terminal atoms of 0.02 within 2A
C461 \\sim C462 \\sim C463 \\sim C464 \\sim C465 \\sim C466: within 2A with
sigma of 0.01 and sigma for terminal atoms of 0.02 within 2A
C471 \\sim C472 \\sim C473 \\sim C474 \\sim C475 \\sim C476: within 2A with
sigma of 0.01 and sigma for terminal atoms of 0.02 within 2A
C501 \\sim C502 \\sim C503 \\sim C504 \\sim C505 \\sim C506: within 2A with
sigma of 0.01 and sigma for terminal atoms of 0.02 within 2A
C531 \\sim C532 \\sim C533 \\sim C534 \\sim C535 \\sim C536: within 2A with
sigma of 0.01 and sigma for terminal atoms of 0.02 within 2A
C541 \\sim C542 \\sim C543 \\sim C544 \\sim C545 \\sim C546: within 2A with
sigma of 0.01 and sigma for terminal atoms of 0.02 within 2A
C551 \\sim C552 \\sim C553 \\sim C554 \\sim C555: within 2A with sigma of 0.01
and sigma for terminal atoms of 0.02 within 2A
Uanis(C475) \\sim Ueq, Uanis(C481) \\sim Ueq, Uanis(C504) \\sim Ueq,
Uanis(C521) \\sim Ueq: with sigma of 0.01 and sigma for terminal atoms of 0.02
Uanis(C551) \\sim Ueq, Uanis(C552) \\sim Ueq, Uanis(C553) \\sim Ueq,
Uanis(C554) \\sim Ueq, Uanis(C555) \\sim Ueq: with sigma of 0.01 and sigma for
terminal atoms of 0.02
4. Others
 Fixed Sof: C551(0.5) H55A(0.5) H55B(0.5) H55C(0.5) C552(0.5) H55D(0.5)
 H55E(0.5) C553(0.5) H55F(0.5) H55G(0.5) C554(0.5) H55H(0.5) H55I(0.5)
 C555(0.5) H55J(0.5) H55K(0.5) H55L(0.5)
5.a Secondary CH2 refined with riding coordinates:
 C552(H55D,H55E), C553(H55F,H55G), C554(H55H,H55I)
5.b Me refined with riding coordinates:
 C551(H55A,H55B,H55C), C555(H55J,H55K,H55L)
5.c Aromatic/amide H refined with riding coordinates:
 C2(H2), C3(H3), C4(H4), C5(H5), C8(H8), C10(H10), C11(H11), C12(H12),
 C13(H13), C16(H16), C17(H17), C18(H18), C19(H19), C20(H20), C22(H22), C23(H23),
  C25(H25), C26(H26), C27(H27), C28(H28), C33(H33), C34(H34), C35(H35),
 C36(H36), C38(H38), C39(H39), C42(H42), C43(H43), C44(H44), C45(H45), C48(H48),
  C50(H50), C51(H51), C52(H52), C53(H53), C56(H56), C57(H57), C58(H58),
 C59(H59), C60(H60), C62(H62), C63(H63), C65(H65), C66(H66), C67(H67), C68(H68),
  C73(H73), C74(H74), C75(H75), C76(H76), C78(H78), C79(H79), C82(H82),
 C83(H83), C84(H84), C85(H85), C88(H88), C90(H90), C91(H91), C92(H92), C93(H93),
  C96(H96), C97(H97), C98(H98), C99(H99), C100(H100), C102(H102), C103(H103),
 C105(H105), C106(H106), C107(H107), C108(H108), C113(H113), C114(H114),
 C115(H115), C116(H116), C118(H118), C119(H119), C122(H122), C123(H123),
 C124(H124), C125(H125), C128(H128), C130(H130), C131(H131), C132(H132),
 C133(H133), C136(H136), C137(H137), C138(H138), C139(H139), C140(H140),
 C142(H142), C143(H143), C145(H145), C146(H146), C147(H147), C148(H148),
 C153(H153), C154(H154), C155(H155), C156(H156), C158(H158), C159(H159),
 C162(H162), C163(H163), C164(H164), C165(H165), C168(H168), C170(H170),
 C171(H171), C172(H172), C173(H173), C176(H176), C177(H177), C178(H178),
 C179(H179), C180(H180), C182(H182), C183(H183), C185(H185), C186(H186),
 C187(H187), C188(H188), C193(H193), C194(H194), C195(H195), C196(H196),
 C198(H198), C199(H199), C202(H202), C203(H203), C204(H204), C205(H205),
 C208(H208), C210(H210), C211(H211), C212(H212), C213(H213), C216(H216),
 C217(H217), C218(H218), C219(H219), C220(H220), C222(H222), C223(H223),
 C225(H225), C226(H226), C227(H227), C228(H228), C233(H233), C234(H234),
 C235(H235), C236(H236), C238(H238), C239(H239), C242(H242), C243(H243),
 C244(H244), C245(H245), C248(H248), C250(H250), C251(H251), C252(H252),
 C253(H253), C256(H256), C257(H257), C258(H258), C259(H259), C260(H260),
 C262(H262), C263(H263), C265(H265), C266(H266), C267(H267), C268(H268),
 C273(H273), C274(H274), C275(H275), C276(H276), C278(H278), C279(H279),
 C282(H282), C283(H283), C284(H284), C285(H285), C288(H288), C290(H290),
 C291(H291), C292(H292), C293(H293), C296(H296), C297(H297), C298(H298),
 C299(H299), C300(H300), C302(H302), C303(H303), C305(H305), C306(H306),
 C307(H307), C308(H308), C313(H313), C314(H314), C315(H315), C316(H316),
 C318(H318), C319(H319), C401(H401), C402(H402), C403(H403), C404(H404),
 C405(H405), C406(H406), C411(H411), C412(H412), C413(H413), C414(H414),
 C415(H415), C416(H416), C421(H421), C422(H422), C423(H423), C424(H424),
 C425(H425), C426(H426), C431(H431), C432(H432), C433(H433), C434(H434),
 C435(H435), C436(H436), C441(H441), C442(H442), C443(H443), C444(H444),
 C445(H445), C446(H446), C451(H451), C452(H452), C453(H453), C454(H454),
 C455(H455), C456(H456), C461(H461), C462(H462), C463(H463), C464(H464),
 C465(H465), C466(H466), C471(H471), C472(H472), C473(H473), C474(H474),
 C475(H475), C476(H476), C481(H481), C482(H482), C483(H483), C484(H484),
 C485(H485), C486(H486), C491(H491), C492(H492), C493(H493), C494(H494),
 C495(H495), C496(H496), C501(H501), C502(H502), C503(H503), C504(H504),
 C505(H505), C506(H506), C511(H511), C512(H512), C513(H513), C514(H514),
 C515(H515), C516(H516), C521(H521), C522(H522), C523(H523), C524(H524),
 C525(H525), C526(H526), C531(H531), C532(H532), C533(H533), C534(H534),
 C535(H535), C536(H536), C541(H541), C542(H542), C543(H543), C544(H544),
 C545(H545), C546(H546)
5.d Fitted hexagon refined as free rotating group:
 C461(C462,C463,C464,C465,C466), C521(C522,C523,C524,C525,C526)
;
_olex2_submission_special_instructions 'No special instructions were received'

loop_
_space_group_symop_operation_xyz
'x, y, z'

loop_
_atom_site_label
_atom_site_type_symbol
_atom_site_fract_x
_atom_site_fract_y
_atom_site_fract_z
_atom_site_U_iso_or_equiv
_atom_site_adp_type
_atom_site_occupancy
_atom_site_site_symmetry_order
_atom_site_calc_flag
_atom_site_refinement_flags_posn
_atom_site_refinement_flags_adp
_atom_site_refinement_flags_occupancy
_atom_site_disorder_assembly
_atom_site_disorder_group
Rh1 Rh 0.20859(2) 0.71199(2) 0.74367(2) 0.01521(7) Uani 1 1 d . . . . .
Rh2 Rh 0.16526(2) 0.69263(2) 0.61729(2) 0.01528(7) Uani 1 1 d . . . . .
Cl1 Cl 0.19619(7) 0.61593(6) 0.71183(5) 0.0214(2) Uani 1 1 d . . . . .
Cl2 Cl 0.19612(7) 0.78847(6) 0.64495(4) 0.0191(2) Uani 1 1 d . . . . .
P1 P 0.20587(7) 0.80098(7) 0.77180(5) 0.0159(2) Uani 1 1 d . . . . .
P2 P 0.23107(7) 0.62727(7) 0.82403(5) 0.0177(2) Uani 1 1 d . . . . .
P3 P 0.15129(7) 0.76198(7) 0.53071(5) 0.0156(2) Uani 1 1 d . . . . .
P4 P 0.13639(7) 0.59969(7) 0.60788(5) 0.0165(2) Uani 1 1 d . . . . .
O1 O 0.16967(19) 0.78269(18) 0.83709(13) 0.0181(7) Uani 1 1 d . . . . .
O2 O 0.14924(18) 0.87905(17) 0.74243(12) 0.0164(6) Uani 1 1 d . . . . .
O3 O 0.28196(19) 0.55071(18) 0.82014(13) 0.0199(7) Uani 1 1 d . . . . .
O4 O 0.2853(2) 0.64292(19) 0.86261(13) 0.0212(7) Uani 1 1 d . . . . .
O5 O 0.17503(18) 0.71920(18) 0.48591(12) 0.0179(6) Uani 1 1 d . . . . .
O6 O 0.21003(18) 0.82161(19) 0.50548(13) 0.0182(7) Uani 1 1 d . . . . .
O7 O 0.09142(18) 0.54491(18) 0.66189(13) 0.0189(7) Uani 1 1 d . . . . .
O8 O 0.07330(19) 0.61949(18) 0.56176(13) 0.0192(7) Uani 1 1 d . . . . .
N1 N 0.2882(2) 0.8360(2) 0.76212(15) 0.0173(8) Uani 1 1 d . . . . .
N2 N 0.1542(2) 0.5909(2) 0.86434(17) 0.0227(9) Uani 1 1 d . . . . .
N3 N 0.0664(2) 0.8214(2) 0.51439(15) 0.0180(8) Uani 1 1 d . . . . .
N4 N 0.2117(2) 0.5352(2) 0.60063(17) 0.0216(8) Uani 1 1 d . . . . .
C1 C 0.3634(3) 0.7875(3) 0.77026(18) 0.0192(9) Uani 1 1 d . . . . .
C2 C 0.3922(3) 0.7477(3) 0.7347(2) 0.0236(10) Uani 1 1 d . . . . .
H2 H 0.362617 0.753516 0.704920 0.028 Uiso 1 1 calc R U . . .
C3 C 0.4645(3) 0.6996(3) 0.7429(2) 0.0275(11) Uani 1 1 d . . . . .
H3 H 0.484157 0.672193 0.718869 0.033 Uiso 1 1 calc R U . . .
C4 C 0.5076(3) 0.6918(3) 0.7862(2) 0.0312(12) Uani 1 1 d . . . . .
H4 H 0.556772 0.658750 0.791904 0.037 Uiso 1 1 calc R U . . .
C5 C 0.4794(3) 0.7315(3) 0.8210(2) 0.0277(11) Uani 1 1 d . . . . .
H5 H 0.509749 0.725294 0.850498 0.033 Uiso 1 1 calc R U . . .
C6 C 0.4072(3) 0.7811(3) 0.81389(19) 0.0229(10) Uani 1 1 d . . . . .
C7 C 0.3827(3) 0.8279(3) 0.8483(2) 0.0255(11) Uani 1 1 d . . . . .
C8 C 0.3467(3) 0.8982(3) 0.8288(2) 0.0256(11) Uani 1 1 d . . . . .
H8 H 0.335578 0.922611 0.855162 0.031 Uiso 1 1 calc R U . . .
C9 C 0.3219(3) 0.9426(3) 0.7723(2) 0.0220(10) Uani 1 1 d . . . . .
C10 C 0.3252(3) 1.0180(3) 0.7499(2) 0.0291(12) Uani 1 1 d . . . . .
H10 H 0.342643 1.039813 0.771749 0.035 Uiso 1 1 calc R U . . .
C11 C 0.3031(3) 1.0608(3) 0.6962(2) 0.0300(12) Uani 1 1 d . . . . .
H11 H 0.304803 1.111781 0.681836 0.036 Uiso 1 1 calc R U . . .
C12 C 0.2788(3) 1.0298(3) 0.6636(2) 0.0271(11) Uani 1 1 d . . . . .
H12 H 0.264877 1.059057 0.626500 0.033 Uiso 1 1 calc R U . . .
C13 C 0.2746(3) 0.9559(3) 0.68489(19) 0.0215(10) Uani 1 1 d . . . . .
H13 H 0.258187 0.934526 0.662258 0.026 Uiso 1 1 calc R U . . .
C14 C 0.2944(3) 0.9124(3) 0.73958(19) 0.0191(9) Uani 1 1 d . . . . .
C15 C 0.4037(3) 0.7959(4) 0.9080(2) 0.0375(14) Uani 1 1 d . . . . .
C16 C 0.3964(4) 0.7233(4) 0.9407(2) 0.0436(16) Uani 1 1 d . . . . .
H16 H 0.381887 0.693676 0.923770 0.052 Uiso 1 1 calc R U . . .
C17 C 0.4098(5) 0.6934(6) 0.9973(3) 0.070(3) Uani 1 1 d . . . . .
H17 H 0.404383 0.643972 1.018544 0.085 Uiso 1 1 calc R U . . .
C18 C 0.4306(6) 0.7347(7) 1.0224(3) 0.095(4) Uani 1 1 d . . . . .
H18 H 0.438183 0.714704 1.061328 0.114 Uiso 1 1 calc R U . . .
C19 C 0.4408(6) 0.8072(7) 0.9905(4) 0.088(3) Uani 1 1 d . . . . .
H19 H 0.457334 0.835267 1.007868 0.106 Uiso 1 1 calc R U . . .
C20 C 0.4268(4) 0.8394(5) 0.9323(3) 0.056(2) Uani 1 1 d . . . . .
H20 H 0.432890 0.888627 0.910893 0.067 Uiso 1 1 calc R U . . .
C21 C 0.1468(3) 0.8357(3) 0.86221(18) 0.0194(9) Uani 1 1 d . . . . .
C22 C 0.1911(3) 0.8259(3) 0.90648(19) 0.0229(10) Uani 1 1 d . . . . .
H22 H 0.235762 0.787571 0.915714 0.027 Uiso 1 1 calc R U . . .
C23 C 0.1687(3) 0.8726(3) 0.9360(2) 0.0259(11) Uani 1 1 d . . . . .
H23 H 0.196317 0.864790 0.967328 0.031 Uiso 1 1 calc R U . . .
C24 C 0.1049(3) 0.9323(3) 0.9203(2) 0.0251(11) Uani 1 1 d . . . . .
C25 C 0.0838(4) 0.9829(3) 0.9494(2) 0.0345(13) Uani 1 1 d . . . . .
H25 H 0.110825 0.974857 0.980981 0.041 Uiso 1 1 calc R U . . .
C26 C 0.0256(4) 1.0424(3) 0.9323(3) 0.0365(14) Uani 1 1 d . . . . .
H26 H 0.011818 1.075456 0.952228 0.044 Uiso 1 1 calc R U . . .
C27 C -0.0144(3) 1.0553(3) 0.8856(2) 0.0329(13) Uani 1 1 d . . . . .
H27 H -0.054255 1.097651 0.873362 0.039 Uiso 1 1 calc R U . . .
C28 C 0.0039(3) 1.0069(3) 0.8573(2) 0.0271(11) Uani 1 1 d . . . . .
H28 H -0.023265 1.016723 0.825331 0.032 Uiso 1 1 calc R U . . .
C29 C 0.0623(3) 0.9427(3) 0.8746(2) 0.0214(10) Uani 1 1 d . . . . .
C30 C 0.0814(3) 0.8897(3) 0.84684(18) 0.0181(9) Uani 1 1 d . . . . .
C31 C 0.0317(3) 0.8921(3) 0.80378(18) 0.0178(9) Uani 1 1 d . . . . .
C32 C -0.0527(3) 0.8969(3) 0.81359(19) 0.0192(9) Uani 1 1 d . . . . .
C33 C -0.0950(3) 0.8933(3) 0.8663(2) 0.0228(10) Uani 1 1 d . . . . .
H33 H -0.066989 0.887691 0.896831 0.027 Uiso 1 1 calc R U . . .
C34 C -0.1753(3) 0.8980(3) 0.8736(2) 0.0294(12) Uani 1 1 d . . . . .
H34 H -0.202518 0.895346 0.909218 0.035 Uiso 1 1 calc R U . . .
C35 C -0.2178(3) 0.9065(3) 0.8292(2) 0.0312(12) Uani 1 1 d . . . . .
H35 H -0.273796 0.910808 0.834628 0.037 Uiso 1 1 calc R U . . .
C36 C -0.1800(3) 0.9088(3) 0.7788(2) 0.0271(11) Uani 1 1 d . . . . .
H36 H -0.209713 0.914288 0.749106 0.033 Uiso 1 1 calc R U . . .
C37 C -0.0961(3) 0.9029(3) 0.7692(2) 0.0219(10) Uani 1 1 d . . . . .
C38 C -0.0558(3) 0.9003(3) 0.71765(19) 0.0207(9) Uani 1 1 d . . . . .
H38 H -0.085132 0.906024 0.687779 0.025 Uiso 1 1 calc R U . . .
C39 C 0.0247(3) 0.8897(3) 0.71032(19) 0.0204(9) Uani 1 1 d . . . . .
H39 H 0.051753 0.885182 0.676368 0.025 Uiso 1 1 calc R U . . .
C40 C 0.0672(3) 0.8857(2) 0.75351(18) 0.0169(9) Uani 1 1 d . . . . .
C41 C 0.0774(3) 0.6353(3) 0.8670(2) 0.0226(10) Uani 1 1 d . . . . .
C42 C 0.0375(3) 0.6713(3) 0.8186(2) 0.0230(10) Uani 1 1 d . . . . .
H42 H 0.061657 0.666858 0.783988 0.028 Uiso 1 1 calc R U . . .
C43 C -0.0372(3) 0.7135(3) 0.8204(2) 0.0244(10) Uani 1 1 d . . . . .
H43 H -0.063881 0.738243 0.787132 0.029 Uiso 1 1 calc R U . . .
C44 C -0.0730(3) 0.7195(3) 0.8711(2) 0.0276(11) Uani 1 1 d . . . . .
H44 H -0.124343 0.748158 0.872741 0.033 Uiso 1 1 calc R U . . .
C45 C -0.0330(3) 0.6830(3) 0.9196(2) 0.0273(11) Uani 1 1 d . . . . .
H45 H -0.057725 0.687456 0.954068 0.033 Uiso 1 1 calc R U . . .
C46 C 0.0421(3) 0.6403(3) 0.9190(2) 0.0255(11) Uani 1 1 d . . . . .
C47 C 0.0788(3) 0.5987(3) 0.9729(2) 0.0338(13) Uani 1 1 d . . . . .
C48 C 0.1232(3) 0.5312(4) 0.9848(2) 0.0406(16) Uani 1 1 d . . . . .
H48 H 0.144335 0.511055 1.020427 0.049 Uiso 1 1 calc R U . . .
C49 C 0.1433(3) 0.4850(3) 0.9512(3) 0.0381(14) Uani 1 1 d . . . . .
C50 C 0.1492(4) 0.4086(4) 0.9777(3) 0.057(2) Uani 1 1 d . . . . .
H50 H 0.145286 0.387663 1.017583 0.068 Uiso 1 1 calc R U . . .
C51 C 0.1607(4) 0.3635(4) 0.9466(4) 0.062(2) Uani 1 1 d . . . . .
H51 H 0.164591 0.311899 0.965229 0.074 Uiso 1 1 calc R U . . .
C52 C 0.1665(4) 0.3926(4) 0.8896(4) 0.059(2) Uani 1 1 d . . . . .
H52 H 0.172651 0.361445 0.868499 0.070 Uiso 1 1 calc R U . . .
C53 C 0.1635(3) 0.4676(3) 0.8619(3) 0.0389(14) Uani 1 1 d . . . . .
H53 H 0.168189 0.487477 0.821950 0.047 Uiso 1 1 calc R U . . .
C54 C 0.1535(3) 0.5135(3) 0.8923(2) 0.0309(12) Uani 1 1 d . . . . .
C55 C 0.0590(3) 0.6322(4) 1.0169(2) 0.0393(15) Uani 1 1 d . . . . .
C56 C 0.0330(4) 0.5915(5) 1.0721(2) 0.0512(19) Uani 1 1 d . . . . .
H56 H 0.028579 0.541706 1.081487 0.061 Uiso 1 1 calc R U . . .
C57 C 0.0137(4) 0.6234(6) 1.1132(3) 0.064(2) Uani 1 1 d . . . . .
H57 H -0.004618 0.595163 1.150129 0.077 Uiso 1 1 calc R U . . .
C58 C 0.0206(5) 0.6941(6) 1.1016(3) 0.067(3) Uani 1 1 d . . . . .
H58 H 0.008298 0.714693 1.130313 0.080 Uiso 1 1 calc R U . . .
C59 C 0.0461(4) 0.7368(5) 1.0464(3) 0.057(2) Uani 1 1 d . . . . .
H59 H 0.050559 0.786410 1.037658 0.068 Uiso 1 1 calc R U . . .
C60 C 0.0646(4) 0.7053(4) 1.0049(3) 0.0456(17) Uani 1 1 d . . . . .
H60 H 0.081243 0.734086 0.967795 0.055 Uiso 1 1 calc R U . . .
C61 C 0.3638(3) 0.5402(3) 0.8088(2) 0.0214(10) Uani 1 1 d . . . . .
C62 C 0.3948(3) 0.5354(3) 0.7565(2) 0.0275(11) Uani 1 1 d . . . . .
H62 H 0.360643 0.544156 0.728444 0.033 Uiso 1 1 calc R U . . .
C63 C 0.4750(3) 0.5181(3) 0.7463(3) 0.0335(12) Uani 1 1 d . . . . .
H63 H 0.496490 0.512401 0.711548 0.040 Uiso 1 1 calc R U . . .
C64 C 0.5264(3) 0.5085(3) 0.7867(2) 0.0320(12) Uani 1 1 d . . . . .
C65 C 0.6103(4) 0.4953(3) 0.7751(3) 0.0428(15) Uani 1 1 d . . . . .
H65 H 0.632631 0.489218 0.740633 0.051 Uiso 1 1 calc R U . . .
C66 C 0.6583(4) 0.4915(4) 0.8128(3) 0.056(2) Uani 1 1 d . . . . .
H66 H 0.714070 0.482527 0.804457 0.067 Uiso 1 1 calc R U . . .
C67 C 0.6276(4) 0.5004(4) 0.8637(3) 0.0504(19) Uani 1 1 d . . . . .
H67 H 0.662309 0.498358 0.889346 0.060 Uiso 1 1 calc R U . . .
C68 C 0.5470(3) 0.5123(3) 0.8766(3) 0.0384(14) Uani 1 1 d . . . . .
H68 H 0.526514 0.518442 0.911338 0.046 Uiso 1 1 calc R U . . .
C69 C 0.4940(3) 0.5155(3) 0.8389(2) 0.0304(12) Uani 1 1 d . . . . .
C70 C 0.4094(3) 0.5278(3) 0.8513(2) 0.0229(10) Uani 1 1 d . . . . .
C71 C 0.3713(3) 0.5289(3) 0.9067(2) 0.0278(11) Uani 1 1 d . . . . .
C72 C 0.3905(3) 0.4677(3) 0.9578(2) 0.0369(14) Uani 1 1 d . . . . .
C73 C 0.4367(4) 0.4002(4) 0.9569(3) 0.0471(18) Uani 1 1 d . . . . .
H73 H 0.458938 0.395209 0.922073 0.057 Uiso 1 1 calc R U . . .
C74 C 0.4498(4) 0.3413(4) 1.0065(3) 0.065(3) Uani 1 1 d . . . . .
H74 H 0.479306 0.295634 1.005253 0.078 Uiso 1 1 calc R U . . .
C75 C 0.4207(5) 0.3477(5) 1.0580(3) 0.077(3) Uani 1 1 d . . . . .
H75 H 0.432163 0.307201 1.091662 0.093 Uiso 1 1 calc R U . . .
C76 C 0.3761(5) 0.4113(5) 1.0606(3) 0.070(3) Uani 1 1 d . . . . .
H76 H 0.357182 0.414960 1.096333 0.083 Uiso 1 1 calc R U . . .
C77 C 0.3566(4) 0.4738(4) 1.0105(3) 0.0505(19) Uani 1 1 d . . . . .
C78 C 0.3053(4) 0.5380(4) 1.0117(2) 0.0513(19) Uani 1 1 d . . . . .
H78 H 0.286437 0.543450 1.046835 0.062 Uiso 1 1 calc R U . . .
C79 C 0.2816(4) 0.5935(4) 0.9630(2) 0.0380(14) Uani 1 1 d . . . . .
H79 H 0.244463 0.635908 0.964280 0.046 Uiso 1 1 calc R U . . .
C80 C 0.3136(3) 0.5863(3) 0.9108(2) 0.0279(11) Uani 1 1 d . . . . .
C81 C -0.0061(3) 0.8073(2) 0.54896(18) 0.0161(9) Uani 1 1 d . . . . .
C82 C -0.0104(3) 0.8002(3) 0.60543(18) 0.0196(9) Uani 1 1 d . . . . .
H82 H 0.033073 0.807150 0.619672 0.024 Uiso 1 1 calc R U . . .
C83 C -0.0779(3) 0.7830(3) 0.64068(19) 0.0237(10) Uani 1 1 d . . . . .
H83 H -0.079826 0.776418 0.679320 0.028 Uiso 1 1 calc R U . . .
C84 C -0.1420(3) 0.7756(3) 0.6197(2) 0.0225(10) Uani 1 1 d . . . . .
H84 H -0.188140 0.763553 0.643846 0.027 Uiso 1 1 calc R U . . .
C85 C -0.1394(3) 0.7857(3) 0.56322(19) 0.0193(9) Uani 1 1 d . . . . .
H85 H -0.184763 0.782012 0.549076 0.023 Uiso 1 1 calc R U . . .
C86 C -0.0714(3) 0.8013(3) 0.52619(18) 0.0179(9) Uani 1 1 d . . . . .
C87 C -0.0743(3) 0.8118(3) 0.46677(18) 0.0179(9) Uani 1 1 d . . . . .
C88 C -0.0348(3) 0.8570(3) 0.42244(18) 0.0195(9) Uani 1 1 d . . . . .
H88 H -0.041716 0.857795 0.386399 0.023 Uiso 1 1 calc R U . . .
C89 C 0.0165(3) 0.9042(3) 0.42338(18) 0.0198(9) Uani 1 1 d . . . . .
C90 C 0.0215(3) 0.9685(3) 0.37619(19) 0.0242(10) Uani 1 1 d . . . . .
H90 H -0.003901 0.976616 0.343805 0.029 Uiso 1 1 calc R U . . .
C91 C 0.0627(3) 1.0201(3) 0.3762(2) 0.0281(11) Uani 1 1 d . . . . .
H91 H 0.065824 1.063097 0.343867 0.034 Uiso 1 1 calc R U . . .
C92 C 0.0998(3) 1.0092(3) 0.4236(2) 0.0267(11) Uani 1 1 d . . . . .
H92 H 0.126123 1.045560 0.424231 0.032 Uiso 1 1 calc R U . . .
C93 C 0.0979(3) 0.9448(3) 0.4696(2) 0.0215(10) Uani 1 1 d . . . . .
H93 H 0.122748 0.937306 0.502057 0.026 Uiso 1 1 calc R U . . .
C94 C 0.0602(3) 0.8914(3) 0.46858(18) 0.0184(9) Uani 1 1 d . . . . .
C95 C -0.1303(3) 0.7743(3) 0.45398(19) 0.0190(9) Uani 1 1 d . . . . .
C96 C -0.1251(3) 0.6985(3) 0.4781(2) 0.0269(11) Uani 1 1 d . . . . .
H96 H -0.086577 0.670218 0.503892 0.032 Uiso 1 1 calc R U . . .
C97 C -0.1754(3) 0.6636(3) 0.4648(2) 0.0308(12) Uani 1 1 d . . . . .
H97 H -0.170715 0.611760 0.481121 0.037 Uiso 1 1 calc R U . . .
C98 C -0.2327(3) 0.7048(3) 0.4277(2) 0.0315(12) Uani 1 1 d . . . . .
H98 H -0.267331 0.681058 0.418518 0.038 Uiso 1 1 calc R U . . .
C99 C -0.2392(3) 0.7797(3) 0.4042(2) 0.0286(11) Uani 1 1 d . . . . .
H99 H -0.278774 0.807726 0.379131 0.034 Uiso 1 1 calc R U . . .
C100 C -0.1885(3) 0.8147(3) 0.4168(2) 0.0233(10) Uani 1 1 d . . . . .
H100 H -0.193341 0.866578 0.400042 0.028 Uiso 1 1 calc R U . . .
C101 C 0.1745(3) 0.7601(3) 0.42820(18) 0.0186(9) Uani 1 1 d . . . . .
C102 C 0.1161(3) 0.7540(3) 0.4001(2) 0.0237(10) Uani 1 1 d . . . . .
H102 H 0.080900 0.720609 0.419233 0.028 Uiso 1 1 calc R U . . .
C103 C 0.1097(3) 0.7965(3) 0.3445(2) 0.0252(11) Uani 1 1 d . . . . .
H103 H 0.071668 0.790926 0.324503 0.030 Uiso 1 1 calc R U . . .
C104 C 0.1596(3) 0.8489(3) 0.3168(2) 0.0242(10) Uani 1 1 d . . . . .
C105 C 0.1463(3) 0.9010(3) 0.2617(2) 0.0301(12) Uani 1 1 d . . . . .
H105 H 0.104553 0.899677 0.242719 0.036 Uiso 1 1 calc R U . . .
C106 C 0.1934(4) 0.9530(3) 0.2359(2) 0.0356(13) Uani 1 1 d . . . . .
H106 H 0.183723 0.987914 0.199449 0.043 Uiso 1 1 calc R U . . .
C107 C 0.2552(4) 0.9547(3) 0.2631(2) 0.0337(13) Uani 1 1 d . . . . .
H107 H 0.287587 0.990869 0.244853 0.040 Uiso 1 1 calc R U . . .
C108 C 0.2704(3) 0.9049(3) 0.3162(2) 0.0263(11) Uani 1 1 d . . . . .
H108 H 0.313407 0.906679 0.333856 0.032 Uiso 1 1 calc R U . . .
C109 C 0.2223(3) 0.8509(3) 0.34477(19) 0.0205(9) Uani 1 1 d . . . . .
C110 C 0.2324(3) 0.8017(3) 0.40147(18) 0.0186(9) Uani 1 1 d . . . . .
C111 C 0.3006(3) 0.7950(3) 0.43240(19) 0.0197(9) Uani 1 1 d . . . . .
C112 C 0.3809(3) 0.7765(3) 0.4111(2) 0.0230(10) Uani 1 1 d . . . . .
C113 C 0.4013(3) 0.7592(3) 0.3616(2) 0.0288(11) Uani 1 1 d . . . . .
H113 H 0.360508 0.761641 0.340173 0.035 Uiso 1 1 calc R U . . .
C114 C 0.4782(3) 0.7392(4) 0.3442(2) 0.0375(14) Uani 1 1 d . . . . .
H114 H 0.490233 0.727124 0.311165 0.045 Uiso 1 1 calc R U . . .
C115 C 0.5406(3) 0.7362(4) 0.3747(3) 0.0422(16) Uani 1 1 d . . . . .
H115 H 0.594190 0.722825 0.361990 0.051 Uiso 1 1 calc R U . . .
C116 C 0.5228(3) 0.7527(4) 0.4222(2) 0.0353(13) Uani 1 1 d . . . . .
H116 H 0.564599 0.751416 0.442320 0.042 Uiso 1 1 calc R U . . .
C117 C 0.4434(3) 0.7717(3) 0.4427(2) 0.0254(10) Uani 1 1 d . . . . .
C118 C 0.4256(3) 0.7830(3) 0.4947(2) 0.0263(11) Uani 1 1 d . . . . .
H118 H 0.467425 0.780247 0.515401 0.032 Uiso 1 1 calc R U . . .
C119 C 0.3492(3) 0.7979(3) 0.5151(2) 0.0234(10) Uani 1 1 d . . . . .
H119 H 0.337667 0.804566 0.550271 0.028 Uiso 1 1 calc R U . . .
C120 C 0.2874(3) 0.8033(3) 0.48403(19) 0.0178(9) Uani 1 1 d . . . . .
C121 C 0.2885(3) 0.5509(3) 0.5739(2) 0.0258(11) Uani 1 1 d . . . . .
C122 C 0.3338(3) 0.5780(3) 0.5982(2) 0.0318(12) Uani 1 1 d . . . . .
H122 H 0.314179 0.585755 0.632504 0.038 Uiso 1 1 calc R U . . .
C123 C 0.4078(3) 0.5940(4) 0.5732(3) 0.0377(14) Uani 1 1 d . . . . .
H123 H 0.437987 0.614148 0.589227 0.045 Uiso 1 1 calc R U . . .
C124 C 0.4362(3) 0.5799(4) 0.5247(3) 0.0398(14) Uani 1 1 d . . . . .
H124 H 0.487403 0.588894 0.507773 0.048 Uiso 1 1 calc R U . . .
C125 C 0.3915(3) 0.5530(3) 0.5004(2) 0.0323(12) Uani 1 1 d . . . . .
H125 H 0.412225 0.544496 0.466544 0.039 Uiso 1 1 calc R U . . .
C126 C 0.3162(3) 0.5378(3) 0.5242(2) 0.0268(11) Uani 1 1 d . . . . .
C127 C 0.2703(3) 0.5060(3) 0.4977(2) 0.0252(11) Uani 1 1 d . . . . .
C128 C 0.2263(3) 0.4551(3) 0.5263(2) 0.0241(10) Uani 1 1 d . . . . .
H128 H 0.199772 0.439670 0.504486 0.029 Uiso 1 1 calc R U . . .
C129 C 0.2140(3) 0.4204(3) 0.5870(2) 0.0256(10) Uani 1 1 d . . . . .
C130 C 0.2048(4) 0.3455(3) 0.6116(3) 0.0362(13) Uani 1 1 d . . . . .
H130 H 0.203413 0.319488 0.587682 0.043 Uiso 1 1 calc R U . . .
C131 C 0.1979(4) 0.3090(3) 0.6696(3) 0.0448(16) Uani 1 1 d . . . . .
H131 H 0.190667 0.259367 0.684958 0.054 Uiso 1 1 calc R U . . .
C132 C 0.2019(4) 0.3465(3) 0.7046(2) 0.0407(15) Uani 1 1 d . . . . .
H132 H 0.199840 0.321565 0.744121 0.049 Uiso 1 1 calc R U . . .
C133 C 0.2087(3) 0.4196(3) 0.6822(2) 0.0298(12) Uani 1 1 d . . . . .
H133 H 0.211398 0.444652 0.706487 0.036 Uiso 1 1 calc R U . . .
C134 C 0.2117(3) 0.4572(3) 0.6241(2) 0.0237(10) Uani 1 1 d . . . . .
C135 C 0.2798(3) 0.5302(3) 0.4349(2) 0.0269(11) Uani 1 1 d . . . . .
C136 C 0.2838(3) 0.4815(3) 0.4075(2) 0.0322(12) Uani 1 1 d . . . . .
H136 H 0.281582 0.431468 0.429000 0.039 Uiso 1 1 calc R U . . .
C137 C 0.2912(4) 0.5046(4) 0.3491(3) 0.0421(15) Uani 1 1 d . . . . .
H137 H 0.293436 0.470607 0.331032 0.051 Uiso 1 1 calc R U . . .
C138 C 0.2952(4) 0.5775(4) 0.3173(3) 0.0445(16) Uani 1 1 d . . . . .
H138 H 0.300901 0.593543 0.277438 0.053 Uiso 1 1 calc R U . . .
C139 C 0.2908(4) 0.6265(3) 0.3444(3) 0.0425(15) Uani 1 1 d . . . . .
H139 H 0.292734 0.676596 0.322676 0.051 Uiso 1 1 calc R U . . .
C140 C 0.2838(3) 0.6040(3) 0.4020(2) 0.0330(13) Uani 1 1 d . . . . .
H140 H 0.281587 0.638383 0.419807 0.040 Uiso 1 1 calc R U . . .
C141 C 0.0121(3) 0.5663(3) 0.67805(19) 0.0184(9) Uani 1 1 d . . . . .
C142 C -0.0031(3) 0.5819(3) 0.7278(2) 0.0214(10) Uani 1 1 d . . . . .
H142 H 0.039303 0.579541 0.747844 0.026 Uiso 1 1 calc R U . . .
C143 C -0.0804(3) 0.6006(3) 0.7472(2) 0.0227(10) Uani 1 1 d . . . . .
H143 H -0.091607 0.608978 0.781807 0.027 Uiso 1 1 calc R U . . .
C144 C -0.1434(3) 0.6075(3) 0.7159(2) 0.0233(10) Uani 1 1 d . . . . .
C145 C -0.2231(3) 0.6326(3) 0.7330(2) 0.0272(11) Uani 1 1 d . . . . .
H145 H -0.234716 0.641846 0.767214 0.033 Uiso 1 1 calc R U . . .
C146 C -0.2829(3) 0.6434(3) 0.7012(2) 0.0290(11) Uani 1 1 d . . . . .
H146 H -0.335898 0.660133 0.713178 0.035 Uiso 1 1 calc R U . . .
C147 C -0.2663(3) 0.6297(3) 0.6507(2) 0.0275(11) Uani 1 1 d . . . . .
H147 H -0.308250 0.638079 0.628341 0.033 Uiso 1 1 calc R U . . .
C148 C -0.1905(3) 0.6045(3) 0.6329(2) 0.0235(10) Uani 1 1 d . . . . .
H148 H -0.180777 0.595320 0.598607 0.028 Uiso 1 1 calc R U . . .
C149 C -0.1266(3) 0.5919(3) 0.6651(2) 0.0198(9) Uani 1 1 d . . . . .
C150 C -0.0460(3) 0.5660(3) 0.64769(19) 0.0193(9) Uani 1 1 d . . . . .
C151 C -0.0245(3) 0.5414(3) 0.59907(19) 0.0198(9) Uani 1 1 d . . . . .
C152 C -0.0626(3) 0.4892(3) 0.5918(2) 0.0231(10) Uani 1 1 d . . . . .
C153 C -0.1173(3) 0.4506(3) 0.6335(2) 0.0287(11) Uani 1 1 d . . . . .
H153 H -0.126535 0.456605 0.668963 0.034 Uiso 1 1 calc R U . . .
C154 C -0.1566(4) 0.4055(3) 0.6241(3) 0.0376(13) Uani 1 1 d . . . . .
H154 H -0.194073 0.381950 0.652314 0.045 Uiso 1 1 calc R U . . .
C155 C -0.1423(4) 0.3933(4) 0.5727(3) 0.0463(16) Uani 1 1 d . . . . .
H155 H -0.171227 0.362783 0.565976 0.056 Uiso 1 1 calc R U . . .
C156 C -0.0868(4) 0.4253(3) 0.5326(3) 0.0378(14) Uani 1 1 d . . . . .
H156 H -0.076112 0.415661 0.498529 0.045 Uiso 1 1 calc R U . . .
C157 C -0.0453(3) 0.4723(3) 0.5414(2) 0.0275(11) Uani 1 1 d . . . . .
C158 C 0.0134(3) 0.5051(3) 0.5002(2) 0.0269(11) Uani 1 1 d . . . . .
H158 H 0.024875 0.494997 0.466316 0.032 Uiso 1 1 calc R U . . .
C159 C 0.0532(3) 0.5508(3) 0.5089(2) 0.0229(10) Uani 1 1 d . . . . .
H159 H 0.093652 0.571008 0.481838 0.028 Uiso 1 1 calc R U . . .
C160 C 0.0343(3) 0.5680(3) 0.55831(19) 0.0184(9) Uani 1 1 d . . . . .
Rh3 Rh 0.73192(2) 0.12016(2) 0.23894(2) 0.01546(7) Uani 1 1 d . . . . .
Rh4 Rh 0.61958(2) 0.11887(2) 0.36794(2) 0.01688(7) Uani 1 1 d . . . . .
Cl3 Cl 0.66406(7) 0.20744(6) 0.28197(5) 0.0241(2) Uani 1 1 d . . . . .
Cl4 Cl 0.71626(7) 0.03117(6) 0.33402(4) 0.0191(2) Uani 1 1 d . . . . .
P5 P 0.78570(7) 0.03669(7) 0.20389(5) 0.0162(2) Uani 1 1 d . . . . .
P6 P 0.74348(7) 0.21074(7) 0.16131(5) 0.0161(2) Uani 1 1 d . . . . .
P7 P 0.59832(7) 0.03915(7) 0.45018(5) 0.0159(2) Uani 1 1 d . . . . .
P8 P 0.53277(7) 0.20618(7) 0.38251(6) 0.0223(3) Uani 1 1 d . . . . .
O9 O 0.75892(19) -0.04287(18) 0.23253(13) 0.0202(7) Uani 1 1 d . . . . .
O10 O 0.76621(19) 0.05760(19) 0.13934(13) 0.0201(7) Uani 1 1 d . . . . .
O11 O 0.82238(19) 0.19853(18) 0.12038(13) 0.0205(7) Uani 1 1 d . . . . .
O12 O 0.75139(19) 0.28722(18) 0.16633(13) 0.0193(7) Uani 1 1 d . . . . .
O13 O 0.67634(18) -0.02159(18) 0.47353(13) 0.0176(7) Uani 1 1 d . . . . .
O14 O 0.57608(19) 0.07491(19) 0.49940(13) 0.0201(7) Uani 1 1 d . . . . .
O15 O 0.45798(19) 0.1776(2) 0.42577(15) 0.0243(7) Uani 1 1 d . . . . .
O16 O 0.4864(2) 0.26559(19) 0.32958(15) 0.0255(8) Uani 1 1 d . . . . .
N5 N 0.8824(2) 0.0033(2) 0.21048(16) 0.0181(8) Uani 1 1 d . . . . .
N6 N 0.6647(2) 0.2474(2) 0.12364(17) 0.0201(8) Uani 1 1 d . . . . .
N7 N 0.5382(2) -0.0205(2) 0.46078(15) 0.0161(7) Uani 1 1 d . . . . .
N8 N 0.5645(3) 0.2692(3) 0.3967(2) 0.0309(10) Uani 1 1 d . . . . .
C161 C 0.9329(3) 0.0499(3) 0.21292(19) 0.0189(9) Uani 1 1 d . . . . .
C162 C 0.9178(3) 0.0776(3) 0.25580(19) 0.0202(9) Uani 1 1 d . . . . .
H162 H 0.876382 0.063636 0.284295 0.024 Uiso 1 1 calc R U . . .
C163 C 0.9627(3) 0.1257(3) 0.2576(2) 0.0255(10) Uani 1 1 d . . . . .
H163 H 0.951432 0.145461 0.286824 0.031 Uiso 1 1 calc R U . . .
C164 C 1.0239(3) 0.1446(3) 0.2167(2) 0.0261(11) Uani 1 1 d . . . . .
H164 H 1.054193 0.178252 0.217323 0.031 Uiso 1 1 calc R U . . .
C165 C 1.0413(3) 0.1147(3) 0.1750(2) 0.0253(10) Uani 1 1 d . . . . .
H165 H 1.084650 0.126950 0.147867 0.030 Uiso 1 1 calc R U . . .
C166 C 0.9962(3) 0.0665(3) 0.17170(19) 0.0206(9) Uani 1 1 d . . . . .
C167 C 1.0185(3) 0.0351(3) 0.1266(2) 0.0222(10) Uani 1 1 d . . . . .
C168 C 1.0081(3) -0.0315(3) 0.1308(2) 0.0237(10) Uani 1 1 d . . . . .
H168 H 1.023032 -0.043241 0.097643 0.028 Uiso 1 1 calc R U . . .
C169 C 0.9769(3) -0.0882(3) 0.1792(2) 0.0214(10) Uani 1 1 d . . . . .
C170 C 1.0059(3) -0.1618(3) 0.1867(2) 0.0290(11) Uani 1 1 d . . . . .
H170 H 1.042141 -0.174266 0.158518 0.035 Uiso 1 1 calc R U . . .
C171 C 0.9827(3) -0.2172(3) 0.2346(3) 0.0327(12) Uani 1 1 d . . . . .
H171 H 1.002273 -0.267210 0.238796 0.039 Uiso 1 1 calc R U . . .
C172 C 0.9309(3) -0.1996(3) 0.2766(2) 0.0295(11) Uani 1 1 d . . . . .
H172 H 0.916741 -0.237488 0.310136 0.035 Uiso 1 1 calc R U . . .
C173 C 0.9001(3) -0.1271(3) 0.2694(2) 0.0240(10) Uani 1 1 d . . . . .
H173 H 0.865323 -0.114829 0.298268 0.029 Uiso 1 1 calc R U . . .
C174 C 0.9201(3) -0.0718(3) 0.2198(2) 0.0216(10) Uani 1 1 d . . . . .
C175 C 1.0612(3) 0.0789(3) 0.0736(2) 0.0259(11) Uani 1 1 d . . . . .
C176 C 1.1347(3) 0.0472(4) 0.0538(2) 0.0322(12) Uani 1 1 d . . . . .
H176 H 1.157885 -0.001895 0.074220 0.039 Uiso 1 1 calc R U . . .
C177 C 1.1735(4) 0.0878(4) 0.0044(3) 0.0406(15) Uani 1 1 d . . . . .
H177 H 1.223318 0.065905 -0.008825 0.049 Uiso 1 1 calc R U . . .
C178 C 1.1415(4) 0.1587(4) -0.0258(2) 0.0416(15) Uani 1 1 d . . . . .
H178 H 1.168548 0.185685 -0.059722 0.050 Uiso 1 1 calc R U . . .
C179 C 1.0695(4) 0.1906(4) -0.0063(2) 0.0409(15) Uani 1 1 d . . . . .
H179 H 1.046467 0.239626 -0.027001 0.049 Uiso 1 1 calc R U . . .
C180 C 1.0304(3) 0.1508(3) 0.0440(2) 0.0325(12) Uani 1 1 d . . . . .
H180 H 0.981954 0.173784 0.057951 0.039 Uiso 1 1 calc R U . . .
C181 C 0.6890(3) -0.0558(3) 0.2231(2) 0.0226(10) Uani 1 1 d . . . . .
C182 C 0.6314(3) -0.0703(3) 0.2694(2) 0.0287(12) Uani 1 1 d . . . . .
H182 H 0.640403 -0.067923 0.303986 0.034 Uiso 1 1 calc R U . . .
C183 C 0.5623(3) -0.0878(3) 0.2637(3) 0.0387(15) Uani 1 1 d . . . . .
H183 H 0.524627 -0.100633 0.295173 0.046 Uiso 1 1 calc R U . . .
C184 C 0.5469(3) -0.0871(4) 0.2122(3) 0.0399(15) Uani 1 1 d . . . . .
C185 C 0.4728(4) -0.0988(5) 0.2046(4) 0.063(2) Uani 1 1 d . . . . .
H185 H 0.434255 -0.110586 0.235729 0.076 Uiso 1 1 calc R U . . .
C186 C 0.4566(5) -0.0933(6) 0.1544(5) 0.085(3) Uani 1 1 d . . . . .
H186 H 0.405778 -0.099629 0.150132 0.102 Uiso 1 1 calc R U . . .
C187 C 0.5123(5) -0.0784(6) 0.1071(4) 0.075(3) Uani 1 1 d . . . . .
H187 H 0.499498 -0.076341 0.072069 0.090 Uiso 1 1 calc R U . . .
C188 C 0.5853(4) -0.0668(4) 0.1120(3) 0.0517(18) Uani 1 1 d . . . . .
H188 H 0.622326 -0.054750 0.079941 0.062 Uiso 1 1 calc R U . . .
C189 C 0.6055(3) -0.0731(3) 0.1658(3) 0.0343(13) Uani 1 1 d . . . . .
C190 C 0.6810(3) -0.0600(3) 0.1720(2) 0.0240(10) Uani 1 1 d . . . . .
C191 C 0.7469(3) -0.0507(3) 0.1272(2) 0.0234(10) Uani 1 1 d . . . . .
C192 C 0.7740(3) -0.1027(3) 0.0985(2) 0.0288(11) Uani 1 1 d . . . . .
C193 C 0.7461(4) -0.1698(4) 0.1154(3) 0.0392(14) Uani 1 1 d . . . . .
H193 H 0.707715 -0.181788 0.146561 0.047 Uiso 1 1 calc R U . . .
C194 C 0.7742(4) -0.2172(4) 0.0871(3) 0.0506(18) Uani 1 1 d . . . . .
H194 H 0.755231 -0.262164 0.099319 0.061 Uiso 1 1 calc R U . . .
C195 C 0.8298(4) -0.2014(4) 0.0409(3) 0.0519(18) Uani 1 1 d . . . . .
H195 H 0.846442 -0.234106 0.020822 0.062 Uiso 1 1 calc R U . . .
C196 C 0.8598(4) -0.1398(4) 0.0249(3) 0.0418(15) Uani 1 1 d . . . . .
H196 H 0.898493 -0.129859 -0.006251 0.050 Uiso 1 1 calc R U . . .
C197 C 0.8348(3) -0.0887(3) 0.0535(2) 0.0321(12) Uani 1 1 d . . . . .
C198 C 0.8681(3) -0.0251(3) 0.0381(2) 0.0317(12) Uani 1 1 d . . . . .
H198 H 0.906438 -0.014478 0.006724 0.038 Uiso 1 1 calc R U . . .
C199 C 0.8462(3) 0.0213(3) 0.0674(2) 0.0264(11) Uani 1 1 d . . . . .
H199 H 0.870582 0.062861 0.057702 0.032 Uiso 1 1 calc R U . . .
C200 C 0.7868(3) 0.0069(3) 0.11227(19) 0.0201(9) Uani 1 1 d . . . . .
C201 C 0.6208(3) 0.2006(3) 0.1135(2) 0.0228(10) Uani 1 1 d . . . . .
C202 C 0.5820(3) 0.1528(3) 0.1584(2) 0.0248(10) Uani 1 1 d . . . . .
H202 H 0.585103 0.150494 0.195549 0.030 Uiso 1 1 calc R U . . .
C203 C 0.5389(3) 0.1083(3) 0.1497(3) 0.0349(13) Uani 1 1 d . . . . .
H203 H 0.513919 0.074209 0.180684 0.042 Uiso 1 1 calc R U . . .
C204 C 0.5325(3) 0.1141(3) 0.0951(3) 0.0372(13) Uani 1 1 d . . . . .
H204 H 0.501988 0.084682 0.088450 0.045 Uiso 1 1 calc R U . . .
C205 C 0.5704(3) 0.1627(3) 0.0505(2) 0.0323(12) Uani 1 1 d . . . . .
H205 H 0.565580 0.166002 0.013345 0.039 Uiso 1 1 calc R U . . .
C206 C 0.6159(3) 0.2074(3) 0.0580(2) 0.0244(10) Uani 1 1 d . . . . .
C207 C 0.6503(3) 0.2616(3) 0.0084(2) 0.0264(11) Uani 1 1 d . . . . .
C208 C 0.6527(3) 0.3300(3) 0.0055(2) 0.0291(11) Uani 1 1 d . . . . .
H208 H 0.676044 0.360485 -0.028616 0.035 Uiso 1 1 calc R U . . .
C209 C 0.6234(3) 0.3628(3) 0.0488(2) 0.0270(11) Uani 1 1 d . . . . .
C210 C 0.5865(4) 0.4372(3) 0.0329(3) 0.0386(14) Uani 1 1 d . . . . .
H210 H 0.585786 0.466464 -0.005881 0.046 Uiso 1 1 calc R U . . .
C211 C 0.5519(4) 0.4685(3) 0.0718(3) 0.0414(15) Uani 1 1 d . . . . .
H211 H 0.526688 0.518606 0.059838 0.050 Uiso 1 1 calc R U . . .
C212 C 0.5537(3) 0.4272(3) 0.1285(3) 0.0355(13) Uani 1 1 d . . . . .
H212 H 0.529185 0.448435 0.155755 0.043 Uiso 1 1 calc R U . . .
C213 C 0.5911(3) 0.3552(3) 0.1449(2) 0.0258(11) Uani 1 1 d . . . . .
H213 H 0.593059 0.326715 0.183827 0.031 Uiso 1 1 calc R U . . .
C214 C 0.6259(3) 0.3237(3) 0.1057(2) 0.0227(10) Uani 1 1 d . . . . .
C215 C 0.6788(3) 0.2418(3) -0.0424(2) 0.0310(12) Uani 1 1 d . . . . .
C216 C 0.6619(4) 0.2924(4) -0.0961(2) 0.0370(13) Uani 1 1 d . . . . .
H216 H 0.630388 0.339258 -0.099930 0.044 Uiso 1 1 calc R U . . .
C217 C 0.6905(5) 0.2751(4) -0.1434(3) 0.0500(18) Uani 1 1 d . . . . .
H217 H 0.679766 0.310710 -0.179429 0.060 Uiso 1 1 calc R U . . .
C218 C 0.7343(4) 0.2072(5) -0.1391(3) 0.0533(19) Uani 1 1 d . . . . .
H218 H 0.753255 0.195677 -0.172030 0.064 Uiso 1 1 calc R U . . .
C219 C 0.7506(4) 0.1554(4) -0.0865(3) 0.0505(18) Uani 1 1 d . . . . .
H219 H 0.780835 0.108252 -0.083055 0.061 Uiso 1 1 calc R U . . .
C220 C 0.7220(4) 0.1733(4) -0.0383(3) 0.0391(14) Uani 1 1 d . . . . .
H220 H 0.732617 0.137595 -0.002221 0.047 Uiso 1 1 calc R U . . .
C221 C 0.8452(3) 0.2569(3) 0.0743(2) 0.0252(11) Uani 1 1 d . . . . .
C222 C 0.8390(3) 0.2541(3) 0.0206(2) 0.0317(12) Uani 1 1 d . . . . .
H222 H 0.817805 0.216051 0.017668 0.038 Uiso 1 1 calc R U . . .
C223 C 0.8644(4) 0.3080(4) -0.0267(2) 0.0420(16) Uani 1 1 d . . . . .
H223 H 0.863626 0.305369 -0.062605 0.050 Uiso 1 1 calc R U . . .
C224 C 0.8914(3) 0.3665(4) -0.0226(2) 0.0426(16) Uani 1 1 d . . . . .
C225 C 0.9151(4) 0.4248(4) -0.0720(3) 0.056(2) Uani 1 1 d . . . . .
H225 H 0.915047 0.422388 -0.108131 0.067 Uiso 1 1 calc R U . . .
C226 C 0.9373(4) 0.4824(5) -0.0676(3) 0.070(3) Uani 1 1 d . . . . .
H226 H 0.953595 0.519927 -0.100585 0.084 Uiso 1 1 calc R U . . .
C227 C 0.9367(4) 0.4879(4) -0.0155(3) 0.061(2) Uani 1 1 d . . . . .
H227 H 0.950781 0.529920 -0.013350 0.073 Uiso 1 1 calc R U . . .
C228 C 0.9158(3) 0.4330(3) 0.0335(3) 0.0443(16) Uani 1 1 d . . . . .
H228 H 0.915479 0.437638 0.068854 0.053 Uiso 1 1 calc R U . . .
C229 C 0.8950(3) 0.3702(3) 0.0308(2) 0.0362(14) Uani 1 1 d . . . . .
C230 C 0.8746(3) 0.3108(3) 0.0810(2) 0.0268(11) Uani 1 1 d . . . . .
C231 C 0.8844(3) 0.3080(3) 0.1381(2) 0.0253(11) Uani 1 1 d . . . . .
C232 C 0.9563(3) 0.3153(3) 0.1536(2) 0.0318(12) Uani 1 1 d . . . . .
C233 C 1.0286(3) 0.3154(3) 0.1184(3) 0.0449(17) Uani 1 1 d . . . . .
H233 H 1.029660 0.312348 0.082362 0.054 Uiso 1 1 calc R U . . .
C234 C 1.0972(4) 0.3197(4) 0.1366(4) 0.059(2) Uani 1 1 d . . . . .
H234 H 1.145462 0.317944 0.113388 0.071 Uiso 1 1 calc R U . . .
C235 C 1.0967(4) 0.3267(4) 0.1886(4) 0.066(2) Uani 1 1 d . . . . .
H235 H 1.143792 0.332192 0.199473 0.079 Uiso 1 1 calc R U . . .
C236 C 1.0301(4) 0.3258(4) 0.2233(4) 0.055(2) Uani 1 1 d . . . . .
H236 H 1.030755 0.329878 0.258756 0.065 Uiso 1 1 calc R U . . .
C237 C 0.9588(4) 0.3188(3) 0.2075(3) 0.0378(14) Uani 1 1 d . . . . .
C238 C 0.8900(4) 0.3115(3) 0.2460(3) 0.0361(13) Uani 1 1 d . . . . .
H238 H 0.890662 0.315719 0.281435 0.043 Uiso 1 1 calc R U . . .
C239 C 0.8235(3) 0.2986(3) 0.2330(2) 0.0291(11) Uani 1 1 d . . . . .
H239 H 0.778755 0.291474 0.259730 0.035 Uiso 1 1 calc R U . . .
C240 C 0.8218(3) 0.2958(3) 0.1788(2) 0.0219(10) Uani 1 1 d . . . . .
C241 C 0.4779(3) -0.0049(2) 0.42381(18) 0.0156(8) Uani 1 1 d . . . . .
C242 C 0.5002(3) 0.0085(3) 0.36674(19) 0.0184(9) Uani 1 1 d . . . . .
H242 H 0.554528 0.006623 0.353318 0.022 Uiso 1 1 calc R U . . .
C243 C 0.4436(3) 0.0247(3) 0.32944(19) 0.0210(10) Uani 1 1 d . . . . .
H243 H 0.458777 0.036484 0.290370 0.025 Uiso 1 1 calc R U . . .
C244 C 0.3649(3) 0.0236(3) 0.34942(19) 0.0211(9) Uani 1 1 d . . . . .
H244 H 0.326114 0.033377 0.324247 0.025 Uiso 1 1 calc R U . . .
C245 C 0.3431(3) 0.0082(3) 0.40628(19) 0.0200(9) Uani 1 1 d . . . . .
H245 H 0.289109 0.006446 0.419612 0.024 Uiso 1 1 calc R U . . .
C246 C 0.3978(3) -0.0048(3) 0.44467(18) 0.0170(9) Uani 1 1 d . . . . .
C247 C 0.3688(3) -0.0174(3) 0.50461(18) 0.0167(9) Uani 1 1 d . . . . .
C248 C 0.4101(3) -0.0612(3) 0.54899(18) 0.0182(9) Uani 1 1 d . . . . .
H248 H 0.385297 -0.061692 0.584781 0.022 Uiso 1 1 calc R U . . .
C249 C 0.4873(3) -0.1075(3) 0.54921(18) 0.0183(9) Uani 1 1 d . . . . .
C250 C 0.5022(3) -0.1736(3) 0.5946(2) 0.0248(11) Uani 1 1 d . . . . .
H250 H 0.465167 -0.183459 0.626751 0.030 Uiso 1 1 calc R U . . .
C251 C 0.5699(3) -0.2247(3) 0.5933(2) 0.0274(11) Uani 1 1 d . . . . .
H251 H 0.579538 -0.268795 0.624855 0.033 Uiso 1 1 calc R U . . .
C252 C 0.6243(3) -0.2123(3) 0.5463(2) 0.0255(11) Uani 1 1 d . . . . .
H252 H 0.669206 -0.248885 0.544726 0.031 Uiso 1 1 calc R U . . .
C253 C 0.6125(3) -0.1465(3) 0.50203(19) 0.0202(9) Uani 1 1 d . . . . .
H253 H 0.649403 -0.137668 0.469797 0.024 Uiso 1 1 calc R U . . .
C254 C 0.5466(3) -0.0928(3) 0.50431(18) 0.0167(9) Uani 1 1 d . . . . .
C255 C 0.2849(3) 0.0164(3) 0.51614(18) 0.0176(9) Uani 1 1 d . . . . .
C256 C 0.2329(3) -0.0268(3) 0.55449(19) 0.0201(9) Uani 1 1 d . . . . .
H256 H 0.250646 -0.078054 0.572334 0.024 Uiso 1 1 calc R U . . .
C257 C 0.1556(3) 0.0044(3) 0.5667(2) 0.0238(10) Uani 1 1 d . . . . .
H257 H 0.121000 -0.025174 0.593235 0.029 Uiso 1 1 calc R U . . .
C258 C 0.1290(3) 0.0789(3) 0.5400(2) 0.0257(11) Uani 1 1 d . . . . .
H258 H 0.076015 0.100378 0.548093 0.031 Uiso 1 1 calc R U . . .
C259 C 0.1796(3) 0.1219(3) 0.5017(2) 0.0263(11) Uani 1 1 d . . . . .
H259 H 0.161367 0.172970 0.483683 0.032 Uiso 1 1 calc R U . . .
C260 C 0.2571(3) 0.0910(3) 0.4891(2) 0.0240(10) Uani 1 1 d . . . . .
H260 H 0.291101 0.120783 0.462141 0.029 Uiso 1 1 calc R U . . .
C261 C 0.7350(3) -0.0050(3) 0.49480(19) 0.0182(9) Uani 1 1 d . . . . .
C262 C 0.8085(3) -0.0001(3) 0.46217(19) 0.0205(10) Uani 1 1 d . . . . .
H262 H 0.815428 -0.005339 0.426480 0.025 Uiso 1 1 calc R U . . .
C263 C 0.8691(3) 0.0122(3) 0.48270(19) 0.0214(10) Uani 1 1 d . . . . .
H263 H 0.919599 0.012829 0.462094 0.026 Uiso 1 1 calc R U . . .
C264 C 0.8579(3) 0.0240(3) 0.53443(19) 0.0204(9) Uani 1 1 d . . . . .
C265 C 0.9190(3) 0.0427(3) 0.5543(2) 0.0256(11) Uani 1 1 d . . . . .
H265 H 0.969402 0.043929 0.533569 0.031 Uiso 1 1 calc R U . . .
C266 C 0.9069(3) 0.0588(3) 0.6021(2) 0.0276(11) Uani 1 1 d . . . . .
H266 H 0.948440 0.071001 0.614656 0.033 Uiso 1 1 calc R U . . .
C267 C 0.8321(3) 0.0571(3) 0.6330(2) 0.0258(11) Uani 1 1 d . . . . .
H267 H 0.823072 0.069284 0.666015 0.031 Uiso 1 1 calc R U . . .
C268 C 0.7726(3) 0.0383(3) 0.6158(2) 0.0229(10) Uani 1 1 d . . . . .
H268 H 0.722804 0.037143 0.637292 0.027 Uiso 1 1 calc R U . . .
C269 C 0.7833(3) 0.0202(3) 0.56631(19) 0.0199(9) Uani 1 1 d . . . . .
C270 C 0.7219(3) 0.0013(3) 0.54695(19) 0.0180(9) Uani 1 1 d . . . . .
C271 C 0.6440(3) -0.0083(3) 0.57988(19) 0.0195(9) Uani 1 1 d . . . . .
C272 C 0.6381(3) -0.0594(3) 0.63667(19) 0.0212(10) Uani 1 1 d . . . . .
C273 C 0.7045(3) -0.1096(3) 0.6623(2) 0.0243(10) Uani 1 1 d . . . . .
H273 H 0.755189 -0.108427 0.642046 0.029 Uiso 1 1 calc R U . . .
C274 C 0.6974(3) -0.1597(3) 0.7156(2) 0.0313(12) Uani 1 1 d . . . . .
H274 H 0.742538 -0.193994 0.731502 0.038 Uiso 1 1 calc R U . . .
C275 C 0.6225(4) -0.1605(4) 0.7470(2) 0.0391(15) Uani 1 1 d . . . . .
H275 H 0.617691 -0.193912 0.784535 0.047 Uiso 1 1 calc R U . . .
C276 C 0.5575(3) -0.1133(4) 0.7232(2) 0.0345(13) Uani 1 1 d . . . . .
H276 H 0.507498 -0.114869 0.744518 0.041 Uiso 1 1 calc R U . . .
C277 C 0.5622(3) -0.0621(3) 0.6678(2) 0.0254(11) Uani 1 1 d . . . . .
C278 C 0.4949(3) -0.0157(3) 0.6420(2) 0.0262(11) Uani 1 1 d . . . . .
H278 H 0.445014 -0.015134 0.663351 0.031 Uiso 1 1 calc R U . . .
C279 C 0.4998(3) 0.0285(3) 0.5870(2) 0.0238(10) Uani 1 1 d . . . . .
H279 H 0.453551 0.058133 0.569547 0.029 Uiso 1 1 calc R U . . .
C280 C 0.5748(3) 0.0295(3) 0.55622(19) 0.0201(9) Uani 1 1 d . . . . .
C281 C 0.6238(3) 0.2480(3) 0.4359(2) 0.0283(11) Uani 1 1 d . . . . .
C282 C 0.7004(3) 0.2162(3) 0.4230(3) 0.0304(12) Uani 1 1 d . . . . .
H282 H 0.713676 0.207561 0.388587 0.037 Uiso 1 1 calc R U . . .
C283 C 0.7578(3) 0.1969(3) 0.4604(3) 0.0360(13) Uani 1 1 d . . . . .
H283 H 0.810226 0.175115 0.451530 0.043 Uiso 1 1 calc R U . . .
C284 C 0.7384(4) 0.2095(3) 0.5104(3) 0.0370(13) Uani 1 1 d . . . . .
H284 H 0.777130 0.195542 0.536405 0.044 Uiso 1 1 calc R U . . .
C285 C 0.6617(4) 0.2426(4) 0.5225(3) 0.0406(15) Uani 1 1 d . . . . .
H285 H 0.649096 0.251836 0.556791 0.049 Uiso 1 1 calc R U . . .
C286 C 0.6026(3) 0.2629(3) 0.4855(3) 0.0347(13) Uani 1 1 d . . . . .
C287 C 0.5209(4) 0.3018(3) 0.4983(2) 0.0332(13) Uani 1 1 d . . . . .
C288 C 0.4814(3) 0.3594(3) 0.4572(3) 0.0333(12) Uani 1 1 d . . . . .
H288 H 0.430782 0.380955 0.469474 0.040 Uiso 1 1 calc R U . . .
C289 C 0.5050(4) 0.3922(3) 0.3985(3) 0.0368(13) Uani 1 1 d . . . . .
C290 C 0.4857(4) 0.4687(3) 0.3707(3) 0.0415(15) Uani 1 1 d . . . . .
H290 H 0.455634 0.499009 0.390471 0.050 Uiso 1 1 calc R U . . .
C291 C 0.5108(5) 0.4994(4) 0.3148(3) 0.0509(18) Uani 1 1 d . . . . .
H291 H 0.498546 0.551122 0.296350 0.061 Uiso 1 1 calc R U . . .
C292 C 0.5532(4) 0.4567(4) 0.2851(3) 0.0472(16) Uani 1 1 d . . . . .
H292 H 0.569881 0.478956 0.246544 0.057 Uiso 1 1 calc R U . . .
C293 C 0.5718(4) 0.3808(3) 0.3115(3) 0.0371(14) Uani 1 1 d . . . . .
H293 H 0.601695 0.350941 0.291312 0.045 Uiso 1 1 calc R U . . .
C294 C 0.5461(3) 0.3497(3) 0.3674(3) 0.0308(12) Uani 1 1 d . . . . .
C295 C 0.4880(3) 0.2769(4) 0.5570(3) 0.0355(13) Uani 1 1 d . . . . .
C296 C 0.4373(4) 0.3263(4) 0.5802(3) 0.0438(15) Uani 1 1 d . . . . .
H296 H 0.427531 0.377200 0.558357 0.053 Uiso 1 1 calc R U . . .
C297 C 0.4016(4) 0.3016(4) 0.6343(3) 0.0496(17) Uani 1 1 d . . . . .
H297 H 0.365953 0.335328 0.648656 0.060 Uiso 1 1 calc R U . . .
C298 C 0.4176(4) 0.2275(4) 0.6679(3) 0.0489(18) Uani 1 1 d . . . . .
H298 H 0.394900 0.210662 0.705563 0.059 Uiso 1 1 calc R U . . .
C299 C 0.4674(5) 0.1789(4) 0.6452(3) 0.0503(18) Uani 1 1 d . . . . .
H299 H 0.477043 0.127906 0.666804 0.060 Uiso 1 1 calc R U . . .
C300 C 0.5030(4) 0.2042(3) 0.5913(3) 0.0368(14) Uani 1 1 d . . . . .
H300 H 0.539189 0.170344 0.577356 0.044 Uiso 1 1 calc R U . . .
C301 C 0.3848(3) 0.2230(3) 0.4294(2) 0.0279(11) Uani 1 1 d . . . . .
C302 C 0.3614(3) 0.2305(4) 0.4820(3) 0.0371(14) Uani 1 1 d . . . . .
H302 H 0.397117 0.211138 0.510552 0.044 Uiso 1 1 calc R U . . .
C303 C 0.2863(4) 0.2660(4) 0.4916(3) 0.0465(18) Uani 1 1 d . . . . .
H303 H 0.268785 0.268238 0.527875 0.056 Uiso 1 1 calc R U . . .
C304 C 0.2352(3) 0.2991(3) 0.4486(3) 0.0421(16) Uani 1 1 d . . . . .
C305 C 0.1575(4) 0.3383(4) 0.4578(4) 0.057(2) Uani 1 1 d . . . . .
H305 H 0.138516 0.338717 0.494389 0.069 Uiso 1 1 calc R U . . .
C306 C 0.1109(4) 0.3748(4) 0.4148(4) 0.067(3) Uani 1 1 d . . . . .
H306 H 0.059141 0.399880 0.421358 0.081 Uiso 1 1 calc R U . . .
C307 C 0.1391(4) 0.3755(4) 0.3606(4) 0.057(2) Uani 1 1 d . . . . .
H307 H 0.107488 0.403516 0.330074 0.069 Uiso 1 1 calc R U . . .
C308 C 0.2112(4) 0.3367(3) 0.3512(4) 0.0481(18) Uani 1 1 d . . . . .
H308 H 0.228671 0.336872 0.314265 0.058 Uiso 1 1 calc R U . . .
C309 C 0.2607(3) 0.2961(3) 0.3949(3) 0.0378(14) Uani 1 1 d . . . . .
C310 C 0.3363(3) 0.2511(3) 0.3869(2) 0.0266(11) Uani 1 1 d . . . . .
C311 C 0.3596(3) 0.2345(3) 0.3342(2) 0.0246(10) Uani 1 1 d . . . . .
C312 C 0.3091(3) 0.2092(3) 0.3092(2) 0.0273(11) Uani 1 1 d . . . . .
C313 C 0.2351(3) 0.1906(3) 0.3355(2) 0.0283(11) Uani 1 1 d . . . . .
H313 H 0.216474 0.196192 0.370649 0.034 Uiso 1 1 calc R U . . .
C314 C 0.1897(3) 0.1648(3) 0.3110(2) 0.0351(13) Uani 1 1 d . . . . .
H314 H 0.140542 0.151943 0.329772 0.042 Uiso 1 1 calc R U . . .
C315 C 0.2145(4) 0.1569(4) 0.2585(3) 0.0415(15) Uani 1 1 d . . . . .
H315 H 0.181969 0.139945 0.241599 0.050 Uiso 1 1 calc R U . . .
C316 C 0.2862(3) 0.1741(3) 0.2321(2) 0.0368(13) Uani 1 1 d . . . . .
H316 H 0.303463 0.168602 0.196744 0.044 Uiso 1 1 calc R U . . .
C317 C 0.3350(3) 0.1999(3) 0.2565(2) 0.0309(12) Uani 1 1 d . . . . .
C318 C 0.4106(3) 0.2130(3) 0.2302(2) 0.0322(12) Uani 1 1 d . . . . .
H318 H 0.426984 0.208250 0.194609 0.039 Uiso 1 1 calc R U . . .
C319 C 0.4592(3) 0.2321(3) 0.2555(2) 0.0312(12) Uani 1 1 d . . . . .
H319 H 0.510817 0.239001 0.238262 0.037 Uiso 1 1 calc R U . . .
C320 C 0.4344(3) 0.2418(3) 0.3071(2) 0.0253(10) Uani 1 1 d . . . . .
C401 C 0.6905(6) 0.1741(7) 0.7139(5) 0.096(4) Uani 1 1 d . . . . .
H401 H 0.636617 0.182662 0.706614 0.116 Uiso 1 1 calc R U . . .
C402 C 0.7415(6) 0.2252(5) 0.6812(5) 0.081(3) Uani 1 1 d . . . . .
H402 H 0.722147 0.269147 0.651841 0.098 Uiso 1 1 calc R U . . .
C403 C 0.8178(5) 0.2092(4) 0.6933(4) 0.063(2) Uani 1 1 d . . . . .
H403 H 0.852463 0.242029 0.671565 0.075 Uiso 1 1 calc R U . . .
C404 C 0.8466(5) 0.1464(4) 0.7363(3) 0.058(2) Uani 1 1 d . . . . .
H404 H 0.900165 0.137310 0.744286 0.070 Uiso 1 1 calc R U . . .
C405 C 0.7989(6) 0.0975(5) 0.7674(3) 0.062(2) Uani 1 1 d . . . . .
H405 H 0.819076 0.053876 0.796558 0.074 Uiso 1 1 calc R U . . .
C406 C 0.7225(6) 0.1118(5) 0.7563(4) 0.071(3) Uani 1 1 d . . . . .
H406 H 0.689418 0.077648 0.778560 0.085 Uiso 1 1 calc R U . . .
C411 C 1.0157(4) 0.3789(4) 0.7963(3) 0.0429(15) Uani 1 1 d . . . . .
H411 H 1.049213 0.414423 0.782040 0.052 Uiso 1 1 calc R U . . .
C412 C 1.0453(4) 0.3075(4) 0.8307(3) 0.0452(16) Uani 1 1 d . . . . .
H412 H 1.098642 0.294484 0.840051 0.054 Uiso 1 1 calc R U . . .
C413 C 0.9964(4) 0.2562(3) 0.8511(2) 0.0406(15) Uani 1 1 d . . . . .
H413 H 1.016272 0.207422 0.874177 0.049 Uiso 1 1 calc R U . . .
C414 C 0.9192(4) 0.2752(4) 0.8381(3) 0.0447(16) Uani 1 1 d . . . . .
H414 H 0.885579 0.239748 0.852592 0.054 Uiso 1 1 calc R U . . .
C415 C 0.8901(4) 0.3463(4) 0.8038(3) 0.0480(16) Uani 1 1 d . . . . .
H415 H 0.836698 0.359415 0.794699 0.058 Uiso 1 1 calc R U . . .
C416 C 0.9389(4) 0.3981(4) 0.7829(3) 0.0418(15) Uani 1 1 d . . . . .
H416 H 0.919247 0.446774 0.759426 0.050 Uiso 1 1 calc R U . . .
C421 C 0.2954(4) 0.1818(4) 0.8204(3) 0.0490(17) Uani 1 1 d . . . . .
H421 H 0.303538 0.229883 0.797155 0.059 Uiso 1 1 calc R U . . .
C422 C 0.3493(4) 0.1369(4) 0.8574(3) 0.0524(18) Uani 1 1 d . . . . .
H422 H 0.395084 0.153821 0.859408 0.063 Uiso 1 1 calc R U . . .
C423 C 0.3382(4) 0.0675(4) 0.8918(3) 0.0427(15) Uani 1 1 d . . . . .
H423 H 0.376221 0.036780 0.917478 0.051 Uiso 1 1 calc R U . . .
C424 C 0.2724(4) 0.0426(3) 0.8891(2) 0.0351(13) Uani 1 1 d . . . . .
H424 H 0.264480 -0.005384 0.912878 0.042 Uiso 1 1 calc R U . . .
C425 C 0.2174(4) 0.0876(3) 0.8517(3) 0.0378(14) Uani 1 1 d . . . . .
H425 H 0.171519 0.070434 0.850039 0.045 Uiso 1 1 calc R U . . .
C426 C 0.2286(4) 0.1575(4) 0.8165(3) 0.0416(15) Uani 1 1 d . . . . .
H426 H 0.191378 0.188048 0.790211 0.050 Uiso 1 1 calc R U . . .
C431 C 0.4638(6) 0.2888(5) 0.8572(4) 0.075(3) Uani 1 1 d . . . . .
H431 H 0.485738 0.266910 0.892538 0.090 Uiso 1 1 calc R U . . .
C432 C 0.3893(5) 0.3326(5) 0.8526(4) 0.061(2) Uani 1 1 d . . . . .
H432 H 0.359041 0.340300 0.884649 0.074 Uiso 1 1 calc R U . . .
C433 C 0.3603(5) 0.3646(4) 0.8009(4) 0.058(2) Uani 1 1 d . . . . .
H433 H 0.309378 0.394845 0.797280 0.069 Uiso 1 1 calc R U . . .
C434 C 0.4027(5) 0.3540(5) 0.7544(4) 0.060(2) Uani 1 1 d . . . . .
H434 H 0.381885 0.377792 0.718732 0.072 Uiso 1 1 calc R U . . .
C435 C 0.4762(5) 0.3085(5) 0.7594(4) 0.061(2) Uani 1 1 d . . . . .
H435 H 0.504852 0.299805 0.727212 0.073 Uiso 1 1 calc R U . . .
C436 C 0.5073(5) 0.2768(5) 0.8090(4) 0.067(2) Uani 1 1 d . . . . .
H436 H 0.558174 0.246308 0.811890 0.080 Uiso 1 1 calc R U . . .
C441 C 0.0223(4) 0.2452(4) 0.7048(3) 0.0508(17) Uani 1 1 d . . . . .
H441 H 0.000513 0.283018 0.719629 0.061 Uiso 1 1 calc R U . . .
C442 C 0.0251(4) 0.2603(4) 0.6479(3) 0.0496(17) Uani 1 1 d . . . . .
H442 H 0.005637 0.308470 0.623436 0.060 Uiso 1 1 calc R U . . .
C443 C 0.0564(4) 0.2048(5) 0.6266(3) 0.0551(19) Uani 1 1 d . . . . .
H443 H 0.057909 0.214811 0.587425 0.066 Uiso 1 1 calc R U . . .
C444 C 0.0857(4) 0.1346(4) 0.6622(3) 0.0517(18) Uani 1 1 d . . . . .
H444 H 0.106879 0.096706 0.647456 0.062 Uiso 1 1 calc R U . . .
C445 C 0.0839(4) 0.1200(4) 0.7193(3) 0.0497(17) Uani 1 1 d . . . . .
H445 H 0.105109 0.072268 0.743590 0.060 Uiso 1 1 calc R U . . .
C446 C 0.0514(4) 0.1748(4) 0.7407(3) 0.0487(17) Uani 1 1 d . . . . .
H446 H 0.048747 0.164516 0.779975 0.058 Uiso 1 1 calc R U . . .
C451 C 0.6271(6) 0.4443(7) 0.5241(6) 0.104(3) Uani 1 1 d . U . . .
H451 H 0.623807 0.422056 0.497975 0.125 Uiso 1 1 calc R U . . .
C452 C 0.6027(6) 0.4126(7) 0.5806(6) 0.102(3) Uani 1 1 d . U . . .
H452 H 0.583439 0.367770 0.593134 0.123 Uiso 1 1 calc R U . . .
C453 C 0.6057(6) 0.4447(6) 0.6191(6) 0.095(3) Uani 1 1 d . U . . .
H453 H 0.586607 0.423282 0.657281 0.114 Uiso 1 1 calc R U . . .
C454 C 0.6363(6) 0.5076(6) 0.6016(5) 0.087(3) Uani 1 1 d . U . . .
H454 H 0.641558 0.526995 0.629084 0.104 Uiso 1 1 calc R U . . .
C455 C 0.6602(5) 0.5449(7) 0.5458(5) 0.087(3) Uani 1 1 d . U . . .
H455 H 0.677298 0.590450 0.535024 0.105 Uiso 1 1 calc R U . . .
C456 C 0.6584(7) 0.5134(8) 0.5054(6) 0.111(3) Uani 1 1 d . U . . .
H456 H 0.676742 0.535999 0.467210 0.133 Uiso 1 1 calc R U . . .
C461 C 0.2131(3) 0.7591(4) 0.1961(2) 0.077(2) Uani 1 1 d G U . . .
H461 H 0.197525 0.740931 0.235230 0.093 Uiso 1 1 calc R U . . .
C462 C 0.2577(4) 0.8147(4) 0.1744(3) 0.088(3) Uani 1 1 d G U . . .
H462 H 0.272620 0.834548 0.198644 0.105 Uiso 1 1 calc R U . . .
C463 C 0.2806(3) 0.8413(3) 0.1171(3) 0.095(3) Uani 1 1 d G U . . .
H463 H 0.311063 0.879283 0.102256 0.114 Uiso 1 1 calc R U . . .
C464 C 0.2588(4) 0.8122(4) 0.0816(2) 0.091(3) Uani 1 1 d G U . . .
H464 H 0.274413 0.830402 0.042453 0.110 Uiso 1 1 calc R U . . .
C465 C 0.2142(3) 0.7566(3) 0.1033(2) 0.069(2) Uani 1 1 d G U . . .
H465 H 0.199319 0.736785 0.079037 0.083 Uiso 1 1 calc R U . . .
C466 C 0.1914(3) 0.7301(3) 0.1606(2) 0.064(2) Uani 1 1 d G U . . .
H466 H 0.160874 0.692049 0.175425 0.077 Uiso 1 1 calc R U . . .
C471 C 0.4913(7) 0.6149(6) 0.1591(5) 0.097(3) Uani 1 1 d . U . . .
H471 H 0.467971 0.573753 0.164702 0.116 Uiso 1 1 calc R U . . .
C472 C 0.4472(7) 0.6697(5) 0.1771(4) 0.083(3) Uani 1 1 d . U . . .
H472 H 0.397306 0.666229 0.198308 0.099 Uiso 1 1 calc R U . . .
C473 C 0.4820(8) 0.7290(7) 0.1617(6) 0.112(3) Uani 1 1 d . U . . .
H473 H 0.459027 0.766822 0.176327 0.135 Uiso 1 1 calc R U . . .
C474 C 0.5554(8) 0.7373(8) 0.1225(6) 0.118(4) Uani 1 1 d . U . . .
H474 H 0.574083 0.782534 0.105674 0.142 Uiso 1 1 calc R U . . .
C475 C 0.5936(8) 0.6752(7) 0.1128(7) 0.118(4) Uani 1 1 d . U . . .
H475 H 0.642425 0.675072 0.090060 0.141 Uiso 1 1 calc R U . . .
C476 C 0.5627(6) 0.6159(6) 0.1349(6) 0.098(3) Uani 1 1 d . U . . .
H476 H 0.594043 0.571050 0.133149 0.117 Uiso 1 1 calc R U . . .
C481 C 0.7346(8) 0.6078(8) 0.3286(6) 0.119(4) Uani 1 1 d . U . . .
H481 H 0.764481 0.570807 0.357282 0.142 Uiso 1 1 calc R U . . .
C482 C 0.7554(7) 0.6799(6) 0.3032(5) 0.103(4) Uani 1 1 d . . . . .
H482 H 0.798852 0.690019 0.315345 0.123 Uiso 1 1 calc R U . . .
C483 C 0.7107(8) 0.7368(7) 0.2596(5) 0.098(4) Uani 1 1 d . . . . .
H483 H 0.722389 0.784990 0.243298 0.118 Uiso 1 1 calc R U . . .
C484 C 0.6502(6) 0.7176(7) 0.2426(4) 0.085(3) Uani 1 1 d . . . . .
H484 H 0.621864 0.753525 0.212519 0.102 Uiso 1 1 calc R U . . .
C485 C 0.6288(7) 0.6506(8) 0.2663(5) 0.107(4) Uani 1 1 d . . . . .
H485 H 0.585585 0.641243 0.253386 0.128 Uiso 1 1 calc R U . . .
C486 C 0.6724(7) 0.5923(8) 0.3118(7) 0.123(5) Uani 1 1 d . . . . .
H486 H 0.657617 0.545288 0.328918 0.147 Uiso 1 1 calc R U . . .
C491 C 0.3315(5) 0.4207(4) 0.2159(3) 0.061(2) Uani 1 1 d . . . . .
H491 H 0.368091 0.379621 0.236277 0.073 Uiso 1 1 calc R U . . .
C492 C 0.3434(4) 0.4893(4) 0.2052(3) 0.0528(18) Uani 1 1 d . . . . .
H492 H 0.388061 0.496087 0.218286 0.063 Uiso 1 1 calc R U . . .
C493 C 0.2905(5) 0.5503(4) 0.1749(3) 0.0535(18) Uani 1 1 d . . . . .
H493 H 0.299949 0.598555 0.165786 0.064 Uiso 1 1 calc R U . . .
C494 C 0.2247(4) 0.5393(4) 0.1587(3) 0.0483(17) Uani 1 1 d . . . . .
H494 H 0.187173 0.580429 0.139493 0.058 Uiso 1 1 calc R U . . .
C495 C 0.2123(5) 0.4705(5) 0.1696(4) 0.065(2) Uani 1 1 d . . . . .
H495 H 0.166466 0.463513 0.157994 0.079 Uiso 1 1 calc R U . . .
C496 C 0.2675(6) 0.4098(5) 0.1980(4) 0.083(3) Uani 1 1 d . . . . .
H496 H 0.260464 0.361429 0.204673 0.099 Uiso 1 1 calc R U . . .
C501 C 0.7313(6) 0.4708(5) 0.1728(5) 0.085(3) Uani 1 1 d . U . . .
H501 H 0.702679 0.431428 0.188499 0.102 Uiso 1 1 calc R U . . .
C502 C 0.7488(7) 0.5015(7) 0.2067(7) 0.114(4) Uani 1 1 d . U . . .
H502 H 0.731585 0.484038 0.245560 0.136 Uiso 1 1 calc R U . . .
C503 C 0.7915(8) 0.5583(8) 0.1858(7) 0.123(4) Uani 1 1 d . U . . .
H503 H 0.804190 0.580980 0.208942 0.148 Uiso 1 1 calc R U . . .
C504 C 0.8163(8) 0.5816(7) 0.1236(7) 0.116(4) Uani 1 1 d . U . . .
H504 H 0.847344 0.619033 0.106973 0.139 Uiso 1 1 calc R U . . .
C505 C 0.7962(8) 0.5516(7) 0.0922(7) 0.123(4) Uani 1 1 d . U . . .
H505 H 0.810871 0.569026 0.052919 0.147 Uiso 1 1 calc R U . . .
C506 C 0.7540(7) 0.4950(7) 0.1150(6) 0.111(4) Uani 1 1 d . U . . .
H506 H 0.740553 0.472796 0.091851 0.133 Uiso 1 1 calc R U . . .
C511 C 0.0854(5) 0.6028(4) 0.3340(3) 0.0559(19) Uani 1 1 d . . . . .
H511 H 0.127620 0.615635 0.345301 0.067 Uiso 1 1 calc R U . . .
C512 C 0.0105(5) 0.6132(4) 0.3595(3) 0.058(2) Uani 1 1 d . . . . .
H512 H 0.000987 0.633773 0.388172 0.070 Uiso 1 1 calc R U . . .
C513 C -0.0497(6) 0.5945(6) 0.3444(4) 0.074(3) Uani 1 1 d . . . . .
H513 H -0.101174 0.600962 0.362942 0.089 Uiso 1 1 calc R U . . .
C514 C -0.0372(6) 0.5665(6) 0.3026(5) 0.089(3) Uani 1 1 d . . . . .
H514 H -0.079857 0.553890 0.291535 0.107 Uiso 1 1 calc R U . . .
C515 C 0.0394(6) 0.5561(5) 0.2757(3) 0.068(2) Uani 1 1 d . . . . .
H515 H 0.048666 0.536821 0.246260 0.081 Uiso 1 1 calc R U . . .
C516 C 0.0996(5) 0.5739(4) 0.2922(3) 0.0555(19) Uani 1 1 d . . . . .
H516 H 0.151650 0.566291 0.274771 0.067 Uiso 1 1 calc R U . . .
C521 C 0.6604(4) 0.6139(4) 0.9751(2) 0.121(5) Uani 1 1 d G U . . .
H521 H 0.637376 0.585351 1.010222 0.146 Uiso 1 1 calc R U . . .
C522 C 0.7259(4) 0.5816(3) 0.9485(3) 0.089(3) Uani 1 1 d G . . . .
H522 H 0.747587 0.531068 0.965414 0.106 Uiso 1 1 calc R U . . .
C523 C 0.7597(3) 0.6234(3) 0.8971(2) 0.064(2) Uani 1 1 d G . . . .
H523 H 0.804411 0.601342 0.878886 0.077 Uiso 1 1 calc R U . . .
C524 C 0.7280(3) 0.6974(3) 0.87229(19) 0.068(2) Uani 1 1 d G . . . .
H524 H 0.751026 0.725900 0.837166 0.082 Uiso 1 1 calc R U . . .
C525 C 0.6625(4) 0.7296(3) 0.8989(3) 0.072(3) Uani 1 1 d G . . . .
H525 H 0.640815 0.780185 0.881973 0.087 Uiso 1 1 calc R U . . .
C526 C 0.6287(4) 0.6879(4) 0.9503(3) 0.110(4) Uani 1 1 d G . . . .
H526 H 0.583989 0.709912 0.968500 0.132 Uiso 1 1 calc R U . . .
C531 C 0.5645(6) 0.9777(7) 0.8840(5) 0.090(3) Uani 1 1 d . U . . .
H531 H 0.540662 0.965270 0.858967 0.108 Uiso 1 1 calc R U . . .
C532 C 0.6015(5) 0.9235(6) 0.9287(4) 0.079(3) Uani 1 1 d . U . . .
H532 H 0.603361 0.873458 0.934263 0.095 Uiso 1 1 calc R U . . .
C533 C 0.6356(5) 0.9407(5) 0.9655(4) 0.069(2) Uani 1 1 d . U . . .
H533 H 0.660820 0.902999 0.996261 0.083 Uiso 1 1 calc R U . . .
C534 C 0.6327(6) 1.0124(6) 0.9570(4) 0.083(3) Uani 1 1 d . U . . .
H534 H 0.655779 1.025103 0.982215 0.100 Uiso 1 1 calc R U . . .
C535 C 0.5966(6) 1.0665(7) 0.9125(5) 0.097(3) Uani 1 1 d . U . . .
H535 H 0.595315 1.116467 0.906965 0.116 Uiso 1 1 calc R U . . .
C536 C 0.5627(5) 1.0499(7) 0.8761(4) 0.093(3) Uani 1 1 d . U . . .
H536 H 0.537798 1.087998 0.845368 0.112 Uiso 1 1 calc R U . . .
C541 C 0.2791(6) 0.1313(7) 0.1006(4) 0.089(3) Uani 1 1 d . U . . .
H541 H 0.246382 0.125553 0.134757 0.106 Uiso 1 1 calc R U . . .
C542 C 0.3160(7) 0.0739(7) 0.0895(4) 0.093(3) Uani 1 1 d . U . . .
H542 H 0.311171 0.026564 0.116298 0.111 Uiso 1 1 calc R U . . .
C543 C 0.3626(7) 0.0795(7) 0.0396(5) 0.092(3) Uani 1 1 d . U . . .
H543 H 0.389006 0.036424 0.032302 0.111 Uiso 1 1 calc R U . . .
C544 C 0.3702(6) 0.1465(7) 0.0015(4) 0.082(3) Uani 1 1 d . U . . .
H544 H 0.400703 0.151255 -0.033390 0.098 Uiso 1 1 calc R U . . .
C545 C 0.3329(7) 0.2081(7) 0.0141(4) 0.091(3) Uani 1 1 d . U . . .
H545 H 0.339697 0.255466 -0.011664 0.109 Uiso 1 1 calc R U . . .
C546 C 0.2864(7) 0.2015(8) 0.0632(5) 0.100(3) Uani 1 1 d . U . . .
H546 H 0.259865 0.243746 0.071661 0.120 Uiso 1 1 calc R U . . .
C551 C 0.7443(13) 0.4130(14) 0.3880(12) 0.132(8) Uani 0.5 1 d D U P . .
H55A H 0.704617 0.439864 0.408112 0.198 Uiso 0.5 1 calc R U P . .
H55B H 0.753866 0.445356 0.349002 0.198 Uiso 0.5 1 calc R U P . .
H55C H 0.725036 0.370328 0.388525 0.198 Uiso 0.5 1 calc R U P . .
C552 C 0.8210(14) 0.3874(15) 0.4165(12) 0.146(8) Uani 0.5 1 d D U P . .
H55D H 0.802754 0.360406 0.455818 0.175 Uiso 0.5 1 calc R U P . .
H55E H 0.830993 0.433895 0.417106 0.175 Uiso 0.5 1 calc R U P . .
C553 C 0.9051(13) 0.3451(12) 0.4115(12) 0.151(8) Uani 0.5 1 d D U P . .
H55F H 0.938848 0.375890 0.416198 0.181 Uiso 0.5 1 calc R U P . .
H55G H 0.914491 0.350317 0.371333 0.181 Uiso 0.5 1 calc R U P . .
C554 C 0.9478(13) 0.2624(12) 0.4439(10) 0.139(7) Uani 0.5 1 d D U P . .
H55H H 0.976972 0.265531 0.472617 0.166 Uiso 0.5 1 calc R U P . .
H55I H 0.904490 0.235544 0.464894 0.166 Uiso 0.5 1 calc R U P . .
C555 C 1.0055(13) 0.2102(13) 0.4172(13) 0.144(10) Uani 0.5 1 d D U P . .
H55J H 1.022515 0.163112 0.446784 0.217 Uiso 0.5 1 calc R U P . .
H55K H 0.978478 0.202137 0.390131 0.217 Uiso 0.5 1 calc R U P . .
H55L H 1.051780 0.232463 0.397942 0.217 Uiso 0.5 1 calc R U P . .

loop_
_atom_site_aniso_label
_atom_site_aniso_U_11
_atom_site_aniso_U_22
_atom_site_aniso_U_33
_atom_site_aniso_U_23
_atom_site_aniso_U_13
_atom_site_aniso_U_12
Rh1 0.01588(16) 0.01631(17) 0.01246(15) -0.00365(13) -0.00191(12) -0.00306(13)
Rh2 0.01464(16) 0.01762(17) 0.01428(15) -0.00627(13) -0.00173(12) -0.00283(13)
Cl1 0.0275(6) 0.0179(6) 0.0194(5) -0.0057(4) -0.0083(4) -0.0026(5)
Cl2 0.0257(6) 0.0179(6) 0.0137(5) -0.0039(4) -0.0027(4) -0.0062(4)
P1 0.0151(5) 0.0188(6) 0.0117(5) -0.0034(4) 0.0003(4) -0.0038(4)
P2 0.0179(6) 0.0183(6) 0.0144(5) -0.0027(5) -0.0022(4) -0.0033(5)
P3 0.0127(5) 0.0217(6) 0.0139(5) -0.0074(5) 0.0001(4) -0.0050(4)
P4 0.0128(5) 0.0194(6) 0.0183(5) -0.0086(5) -0.0009(4) -0.0019(4)
O1 0.0203(16) 0.0184(17) 0.0136(14) -0.0043(13) -0.0010(12) -0.0023(13)
O2 0.0167(15) 0.0166(16) 0.0132(14) -0.0020(12) 0.0012(11) -0.0053(13)
O3 0.0167(16) 0.0186(17) 0.0215(16) -0.0037(13) -0.0045(12) -0.0013(13)
O4 0.0254(18) 0.0211(17) 0.0138(14) -0.0010(13) -0.0053(12) -0.0045(14)
O5 0.0180(16) 0.0249(18) 0.0146(14) -0.0107(13) 0.0018(12) -0.0070(13)
O6 0.0137(15) 0.0253(18) 0.0194(15) -0.0122(14) 0.0004(12) -0.0050(13)
O7 0.0165(16) 0.0172(16) 0.0214(16) -0.0061(13) -0.0019(12) -0.0009(13)
O8 0.0171(16) 0.0204(17) 0.0211(16) -0.0075(13) -0.0020(12) -0.0047(13)
N1 0.0156(18) 0.0163(19) 0.0182(18) -0.0036(15) -0.0011(14) -0.0038(15)
N2 0.022(2) 0.018(2) 0.0215(19) 0.0002(16) 0.0018(16) -0.0052(17)
N3 0.0159(18) 0.026(2) 0.0109(16) -0.0028(15) -0.0016(13) -0.0074(16)
N4 0.0170(19) 0.024(2) 0.025(2) -0.0130(18) 0.0007(15) -0.0023(16)
C1 0.017(2) 0.020(2) 0.017(2) -0.0022(18) -0.0003(16) -0.0044(18)
C2 0.019(2) 0.027(3) 0.019(2) -0.004(2) 0.0047(18) -0.007(2)
C3 0.021(2) 0.023(3) 0.034(3) -0.008(2) 0.007(2) -0.005(2)
C4 0.019(2) 0.023(3) 0.036(3) 0.002(2) 0.003(2) 0.000(2)
C5 0.018(2) 0.034(3) 0.024(2) 0.001(2) -0.0019(18) -0.009(2)
C6 0.016(2) 0.027(3) 0.020(2) -0.0008(19) 0.0006(17) -0.0061(19)
C7 0.020(2) 0.038(3) 0.019(2) -0.007(2) -0.0018(18) -0.011(2)
C8 0.022(2) 0.038(3) 0.024(2) -0.018(2) 0.0051(19) -0.012(2)
C9 0.018(2) 0.027(3) 0.021(2) -0.010(2) 0.0054(17) -0.0060(19)
C10 0.023(3) 0.029(3) 0.039(3) -0.017(2) 0.010(2) -0.013(2)
C11 0.025(3) 0.023(3) 0.037(3) -0.007(2) 0.006(2) -0.008(2)
C12 0.024(3) 0.025(3) 0.024(2) -0.001(2) 0.0042(19) -0.007(2)
C13 0.019(2) 0.024(3) 0.020(2) -0.0064(19) 0.0015(17) -0.0062(19)
C14 0.015(2) 0.022(2) 0.020(2) -0.0069(19) 0.0035(16) -0.0053(18)
C15 0.027(3) 0.059(4) 0.025(3) -0.013(3) -0.005(2) -0.006(3)
C16 0.032(3) 0.065(5) 0.023(3) -0.002(3) -0.005(2) -0.009(3)
C17 0.072(6) 0.093(7) 0.028(3) -0.001(4) -0.011(3) -0.008(5)
C18 0.097(8) 0.135(10) 0.032(4) -0.016(5) -0.028(4) 0.010(7)
C19 0.073(6) 0.150(11) 0.062(6) -0.065(7) -0.029(5) 0.006(6)
C20 0.054(4) 0.084(6) 0.044(4) -0.036(4) -0.021(3) -0.004(4)
C21 0.023(2) 0.024(2) 0.0128(19) -0.0062(18) 0.0015(17) -0.0081(19)
C22 0.018(2) 0.032(3) 0.017(2) -0.006(2) 0.0006(17) -0.007(2)
C23 0.027(3) 0.034(3) 0.019(2) -0.009(2) -0.0002(19) -0.013(2)
C24 0.029(3) 0.032(3) 0.020(2) -0.012(2) 0.0070(19) -0.017(2)
C25 0.042(3) 0.041(3) 0.029(3) -0.018(3) 0.011(2) -0.025(3)
C26 0.044(3) 0.035(3) 0.042(3) -0.025(3) 0.014(3) -0.021(3)
C27 0.033(3) 0.024(3) 0.043(3) -0.015(2) 0.009(2) -0.010(2)
C28 0.027(3) 0.023(3) 0.030(3) -0.008(2) 0.002(2) -0.009(2)
C29 0.020(2) 0.023(2) 0.023(2) -0.010(2) 0.0054(18) -0.0091(19)
C30 0.018(2) 0.020(2) 0.015(2) -0.0054(18) 0.0024(16) -0.0061(18)
C31 0.021(2) 0.015(2) 0.016(2) -0.0036(17) -0.0006(17) -0.0050(18)
C32 0.017(2) 0.017(2) 0.021(2) -0.0070(18) 0.0013(17) -0.0020(18)
C33 0.020(2) 0.026(3) 0.022(2) -0.009(2) 0.0009(18) -0.005(2)
C34 0.023(3) 0.037(3) 0.027(3) -0.012(2) 0.005(2) -0.005(2)
C35 0.015(2) 0.036(3) 0.041(3) -0.015(3) -0.002(2) -0.003(2)
C36 0.019(2) 0.027(3) 0.035(3) -0.010(2) -0.008(2) 0.000(2)
C37 0.021(2) 0.017(2) 0.023(2) -0.0033(19) -0.0032(18) -0.0022(19)
C38 0.021(2) 0.024(2) 0.020(2) -0.0078(19) -0.0072(17) -0.0038(19)
C39 0.024(2) 0.020(2) 0.015(2) -0.0037(18) -0.0012(17) -0.0036(19)
C40 0.017(2) 0.016(2) 0.0147(19) -0.0028(17) -0.0029(16) -0.0007(17)
C41 0.021(2) 0.019(2) 0.024(2) -0.0044(19) 0.0035(18) -0.0078(19)
C42 0.023(2) 0.022(3) 0.024(2) -0.007(2) 0.0015(18) -0.008(2)
C43 0.026(3) 0.020(2) 0.025(2) -0.005(2) -0.0057(19) -0.006(2)
C44 0.022(3) 0.024(3) 0.035(3) -0.009(2) 0.002(2) -0.005(2)
C45 0.027(3) 0.031(3) 0.022(2) -0.007(2) 0.0021(19) -0.007(2)
C46 0.022(2) 0.029(3) 0.019(2) 0.001(2) 0.0001(18) -0.008(2)
C47 0.026(3) 0.046(4) 0.016(2) 0.003(2) 0.0047(19) -0.009(3)
C48 0.028(3) 0.043(4) 0.023(3) 0.014(2) 0.005(2) -0.003(3)
C49 0.028(3) 0.028(3) 0.038(3) 0.007(2) 0.005(2) -0.004(2)
C50 0.040(4) 0.030(4) 0.065(5) 0.018(3) 0.000(3) -0.002(3)
C51 0.046(4) 0.024(3) 0.088(6) 0.010(4) -0.002(4) -0.009(3)
C52 0.038(4) 0.023(3) 0.110(7) -0.018(4) -0.003(4) -0.008(3)
C53 0.028(3) 0.024(3) 0.063(4) -0.014(3) -0.001(3) -0.006(2)
C54 0.025(3) 0.028(3) 0.032(3) -0.002(2) 0.002(2) -0.008(2)
C55 0.020(3) 0.066(5) 0.024(3) -0.007(3) 0.000(2) -0.010(3)
C56 0.035(3) 0.080(5) 0.025(3) -0.002(3) -0.001(2) -0.014(3)
C57 0.040(4) 0.123(8) 0.021(3) -0.019(4) 0.004(3) -0.016(4)
C58 0.045(4) 0.128(8) 0.042(4) -0.045(5) 0.001(3) -0.019(5)
C59 0.036(4) 0.096(6) 0.057(4) -0.048(5) 0.003(3) -0.016(4)
C60 0.028(3) 0.074(5) 0.038(3) -0.024(3) 0.005(2) -0.014(3)
C61 0.019(2) 0.015(2) 0.029(2) -0.0076(19) -0.0030(18) -0.0002(18)
C62 0.028(3) 0.025(3) 0.029(3) -0.012(2) -0.003(2) -0.001(2)
C63 0.027(3) 0.030(3) 0.040(3) -0.014(3) 0.005(2) -0.001(2)
C64 0.022(3) 0.022(3) 0.043(3) -0.003(2) -0.004(2) -0.002(2)
C65 0.027(3) 0.030(3) 0.055(4) 0.000(3) 0.000(3) -0.003(2)
C66 0.021(3) 0.040(4) 0.076(5) 0.012(4) -0.003(3) -0.005(3)
C67 0.028(3) 0.046(4) 0.055(4) 0.018(3) -0.021(3) -0.014(3)
C68 0.030(3) 0.029(3) 0.043(3) 0.009(3) -0.016(2) -0.009(2)
C69 0.025(3) 0.021(3) 0.039(3) 0.000(2) -0.011(2) -0.004(2)
C70 0.023(2) 0.018(2) 0.025(2) -0.0027(19) -0.0094(19) -0.0018(19)
C71 0.028(3) 0.031(3) 0.021(2) 0.000(2) -0.0084(19) -0.010(2)
C72 0.032(3) 0.036(3) 0.031(3) 0.011(2) -0.016(2) -0.012(3)
C73 0.026(3) 0.040(4) 0.053(4) 0.018(3) -0.018(3) -0.013(3)
C74 0.034(4) 0.046(4) 0.075(5) 0.034(4) -0.026(3) -0.010(3)
C75 0.048(4) 0.080(6) 0.053(5) 0.044(4) -0.025(4) -0.015(4)
C76 0.062(5) 0.088(6) 0.029(3) 0.026(4) -0.021(3) -0.025(5)
C77 0.045(4) 0.066(5) 0.025(3) 0.014(3) -0.019(3) -0.022(4)
C78 0.058(4) 0.078(5) 0.012(2) -0.002(3) -0.010(2) -0.021(4)
C79 0.044(3) 0.047(4) 0.021(3) -0.009(3) -0.003(2) -0.009(3)
C80 0.034(3) 0.029(3) 0.017(2) 0.001(2) -0.010(2) -0.008(2)
C81 0.014(2) 0.016(2) 0.0150(19) -0.0040(17) 0.0001(15) -0.0015(17)
C82 0.019(2) 0.023(2) 0.015(2) -0.0054(18) -0.0014(16) -0.0032(19)
C83 0.027(3) 0.027(3) 0.014(2) -0.0072(19) 0.0023(18) -0.003(2)
C84 0.023(2) 0.021(2) 0.021(2) -0.0060(19) 0.0053(18) -0.0061(19)
C85 0.017(2) 0.022(2) 0.018(2) -0.0057(19) 0.0004(17) -0.0056(18)
C86 0.017(2) 0.018(2) 0.016(2) -0.0035(17) -0.0003(16) -0.0052(18)
C87 0.015(2) 0.021(2) 0.018(2) -0.0070(18) -0.0014(16) -0.0047(18)
C88 0.015(2) 0.028(3) 0.015(2) -0.0069(19) -0.0017(16) -0.0031(19)
C89 0.016(2) 0.027(3) 0.015(2) -0.0055(19) -0.0013(16) -0.0059(19)
C90 0.020(2) 0.032(3) 0.016(2) 0.000(2) -0.0048(17) -0.008(2)
C91 0.027(3) 0.027(3) 0.023(2) 0.003(2) -0.007(2) -0.008(2)
C92 0.022(2) 0.026(3) 0.033(3) -0.008(2) -0.006(2) -0.009(2)
C93 0.021(2) 0.024(3) 0.020(2) -0.0059(19) -0.0067(17) -0.0045(19)
C94 0.016(2) 0.021(2) 0.014(2) -0.0023(18) -0.0010(16) -0.0033(18)
C95 0.013(2) 0.027(3) 0.019(2) -0.0082(19) -0.0015(16) -0.0055(18)
C96 0.023(2) 0.029(3) 0.029(3) -0.009(2) -0.002(2) -0.008(2)
C97 0.030(3) 0.026(3) 0.038(3) -0.011(2) -0.002(2) -0.009(2)
C98 0.027(3) 0.042(3) 0.035(3) -0.020(3) -0.004(2) -0.016(2)
C99 0.021(2) 0.038(3) 0.028(3) -0.010(2) -0.006(2) -0.008(2)
C100 0.017(2) 0.029(3) 0.022(2) -0.006(2) -0.0008(18) -0.006(2)
C101 0.018(2) 0.024(2) 0.016(2) -0.0109(18) 0.0017(16) -0.0031(18)
C102 0.021(2) 0.032(3) 0.025(2) -0.017(2) 0.0014(18) -0.009(2)
C103 0.019(2) 0.040(3) 0.024(2) -0.020(2) -0.0020(18) -0.005(2)
C104 0.017(2) 0.037(3) 0.021(2) -0.016(2) 0.0002(17) -0.002(2)
C105 0.025(3) 0.046(3) 0.022(2) -0.014(2) -0.0053(19) -0.005(2)
C106 0.042(3) 0.037(3) 0.020(2) -0.001(2) -0.007(2) -0.004(3)
C107 0.042(3) 0.035(3) 0.022(2) -0.004(2) -0.002(2) -0.014(3)
C108 0.026(3) 0.033(3) 0.021(2) -0.007(2) -0.0021(19) -0.010(2)
C109 0.019(2) 0.029(3) 0.017(2) -0.0111(19) 0.0002(17) -0.0049(19)
C110 0.014(2) 0.029(3) 0.017(2) -0.0123(19) 0.0004(16) -0.0048(18)
C111 0.017(2) 0.023(2) 0.020(2) -0.0056(19) -0.0030(17) -0.0078(18)
C112 0.021(2) 0.027(3) 0.024(2) -0.011(2) 0.0041(18) -0.010(2)
C113 0.025(3) 0.040(3) 0.027(3) -0.017(2) 0.003(2) -0.011(2)
C114 0.030(3) 0.058(4) 0.033(3) -0.028(3) 0.008(2) -0.010(3)
C115 0.018(3) 0.071(5) 0.046(3) -0.032(3) 0.010(2) -0.012(3)
C116 0.017(2) 0.056(4) 0.039(3) -0.022(3) 0.001(2) -0.013(3)
C117 0.016(2) 0.035(3) 0.027(2) -0.013(2) 0.0017(18) -0.007(2)
C118 0.018(2) 0.036(3) 0.031(3) -0.016(2) -0.0047(19) -0.008(2)
C119 0.023(2) 0.032(3) 0.018(2) -0.010(2) -0.0036(18) -0.008(2)
C120 0.012(2) 0.021(2) 0.020(2) -0.0066(18) 0.0000(16) -0.0037(17)
C121 0.022(2) 0.029(3) 0.028(3) -0.013(2) 0.0027(19) -0.005(2)
C122 0.028(3) 0.037(3) 0.035(3) -0.019(3) 0.000(2) -0.006(2)
C123 0.024(3) 0.046(4) 0.056(4) -0.032(3) -0.004(3) -0.007(3)
C124 0.025(3) 0.055(4) 0.047(3) -0.027(3) 0.009(2) -0.015(3)
C125 0.026(3) 0.043(3) 0.036(3) -0.026(3) 0.008(2) -0.009(2)
C126 0.022(2) 0.029(3) 0.035(3) -0.019(2) 0.006(2) -0.009(2)
C127 0.021(2) 0.028(3) 0.027(2) -0.014(2) 0.0068(19) -0.006(2)
C128 0.023(2) 0.023(3) 0.029(2) -0.014(2) 0.0023(19) -0.002(2)
C129 0.024(2) 0.022(3) 0.030(3) -0.012(2) 0.002(2) 0.000(2)
C130 0.041(3) 0.027(3) 0.043(3) -0.020(3) 0.009(3) -0.006(2)
C131 0.053(4) 0.024(3) 0.046(4) -0.008(3) 0.009(3) -0.002(3)
C132 0.044(4) 0.032(3) 0.028(3) -0.004(2) 0.001(2) 0.012(3)
C133 0.027(3) 0.026(3) 0.029(3) -0.010(2) -0.002(2) 0.010(2)
C134 0.018(2) 0.018(2) 0.034(3) -0.012(2) 0.0010(19) 0.0028(18)
C135 0.028(3) 0.028(3) 0.029(3) -0.016(2) 0.004(2) -0.009(2)
C136 0.039(3) 0.030(3) 0.033(3) -0.017(2) 0.007(2) -0.013(2)
C137 0.059(4) 0.040(4) 0.037(3) -0.020(3) 0.007(3) -0.022(3)
C138 0.065(4) 0.044(4) 0.027(3) -0.011(3) 0.003(3) -0.024(3)
C139 0.063(4) 0.029(3) 0.035(3) -0.007(3) 0.001(3) -0.020(3)
C140 0.038(3) 0.034(3) 0.032(3) -0.018(2) 0.009(2) -0.013(3)
C141 0.014(2) 0.015(2) 0.021(2) -0.0044(18) 0.0038(16) 0.0001(17)
C142 0.023(2) 0.020(2) 0.022(2) -0.0074(19) -0.0010(18) -0.0060(19)
C143 0.027(3) 0.022(2) 0.018(2) -0.0071(19) 0.0052(18) -0.008(2)
C144 0.021(2) 0.020(2) 0.024(2) -0.0053(19) 0.0049(18) -0.0026(19)
C145 0.026(3) 0.024(3) 0.025(2) -0.005(2) 0.0064(19) -0.005(2)
C146 0.017(2) 0.025(3) 0.035(3) -0.004(2) 0.004(2) -0.002(2)
C147 0.016(2) 0.025(3) 0.034(3) -0.003(2) -0.0029(19) -0.002(2)
C148 0.019(2) 0.017(2) 0.029(2) -0.003(2) -0.0027(18) -0.0020(19)
C149 0.018(2) 0.013(2) 0.024(2) -0.0025(18) -0.0004(17) -0.0031(17)
C150 0.019(2) 0.017(2) 0.021(2) -0.0058(18) -0.0001(17) -0.0053(18)
C151 0.018(2) 0.021(2) 0.021(2) -0.0073(19) -0.0034(17) -0.0016(18)
C152 0.022(2) 0.019(2) 0.025(2) -0.004(2) -0.0057(18) -0.0012(19)
C153 0.029(3) 0.023(3) 0.034(3) -0.008(2) -0.004(2) -0.007(2)
C154 0.041(3) 0.029(3) 0.043(3) -0.009(3) 0.001(3) -0.016(3)
C155 0.053(4) 0.040(4) 0.056(4) -0.017(3) -0.006(3) -0.026(3)
C156 0.053(4) 0.034(3) 0.037(3) -0.016(3) -0.009(3) -0.018(3)
C157 0.027(3) 0.024(3) 0.036(3) -0.015(2) -0.007(2) -0.002(2)
C158 0.031(3) 0.028(3) 0.026(2) -0.015(2) -0.005(2) -0.004(2)
C159 0.023(2) 0.025(3) 0.021(2) -0.010(2) -0.0028(18) -0.002(2)
C160 0.016(2) 0.021(2) 0.020(2) -0.0091(18) -0.0023(16) -0.0028(18)
Rh3 0.01416(16) 0.01518(17) 0.01506(16) -0.00438(13) 0.00121(12) -0.00223(13)
Rh4 0.01509(17) 0.01671(18) 0.01922(16) -0.00839(14) 0.00471(13) -0.00438(13)
Cl3 0.0269(6) 0.0171(6) 0.0251(6) -0.0080(5) 0.0088(5) -0.0046(5)
Cl4 0.0211(5) 0.0164(5) 0.0166(5) -0.0057(4) 0.0042(4) -0.0017(4)
P5 0.0141(5) 0.0189(6) 0.0147(5) -0.0054(4) -0.0004(4) -0.0027(4)
P6 0.0155(5) 0.0160(6) 0.0151(5) -0.0038(4) -0.0009(4) -0.0025(4)
P7 0.0118(5) 0.0211(6) 0.0165(5) -0.0089(5) 0.0022(4) -0.0047(4)
P8 0.0158(6) 0.0221(6) 0.0324(7) -0.0150(5) 0.0045(5) -0.0052(5)
O9 0.0181(16) 0.0215(17) 0.0219(16) -0.0088(14) -0.0001(13) -0.0043(13)
O10 0.0202(17) 0.0231(18) 0.0170(15) -0.0070(14) -0.0024(12) -0.0031(14)
O11 0.0192(16) 0.0213(17) 0.0161(15) -0.0028(13) 0.0014(12) -0.0028(13)
O12 0.0176(16) 0.0185(17) 0.0199(15) -0.0033(13) -0.0016(12) -0.0059(13)
O13 0.0120(15) 0.0259(18) 0.0191(15) -0.0123(14) 0.0015(12) -0.0059(13)
O14 0.0156(16) 0.0279(19) 0.0205(16) -0.0142(14) 0.0018(12) -0.0035(14)
O15 0.0157(16) 0.030(2) 0.0311(18) -0.0180(16) 0.0043(13) -0.0035(14)
O16 0.0193(17) 0.0209(18) 0.0342(19) -0.0084(15) 0.0021(14) -0.0053(14)
N5 0.0145(18) 0.018(2) 0.0222(19) -0.0087(16) 0.0004(14) -0.0015(15)
N6 0.019(2) 0.015(2) 0.025(2) -0.0060(16) -0.0056(15) 0.0010(16)
N7 0.0131(17) 0.020(2) 0.0117(16) -0.0016(15) -0.0012(13) -0.0040(15)
N8 0.022(2) 0.030(3) 0.048(3) -0.025(2) 0.0051(19) -0.0059(19)
C161 0.017(2) 0.019(2) 0.018(2) -0.0042(18) -0.0041(16) -0.0006(18)
C162 0.022(2) 0.021(2) 0.015(2) -0.0040(18) -0.0063(17) 0.0004(19)
C163 0.026(3) 0.026(3) 0.024(2) -0.011(2) -0.0109(19) 0.003(2)
C164 0.023(2) 0.023(3) 0.035(3) -0.010(2) -0.010(2) -0.005(2)
C165 0.016(2) 0.025(3) 0.032(3) -0.006(2) -0.0021(19) -0.0048(19)
C166 0.019(2) 0.021(2) 0.020(2) -0.0053(19) -0.0031(17) -0.0032(19)
C167 0.012(2) 0.030(3) 0.024(2) -0.009(2) -0.0009(17) -0.0030(19)
C168 0.016(2) 0.033(3) 0.024(2) -0.016(2) 0.0009(18) -0.001(2)
C169 0.017(2) 0.024(3) 0.025(2) -0.010(2) -0.0061(18) 0.0000(19)
C170 0.025(3) 0.027(3) 0.036(3) -0.015(2) -0.005(2) 0.003(2)
C171 0.032(3) 0.023(3) 0.045(3) -0.015(2) -0.013(2) 0.002(2)
C172 0.028(3) 0.022(3) 0.037(3) -0.007(2) -0.014(2) -0.001(2)
C173 0.021(2) 0.019(2) 0.029(2) -0.005(2) -0.0065(19) -0.0005(19)
C174 0.019(2) 0.021(2) 0.027(2) -0.009(2) -0.0066(18) -0.0024(19)
C175 0.021(2) 0.035(3) 0.024(2) -0.011(2) -0.0012(19) -0.008(2)
C176 0.027(3) 0.043(3) 0.031(3) -0.020(3) 0.005(2) -0.009(2)
C177 0.030(3) 0.064(4) 0.041(3) -0.033(3) 0.012(2) -0.018(3)
C178 0.046(4) 0.057(4) 0.028(3) -0.017(3) 0.012(3) -0.028(3)
C179 0.039(3) 0.049(4) 0.031(3) -0.007(3) 0.001(2) -0.016(3)
C180 0.026(3) 0.038(3) 0.028(3) -0.008(2) 0.001(2) -0.003(2)
C181 0.017(2) 0.022(2) 0.030(2) -0.013(2) 0.0049(19) -0.0043(19)
C182 0.030(3) 0.022(3) 0.032(3) -0.012(2) 0.013(2) -0.007(2)
C183 0.031(3) 0.035(3) 0.056(4) -0.026(3) 0.020(3) -0.017(3)
C184 0.023(3) 0.042(4) 0.064(4) -0.029(3) 0.005(3) -0.011(3)
C185 0.024(3) 0.089(6) 0.091(6) -0.046(5) 0.009(3) -0.023(4)
C186 0.031(4) 0.139(10) 0.115(8) -0.071(7) -0.002(4) -0.031(5)
C187 0.044(4) 0.125(8) 0.083(6) -0.058(6) -0.015(4) -0.026(5)
C188 0.035(4) 0.071(5) 0.066(5) -0.038(4) -0.005(3) -0.015(3)
C189 0.022(3) 0.037(3) 0.053(4) -0.024(3) -0.004(2) -0.007(2)
C190 0.017(2) 0.029(3) 0.032(3) -0.018(2) 0.0014(19) -0.007(2)
C191 0.017(2) 0.031(3) 0.025(2) -0.014(2) -0.0036(18) -0.002(2)
C192 0.027(3) 0.036(3) 0.029(3) -0.020(2) -0.003(2) -0.002(2)
C193 0.036(3) 0.045(4) 0.049(4) -0.030(3) 0.000(3) -0.010(3)
C194 0.054(4) 0.046(4) 0.067(5) -0.039(4) 0.003(3) -0.011(3)
C195 0.057(4) 0.059(5) 0.054(4) -0.042(4) -0.005(3) 0.003(4)
C196 0.041(4) 0.056(4) 0.032(3) -0.026(3) 0.000(2) 0.001(3)
C197 0.031(3) 0.045(4) 0.024(3) -0.020(3) -0.002(2) 0.000(3)
C198 0.026(3) 0.047(4) 0.019(2) -0.012(2) 0.0020(19) -0.002(2)
C199 0.023(2) 0.034(3) 0.017(2) -0.003(2) -0.0032(18) -0.006(2)
C200 0.018(2) 0.024(2) 0.018(2) -0.0072(19) -0.0051(17) 0.0002(19)
C201 0.019(2) 0.020(2) 0.030(3) -0.008(2) -0.0078(19) -0.0004(19)
C202 0.018(2) 0.026(3) 0.031(3) -0.010(2) -0.0019(19) -0.004(2)
C203 0.028(3) 0.035(3) 0.042(3) -0.007(3) -0.004(2) -0.015(2)
C204 0.031(3) 0.034(3) 0.049(4) -0.012(3) -0.011(3) -0.010(3)
C205 0.030(3) 0.033(3) 0.038(3) -0.014(3) -0.015(2) -0.002(2)
C206 0.026(3) 0.021(3) 0.028(2) -0.011(2) -0.011(2) 0.004(2)
C207 0.026(3) 0.027(3) 0.028(3) -0.010(2) -0.010(2) -0.001(2)
C208 0.029(3) 0.029(3) 0.025(2) -0.006(2) -0.008(2) 0.001(2)
C209 0.031(3) 0.024(3) 0.025(2) -0.007(2) -0.011(2) 0.000(2)
C210 0.050(4) 0.022(3) 0.037(3) -0.003(2) -0.018(3) 0.006(3)
C211 0.046(4) 0.025(3) 0.051(4) -0.017(3) -0.016(3) 0.014(3)
C212 0.028(3) 0.029(3) 0.047(3) -0.017(3) -0.001(2) 0.003(2)
C213 0.022(2) 0.030(3) 0.027(2) -0.011(2) -0.0023(19) -0.005(2)
C214 0.021(2) 0.017(2) 0.025(2) -0.0028(19) -0.0057(18) 0.0014(19)
C215 0.032(3) 0.039(3) 0.030(3) -0.016(2) -0.009(2) -0.008(2)
C216 0.039(3) 0.047(4) 0.026(3) -0.011(3) -0.008(2) -0.010(3)
C217 0.065(5) 0.063(5) 0.037(3) -0.025(3) -0.005(3) -0.027(4)
C218 0.054(4) 0.082(6) 0.045(4) -0.041(4) 0.005(3) -0.027(4)
C219 0.047(4) 0.059(5) 0.066(5) -0.047(4) 0.008(3) -0.015(3)
C220 0.039(3) 0.046(4) 0.042(3) -0.026(3) -0.006(3) -0.009(3)
C221 0.017(2) 0.028(3) 0.018(2) 0.001(2) 0.0033(17) 0.000(2)
C222 0.026(3) 0.040(3) 0.020(2) -0.007(2) -0.0039(19) 0.006(2)
C223 0.035(3) 0.053(4) 0.015(2) 0.001(2) 0.004(2) 0.010(3)
C224 0.028(3) 0.048(4) 0.024(3) 0.011(3) 0.005(2) 0.000(3)
C225 0.038(4) 0.065(5) 0.028(3) 0.017(3) 0.006(3) -0.006(3)
C226 0.040(4) 0.064(5) 0.052(4) 0.036(4) 0.005(3) -0.011(4)
C227 0.036(4) 0.045(4) 0.067(5) 0.027(4) -0.003(3) -0.021(3)
C228 0.026(3) 0.032(3) 0.054(4) 0.010(3) 0.000(3) -0.011(3)
C229 0.021(3) 0.036(3) 0.031(3) 0.010(2) 0.004(2) -0.006(2)
C230 0.017(2) 0.028(3) 0.024(2) 0.003(2) 0.0001(18) -0.003(2)
C231 0.022(2) 0.019(2) 0.028(2) 0.001(2) -0.0022(19) -0.006(2)
C232 0.025(3) 0.020(3) 0.042(3) 0.001(2) -0.006(2) -0.006(2)
C233 0.024(3) 0.035(3) 0.052(4) 0.013(3) -0.006(3) -0.009(3)
C234 0.023(3) 0.050(4) 0.082(5) 0.006(4) -0.006(3) -0.015(3)
C235 0.038(4) 0.046(4) 0.106(7) -0.001(4) -0.033(4) -0.019(3)
C236 0.046(4) 0.035(4) 0.088(6) -0.017(4) -0.030(4) -0.010(3)
C237 0.031(3) 0.022(3) 0.061(4) -0.009(3) -0.014(3) -0.009(2)
C238 0.043(3) 0.035(3) 0.038(3) -0.017(3) -0.012(3) -0.010(3)
C239 0.035(3) 0.024(3) 0.027(3) -0.006(2) -0.005(2) -0.007(2)
C240 0.021(2) 0.017(2) 0.026(2) -0.0028(19) -0.0072(18) -0.0063(19)
C241 0.015(2) 0.016(2) 0.0155(19) -0.0041(17) -0.0019(16) -0.0036(17)
C242 0.017(2) 0.019(2) 0.020(2) -0.0088(18) 0.0003(17) -0.0029(18)
C243 0.025(2) 0.022(2) 0.015(2) -0.0059(18) -0.0013(17) -0.0018(19)
C244 0.023(2) 0.023(2) 0.018(2) -0.0074(19) -0.0106(17) 0.0004(19)
C245 0.015(2) 0.025(2) 0.020(2) -0.0068(19) -0.0010(17) -0.0064(18)
C246 0.016(2) 0.017(2) 0.018(2) -0.0058(17) -0.0006(16) -0.0035(17)
C247 0.0109(19) 0.023(2) 0.017(2) -0.0070(18) -0.0002(15) -0.0052(17)
C248 0.014(2) 0.025(2) 0.015(2) -0.0069(18) 0.0028(16) -0.0057(19)
C249 0.016(2) 0.024(2) 0.0131(19) -0.0030(18) -0.0027(16) -0.0057(18)
C250 0.017(2) 0.034(3) 0.019(2) -0.004(2) -0.0009(17) -0.006(2)
C251 0.019(2) 0.027(3) 0.027(3) 0.001(2) -0.0057(19) -0.002(2)
C252 0.013(2) 0.028(3) 0.027(2) -0.002(2) -0.0055(18) -0.0003(19)
C253 0.016(2) 0.025(2) 0.019(2) -0.0042(19) -0.0006(16) -0.0072(19)
C254 0.012(2) 0.023(2) 0.0143(19) -0.0045(18) -0.0025(15) -0.0047(17)
C255 0.011(2) 0.024(2) 0.0152(19) -0.0054(18) -0.0014(15) -0.0026(18)
C256 0.017(2) 0.027(3) 0.017(2) -0.0072(19) -0.0007(16) -0.0069(19)
C257 0.015(2) 0.036(3) 0.021(2) -0.011(2) 0.0043(17) -0.010(2)
C258 0.012(2) 0.039(3) 0.030(3) -0.019(2) -0.0012(18) 0.000(2)
C259 0.019(2) 0.028(3) 0.031(3) -0.011(2) -0.0027(19) -0.002(2)
C260 0.019(2) 0.026(3) 0.026(2) -0.007(2) 0.0021(18) -0.008(2)
C261 0.011(2) 0.026(2) 0.021(2) -0.0118(19) 0.0017(16) -0.0042(18)
C262 0.016(2) 0.028(3) 0.018(2) -0.0108(19) 0.0029(17) -0.0053(19)
C263 0.011(2) 0.031(3) 0.022(2) -0.010(2) 0.0043(16) -0.0051(19)
C264 0.015(2) 0.025(3) 0.021(2) -0.0067(19) -0.0017(17) -0.0039(18)
C265 0.015(2) 0.037(3) 0.027(2) -0.010(2) 0.0001(18) -0.011(2)
C266 0.024(3) 0.035(3) 0.027(3) -0.008(2) -0.008(2) -0.011(2)
C267 0.029(3) 0.033(3) 0.020(2) -0.013(2) -0.0015(19) -0.008(2)
C268 0.018(2) 0.031(3) 0.021(2) -0.011(2) -0.0002(17) -0.006(2)
C269 0.015(2) 0.025(2) 0.020(2) -0.0069(19) -0.0012(16) -0.0042(18)
C270 0.013(2) 0.023(2) 0.019(2) -0.0088(19) 0.0019(16) -0.0053(18)
C271 0.014(2) 0.031(3) 0.019(2) -0.016(2) 0.0038(16) -0.0080(19)
C272 0.019(2) 0.030(3) 0.020(2) -0.013(2) 0.0036(17) -0.009(2)
C273 0.021(2) 0.029(3) 0.025(2) -0.011(2) 0.0008(19) -0.010(2)
C274 0.027(3) 0.034(3) 0.033(3) -0.009(2) -0.005(2) -0.009(2)
C275 0.040(3) 0.050(4) 0.022(3) 0.001(3) 0.001(2) -0.024(3)
C276 0.026(3) 0.050(4) 0.026(3) -0.009(3) 0.004(2) -0.018(3)
C277 0.020(2) 0.039(3) 0.022(2) -0.014(2) 0.0040(18) -0.013(2)
C278 0.016(2) 0.040(3) 0.029(2) -0.020(2) 0.0064(19) -0.008(2)
C279 0.019(2) 0.037(3) 0.023(2) -0.018(2) 0.0045(18) -0.008(2)
C280 0.017(2) 0.030(3) 0.018(2) -0.015(2) 0.0044(17) -0.0067(19)
C281 0.025(3) 0.029(3) 0.039(3) -0.020(2) 0.003(2) -0.011(2)
C282 0.022(3) 0.029(3) 0.047(3) -0.023(3) 0.004(2) -0.006(2)
C283 0.025(3) 0.031(3) 0.054(4) -0.019(3) 0.003(2) -0.006(2)
C284 0.035(3) 0.036(3) 0.047(3) -0.019(3) -0.005(3) -0.010(3)
C285 0.033(3) 0.053(4) 0.050(4) -0.031(3) 0.006(3) -0.019(3)
C286 0.028(3) 0.038(3) 0.048(3) -0.028(3) 0.008(2) -0.011(2)
C287 0.037(3) 0.032(3) 0.041(3) -0.024(3) 0.002(2) -0.010(2)
C288 0.027(3) 0.029(3) 0.048(3) -0.018(3) -0.001(2) -0.007(2)
C289 0.032(3) 0.036(3) 0.044(3) -0.017(3) 0.000(2) -0.008(3)
C290 0.047(4) 0.025(3) 0.050(4) -0.018(3) 0.001(3) 0.001(3)
C291 0.064(5) 0.027(3) 0.052(4) -0.008(3) 0.008(3) -0.008(3)
C292 0.053(4) 0.038(4) 0.048(4) -0.013(3) 0.008(3) -0.015(3)
C293 0.031(3) 0.028(3) 0.050(4) -0.013(3) 0.004(3) -0.006(2)
C294 0.024(3) 0.026(3) 0.047(3) -0.020(3) -0.002(2) -0.002(2)
C295 0.029(3) 0.046(4) 0.040(3) -0.023(3) 0.005(2) -0.015(3)
C296 0.039(3) 0.056(4) 0.046(4) -0.031(3) 0.004(3) -0.011(3)
C297 0.045(4) 0.061(5) 0.051(4) -0.032(4) 0.010(3) -0.012(3)
C298 0.049(4) 0.067(5) 0.041(3) -0.029(3) 0.015(3) -0.024(4)
C299 0.062(5) 0.054(4) 0.037(3) -0.016(3) 0.009(3) -0.025(4)
C300 0.039(3) 0.037(3) 0.038(3) -0.021(3) 0.010(3) -0.011(3)
C301 0.021(2) 0.029(3) 0.042(3) -0.024(2) 0.008(2) -0.009(2)
C302 0.029(3) 0.048(4) 0.049(3) -0.035(3) 0.011(2) -0.016(3)
C303 0.029(3) 0.061(4) 0.073(5) -0.054(4) 0.018(3) -0.018(3)
C304 0.018(3) 0.037(3) 0.086(5) -0.042(4) 0.013(3) -0.010(2)
C305 0.028(3) 0.061(5) 0.111(6) -0.069(5) 0.022(4) -0.017(3)
C306 0.022(3) 0.053(5) 0.149(9) -0.069(6) 0.003(4) 0.001(3)
C307 0.030(3) 0.027(3) 0.106(7) -0.022(4) 0.002(4) 0.003(3)
C308 0.027(3) 0.022(3) 0.088(5) -0.017(3) 0.004(3) 0.000(2)
C309 0.022(3) 0.025(3) 0.071(4) -0.026(3) 0.009(3) -0.007(2)
C310 0.018(2) 0.018(2) 0.046(3) -0.016(2) 0.008(2) -0.0063(19)
C311 0.019(2) 0.015(2) 0.031(3) -0.002(2) 0.0013(19) -0.0005(19)
C312 0.017(2) 0.019(2) 0.035(3) 0.000(2) -0.006(2) 0.0031(19)
C313 0.020(2) 0.022(3) 0.034(3) 0.002(2) -0.006(2) -0.003(2)
C314 0.020(3) 0.036(3) 0.042(3) -0.001(3) -0.008(2) -0.006(2)
C315 0.032(3) 0.044(4) 0.046(3) -0.007(3) -0.018(3) -0.008(3)
C316 0.033(3) 0.039(3) 0.031(3) -0.002(3) -0.013(2) -0.003(3)
C317 0.024(3) 0.029(3) 0.028(3) 0.002(2) -0.007(2) 0.001(2)
C318 0.027(3) 0.033(3) 0.027(3) -0.002(2) 0.000(2) -0.001(2)
C319 0.025(3) 0.028(3) 0.031(3) -0.003(2) 0.004(2) -0.005(2)
C320 0.020(2) 0.016(2) 0.033(3) -0.003(2) -0.001(2) -0.0026(19)
C401 0.053(6) 0.110(9) 0.160(11) -0.099(9) -0.003(6) 0.003(6)
C402 0.066(6) 0.046(5) 0.130(9) -0.029(5) -0.010(6) -0.007(4)
C403 0.073(6) 0.041(4) 0.073(5) -0.015(4) 0.000(4) -0.021(4)
C404 0.079(6) 0.042(4) 0.060(5) -0.024(4) -0.009(4) -0.013(4)
C405 0.091(6) 0.052(5) 0.052(4) -0.033(4) 0.010(4) -0.016(4)
C406 0.082(6) 0.050(5) 0.083(6) -0.038(5) 0.039(5) -0.022(4)
C411 0.052(4) 0.034(3) 0.045(4) -0.011(3) -0.003(3) -0.015(3)
C412 0.054(4) 0.035(4) 0.045(4) -0.013(3) -0.010(3) -0.005(3)
C413 0.065(4) 0.028(3) 0.028(3) -0.009(2) -0.004(3) -0.009(3)
C414 0.059(4) 0.032(3) 0.044(4) -0.014(3) 0.006(3) -0.015(3)
C415 0.046(4) 0.043(4) 0.056(4) -0.019(3) -0.008(3) -0.006(3)
C416 0.060(4) 0.028(3) 0.034(3) -0.005(3) -0.011(3) -0.006(3)
C421 0.050(4) 0.037(4) 0.055(4) -0.011(3) 0.009(3) -0.017(3)
C422 0.048(4) 0.066(5) 0.057(4) -0.031(4) 0.005(3) -0.030(4)
C423 0.047(4) 0.048(4) 0.032(3) -0.016(3) 0.005(3) -0.010(3)
C424 0.048(4) 0.032(3) 0.029(3) -0.017(2) 0.013(2) -0.013(3)
C425 0.036(3) 0.040(3) 0.041(3) -0.020(3) 0.014(3) -0.016(3)
C426 0.048(4) 0.033(3) 0.036(3) -0.010(3) 0.008(3) -0.006(3)
C431 0.075(6) 0.075(6) 0.077(6) -0.009(5) -0.032(5) -0.030(5)
C432 0.062(5) 0.063(5) 0.068(5) -0.025(4) -0.005(4) -0.027(4)
C433 0.055(5) 0.047(4) 0.084(6) -0.036(4) -0.006(4) -0.015(4)
C434 0.065(5) 0.061(5) 0.065(5) -0.031(4) -0.016(4) -0.011(4)
C435 0.053(5) 0.072(6) 0.072(5) -0.038(5) -0.005(4) -0.016(4)
C436 0.056(5) 0.067(6) 0.089(6) -0.032(5) -0.013(4) -0.021(4)
C441 0.054(4) 0.044(4) 0.057(4) -0.025(4) 0.001(3) -0.006(3)
C442 0.049(4) 0.047(4) 0.049(4) -0.014(3) -0.003(3) -0.008(3)
C443 0.046(4) 0.080(6) 0.035(3) -0.020(4) -0.010(3) 0.000(4)
C444 0.045(4) 0.066(5) 0.043(4) -0.029(4) -0.006(3) 0.011(3)
C445 0.045(4) 0.059(5) 0.037(3) -0.016(3) -0.004(3) 0.006(3)
C446 0.052(4) 0.064(5) 0.032(3) -0.020(3) 0.006(3) -0.016(4)
C451 0.073(6) 0.115(7) 0.158(8) -0.092(7) -0.032(6) 0.008(5)
C452 0.068(6) 0.084(6) 0.172(9) -0.065(7) -0.027(6) -0.001(5)
C453 0.071(6) 0.074(6) 0.155(8) -0.059(6) -0.005(6) -0.012(5)
C454 0.063(5) 0.079(6) 0.133(7) -0.047(6) -0.002(5) -0.031(4)
C455 0.054(5) 0.103(7) 0.131(7) -0.065(6) 0.004(5) -0.031(5)
C456 0.071(6) 0.130(8) 0.145(8) -0.075(7) -0.005(6) 0.001(6)
C461 0.041(4) 0.109(7) 0.093(6) -0.062(5) -0.004(4) 0.009(4)
C462 0.054(5) 0.106(7) 0.138(7) -0.088(6) -0.014(5) 0.000(5)
C463 0.059(5) 0.093(6) 0.141(8) -0.032(6) -0.041(5) -0.024(5)
C464 0.058(5) 0.112(7) 0.088(6) -0.006(5) -0.039(4) -0.014(5)
C465 0.051(4) 0.083(6) 0.085(5) -0.037(5) -0.026(4) -0.006(4)
C466 0.045(4) 0.065(5) 0.088(5) -0.045(4) -0.007(4) 0.010(4)
C471 0.091(6) 0.057(5) 0.120(7) -0.008(5) 0.004(6) -0.018(5)
C472 0.088(6) 0.062(5) 0.074(5) -0.001(5) -0.005(5) -0.010(5)
C473 0.100(7) 0.103(7) 0.159(8) -0.080(6) -0.024(6) 0.001(6)
C474 0.091(7) 0.117(8) 0.169(9) -0.079(7) -0.016(7) -0.009(6)
C475 0.089(6) 0.098(6) 0.179(8) -0.065(6) -0.014(6) -0.011(5)
C476 0.064(5) 0.051(5) 0.162(8) -0.022(6) -0.018(6) 0.001(4)
C481 0.106(8) 0.121(9) 0.145(10) -0.061(8) -0.018(7) -0.021(7)
C482 0.098(9) 0.085(8) 0.128(10) -0.025(7) -0.037(7) -0.024(7)
C483 0.127(10) 0.088(8) 0.089(8) -0.032(7) -0.030(7) -0.023(7)
C484 0.078(7) 0.102(8) 0.077(7) -0.023(6) -0.006(5) -0.034(6)
C485 0.086(8) 0.133(11) 0.117(10) -0.043(9) -0.025(7) -0.038(8)
C486 0.086(8) 0.139(12) 0.185(14) -0.089(11) -0.047(9) -0.023(8)
C491 0.062(5) 0.049(5) 0.046(4) -0.001(3) -0.003(4) 0.010(4)
C492 0.043(4) 0.061(5) 0.048(4) -0.019(4) -0.004(3) 0.003(3)
C493 0.057(5) 0.042(4) 0.059(4) -0.022(4) -0.012(4) 0.007(3)
C494 0.055(4) 0.046(4) 0.043(4) -0.021(3) -0.018(3) 0.010(3)
C495 0.067(5) 0.054(5) 0.068(5) -0.007(4) -0.020(4) -0.010(4)
C496 0.092(7) 0.048(5) 0.094(7) -0.001(5) -0.023(6) -0.016(5)
C501 0.055(5) 0.061(5) 0.143(8) -0.049(5) -0.006(5) 0.006(4)
C502 0.089(7) 0.096(7) 0.169(9) -0.059(7) -0.019(7) -0.015(6)
C503 0.099(7) 0.101(7) 0.187(9) -0.067(7) -0.023(7) -0.016(6)
C504 0.088(6) 0.092(6) 0.172(8) -0.055(6) 0.003(6) -0.022(5)
C505 0.090(7) 0.095(7) 0.170(9) -0.051(7) 0.023(7) -0.010(6)
C506 0.072(6) 0.082(6) 0.160(9) -0.047(7) 0.028(6) 0.001(5)
C511 0.064(5) 0.048(4) 0.044(4) -0.008(3) -0.002(3) -0.004(4)
C512 0.066(5) 0.053(5) 0.043(4) -0.008(3) -0.008(3) -0.001(4)
C513 0.058(5) 0.091(7) 0.070(6) -0.035(5) -0.011(4) 0.008(5)
C514 0.080(7) 0.096(8) 0.097(8) -0.036(6) -0.045(6) 0.002(6)
C515 0.086(6) 0.057(5) 0.048(4) -0.020(4) -0.025(4) 0.026(5)
C516 0.065(5) 0.049(4) 0.042(4) -0.012(3) -0.006(3) 0.004(4)
C521 0.106(8) 0.106(8) 0.120(8) -0.025(7) 0.040(7) -0.019(7)
C522 0.090(8) 0.080(7) 0.084(7) -0.020(6) -0.002(6) -0.011(6)
C523 0.057(5) 0.076(6) 0.049(4) -0.020(4) -0.007(4) 0.006(4)
C524 0.072(6) 0.079(6) 0.042(4) -0.010(4) -0.012(4) -0.010(5)
C525 0.083(6) 0.068(6) 0.059(5) -0.026(4) -0.016(5) 0.012(5)
C526 0.073(7) 0.123(10) 0.090(8) -0.024(7) 0.010(6) 0.031(7)
C531 0.051(5) 0.142(8) 0.081(6) -0.045(6) 0.014(4) -0.028(5)
C532 0.058(5) 0.094(6) 0.094(6) -0.052(5) 0.022(4) -0.017(4)
C533 0.058(5) 0.075(5) 0.075(5) -0.031(4) 0.016(4) -0.017(4)
C534 0.084(6) 0.074(6) 0.079(6) -0.009(5) 0.002(5) -0.030(5)
C535 0.073(6) 0.094(7) 0.097(7) 0.000(5) 0.001(5) -0.028(5)
C536 0.043(4) 0.129(8) 0.081(6) -0.007(6) 0.003(4) -0.024(5)
C541 0.079(6) 0.148(8) 0.058(5) -0.038(5) -0.007(4) -0.055(6)
C542 0.108(7) 0.118(7) 0.065(5) -0.014(5) -0.021(5) -0.067(6)
C543 0.098(7) 0.107(7) 0.089(6) -0.034(5) -0.035(5) -0.033(6)
C544 0.070(5) 0.123(7) 0.061(5) -0.023(5) -0.021(4) -0.037(5)
C545 0.097(7) 0.095(7) 0.076(6) -0.005(5) -0.036(5) -0.032(6)
C546 0.099(7) 0.119(8) 0.091(6) -0.045(6) -0.023(6) -0.012(6)
C551 0.186(18) 0.124(15) 0.129(16) -0.070(13) -0.019(14) -0.063(14)
C552 0.155(12) 0.154(12) 0.150(11) -0.064(9) -0.017(10) -0.047(10)
C553 0.141(11) 0.150(11) 0.171(11) -0.049(9) -0.040(9) -0.039(9)
C554 0.128(11) 0.142(11) 0.180(12) -0.048(9) -0.058(9) -0.073(9)
C555 0.096(14) 0.153(17) 0.183(18) -0.024(15) -0.040(14) -0.062(13)

loop_
_atom_type_symbol
_atom_type_description
_atom_type_scat_dispersion_real
_atom_type_scat_dispersion_imag
_atom_type_scat_source
C C 0.0033 0.0016 'International Tables Vol C Tables 4.2.6.8 and 6.1.1.4'
H H 0.0000 0.0000 'International Tables Vol C Tables 4.2.6.8 and 6.1.1.4'
Cl Cl 0.1484 0.1585 'International Tables Vol C Tables 4.2.6.8 and 6.1.1.4'
N N 0.0061 0.0033 'International Tables Vol C Tables 4.2.6.8 and 6.1.1.4'
O O 0.0106 0.0060 'International Tables Vol C Tables 4.2.6.8 and 6.1.1.4'
P P 0.1023 0.0942 'International Tables Vol C Tables 4.2.6.8 and 6.1.1.4'
Rh Rh -1.1178 0.9187 'International Tables Vol C Tables 4.2.6.8 and 6.1.1.4'

loop_
_geom_angle_atom_site_label_1
_geom_angle_atom_site_label_2
_geom_angle_atom_site_label_3
_geom_angle
_geom_angle_site_symmetry_1
_geom_angle_site_symmetry_3
_geom_angle_publ_flag
Cl1 Rh1 Cl2 83.11(4) . . ?
P1 Rh1 Cl1 173.76(5) . . ?
P1 Rh1 Cl2 95.63(4) . . ?
P1 Rh1 P2 94.93(5) . . ?
P2 Rh1 Cl1 86.92(4) . . ?
P2 Rh1 Cl2 168.32(5) . . ?
Cl1 Rh2 Cl2 82.66(4) . . ?
P3 Rh2 Cl1 173.67(4) . . ?
P3 Rh2 Cl2 95.02(4) . . ?
P4 Rh2 Cl1 88.36(4) . . ?
P4 Rh2 Cl2 170.54(4) . . ?
P4 Rh2 P3 94.22(5) . . ?
Rh2 Cl1 Rh1 97.68(4) . . ?
Rh1 Cl2 Rh2 95.58(4) . . ?
O1 P1 Rh1 111.64(13) . . ?
O1 P1 N1 109.25(18) . . ?
O2 P1 Rh1 118.60(13) . . ?
O2 P1 O1 100.03(17) . . ?
O2 P1 N1 95.58(18) . . ?
N1 P1 Rh1 119.24(15) . . ?
O3 P2 Rh1 114.03(13) . . ?
O3 P2 O4 100.19(18) . . ?
O3 P2 N2 95.48(19) . . ?
O4 P2 Rh1 116.34(13) . . ?
O4 P2 N2 109.5(2) . . ?
N2 P2 Rh1 117.97(16) . . ?
O5 P3 Rh2 114.85(13) . . ?
O5 P3 N3 108.72(18) . . ?
O6 P3 Rh2 113.96(13) . . ?
O6 P3 O5 100.36(16) . . ?
O6 P3 N3 97.14(19) . . ?
N3 P3 Rh2 118.95(13) . . ?
O7 P4 Rh2 117.21(13) . . ?
O7 P4 O8 99.26(17) . . ?
O7 P4 N4 95.36(19) . . ?
O8 P4 Rh2 114.80(13) . . ?
O8 P4 N4 110.80(19) . . ?
N4 P4 Rh2 116.64(15) . . ?
C21 O1 P1 123.2(3) . . ?
C40 O2 P1 119.7(3) . . ?
C61 O3 P2 122.0(3) . . ?
C80 O4 P2 119.9(3) . . ?
C101 O5 P3 119.3(3) . . ?
C120 O6 P3 121.6(3) . . ?
C141 O7 P4 120.4(3) . . ?
C160 O8 P4 123.1(3) . . ?
C1 N1 P1 119.4(3) . . ?
C1 N1 C14 113.4(4) . . ?
C14 N1 P1 126.8(3) . . ?
C41 N2 P2 121.4(3) . . ?
C41 N2 C54 112.7(4) . . ?
C54 N2 P2 125.3(3) . . ?
C81 N3 P3 120.6(3) . . ?
C81 N3 C94 115.0(4) . . ?
C94 N3 P3 124.3(3) . . ?
C121 N4 P4 123.0(4) . . ?
C121 N4 C134 111.6(4) . . ?
C134 N4 P4 125.1(3) . . ?
C2 C1 N1 119.5(4) . . ?
C2 C1 C6 121.0(5) . . ?
C6 C1 N1 119.5(4) . . ?
C1 C2 H2 120.0 . . ?
C3 C2 C1 119.9(5) . . ?
C3 C2 H2 120.0 . . ?
C2 C3 H3 120.1 . . ?
C4 C3 C2 119.7(5) . . ?
C4 C3 H3 120.1 . . ?
C3 C4 H4 119.8 . . ?
C5 C4 C3 120.4(5) . . ?
C5 C4 H4 119.8 . . ?
C4 C5 H5 119.1 . . ?
C4 C5 C6 121.7(5) . . ?
C6 C5 H5 119.1 . . ?
C1 C6 C7 122.5(4) . . ?
C5 C6 C1 117.2(5) . . ?
C5 C6 C7 120.1(5) . . ?
C6 C7 C15 117.7(5) . . ?
C8 C7 C6 124.1(4) . . ?
C8 C7 C15 118.0(5) . . ?
C7 C8 H8 115.6 . . ?
C7 C8 C9 128.8(5) . . ?
C9 C8 H8 115.6 . . ?
C10 C9 C8 119.9(5) . . ?
C14 C9 C8 121.8(5) . . ?
C14 C9 C10 118.3(5) . . ?
C9 C10 H10 119.6 . . ?
C11 C10 C9 120.8(5) . . ?
C11 C10 H10 119.6 . . ?
C10 C11 H11 119.8 . . ?
C12 C11 C10 120.4(5) . . ?
C12 C11 H11 119.8 . . ?
C11 C12 H12 120.1 . . ?
C11 C12 C13 119.8(5) . . ?
C13 C12 H12 120.1 . . ?
C12 C13 H13 119.7 . . ?
C12 C13 C14 120.5(5) . . ?
C14 C13 H13 119.7 . . ?
C9 C14 N1 119.5(4) . . ?
C9 C14 C13 120.1(4) . . ?
C13 C14 N1 120.4(4) . . ?
C16 C15 C7 120.0(6) . . ?
C16 C15 C20 119.5(6) . . ?
C20 C15 C7 120.4(6) . . ?
C15 C16 H16 119.2 . . ?
C17 C16 C15 121.7(8) . . ?
C17 C16 H16 119.2 . . ?
C16 C17 H17 119.9 . . ?
C18 C17 C16 120.2(9) . . ?
C18 C17 H17 119.9 . . ?
C17 C18 H18 120.1 . . ?
C17 C18 C19 119.8(8) . . ?
C19 C18 H18 120.1 . . ?
C18 C19 H19 119.5 . . ?
C18 C19 C20 121.1(9) . . ?
C20 C19 H19 119.5 . . ?
C15 C20 C19 117.7(9) . . ?
C15 C20 H20 121.1 . . ?
C19 C20 H20 121.1 . . ?
O1 C21 C22 115.5(4) . . ?
C30 C21 O1 120.8(4) . . ?
C30 C21 C22 123.5(4) . . ?
C21 C22 H22 120.5 . . ?
C23 C22 C21 119.0(5) . . ?
C23 C22 H22 120.5 . . ?
C22 C23 H23 119.7 . . ?
C22 C23 C24 120.6(5) . . ?
C24 C23 H23 119.7 . . ?
C23 C24 C25 120.7(5) . . ?
C23 C24 C29 119.7(5) . . ?
C29 C24 C25 119.6(5) . . ?
C24 C25 H25 119.7 . . ?
C26 C25 C24 120.7(6) . . ?
C26 C25 H25 119.7 . . ?
C25 C26 H26 119.8 . . ?
C25 C26 C27 120.3(5) . . ?
C27 C26 H26 119.8 . . ?
C26 C27 H27 119.9 . . ?
C28 C27 C26 120.3(6) . . ?
C28 C27 H27 119.9 . . ?
C27 C28 H28 119.2 . . ?
C27 C28 C29 121.5(5) . . ?
C29 C28 H28 119.2 . . ?
C24 C29 C30 119.5(5) . . ?
C28 C29 C24 117.4(5) . . ?
C28 C29 C30 123.0(5) . . ?
C21 C30 C29 117.2(4) . . ?
C21 C30 C31 120.9(4) . . ?
C29 C30 C31 121.9(4) . . ?
C32 C31 C30 122.4(4) . . ?
C40 C31 C30 119.9(4) . . ?
C40 C31 C32 117.6(4) . . ?
C33 C32 C31 123.1(4) . . ?
C33 C32 C37 118.1(4) . . ?
C37 C32 C31 118.8(4) . . ?
C32 C33 H33 119.5 . . ?
C34 C33 C32 121.0(5) . . ?
C34 C33 H33 119.5 . . ?
C33 C34 H34 119.7 . . ?
C33 C34 C35 120.6(5) . . ?
C35 C34 H34 119.7 . . ?
C34 C35 H35 119.7 . . ?
C36 C35 C34 120.5(5) . . ?
C36 C35 H35 119.7 . . ?
C35 C36 H36 119.5 . . ?
C35 C36 C37 121.1(5) . . ?
C37 C36 H36 119.5 . . ?
C32 C37 C36 118.7(4) . . ?
C38 C37 C32 120.1(4) . . ?
C38 C37 C36 121.2(5) . . ?
C37 C38 H38 119.7 . . ?
C39 C38 C37 120.7(4) . . ?
C39 C38 H38 119.7 . . ?
C38 C39 H39 120.4 . . ?
C38 C39 C40 119.1(4) . . ?
C40 C39 H39 120.4 . . ?
O2 C40 C39 116.6(4) . . ?
C31 C40 O2 119.9(4) . . ?
C31 C40 C39 123.4(4) . . ?
C42 C41 N2 119.6(4) . . ?
C42 C41 C46 120.6(5) . . ?
C46 C41 N2 119.7(4) . . ?
C41 C42 H42 119.7 . . ?
C43 C42 C41 120.6(5) . . ?
C43 C42 H42 119.7 . . ?
C42 C43 H43 120.1 . . ?
C42 C43 C44 119.8(5) . . ?
C44 C43 H43 120.1 . . ?
C43 C44 H44 120.3 . . ?
C43 C44 C45 119.4(5) . . ?
C45 C44 H44 120.3 . . ?
C44 C45 H45 118.9 . . ?
C46 C45 C44 122.1(5) . . ?
C46 C45 H45 118.9 . . ?
C41 C46 C47 123.2(5) . . ?
C45 C46 C41 117.5(5) . . ?
C45 C46 C47 119.2(5) . . ?
C48 C47 C46 123.7(6) . . ?
C48 C47 C55 119.2(5) . . ?
C55 C47 C46 116.8(5) . . ?
C47 C48 H48 115.4 . . ?
C47 C48 C49 129.1(6) . . ?
C49 C48 H48 115.4 . . ?
C50 C49 C48 119.5(6) . . ?
C50 C49 C54 117.8(7) . . ?
C54 C49 C48 122.6(5) . . ?
C49 C50 H50 119.5 . . ?
C51 C50 C49 121.1(7) . . ?
C51 C50 H50 119.5 . . ?
C50 C51 H51 119.9 . . ?
C52 C51 C50 120.1(6) . . ?
C52 C51 H51 119.9 . . ?
C51 C52 H52 119.7 . . ?
C51 C52 C53 120.6(8) . . ?
C53 C52 H52 119.7 . . ?
C52 C53 H53 120.0 . . ?
C54 C53 C52 120.1(7) . . ?
C54 C53 H53 120.0 . . ?
C49 C54 N2 118.9(5) . . ?
C53 C54 N2 120.9(5) . . ?
C53 C54 C49 120.2(6) . . ?
C56 C55 C47 120.9(7) . . ?
C60 C55 C47 121.3(5) . . ?
C60 C55 C56 117.8(6) . . ?
C55 C56 H56 119.6 . . ?
C57 C56 C55 120.7(8) . . ?
C57 C56 H56 119.6 . . ?
C56 C57 H57 119.4 . . ?
C58 C57 C56 121.3(7) . . ?
C58 C57 H57 119.4 . . ?
C57 C58 H58 120.2 . . ?
C57 C58 C59 119.5(7) . . ?
C59 C58 H58 120.2 . . ?
C58 C59 H59 120.3 . . ?
C60 C59 C58 119.4(8) . . ?
C60 C59 H59 120.3 . . ?
C55 C60 C59 121.3(7) . . ?
C55 C60 H60 119.3 . . ?
C59 C60 H60 119.3 . . ?
O3 C61 C62 117.8(4) . . ?
C70 C61 O3 118.2(4) . . ?
C70 C61 C62 123.7(5) . . ?
C61 C62 H62 120.5 . . ?
C63 C62 C61 118.9(5) . . ?
C63 C62 H62 120.5 . . ?
C62 C63 H63 119.6 . . ?
C62 C63 C64 120.9(5) . . ?
C64 C63 H63 119.6 . . ?
C63 C64 C65 121.4(6) . . ?
C63 C64 C69 119.3(5) . . ?
C69 C64 C65 119.2(6) . . ?
C64 C65 H65 119.8 . . ?
C66 C65 C64 120.4(7) . . ?
C66 C65 H65 119.8 . . ?
C65 C66 H66 119.4 . . ?
C65 C66 C67 121.3(6) . . ?
C67 C66 H66 119.4 . . ?
C66 C67 H67 120.0 . . ?
C68 C67 C66 120.0(6) . . ?
C68 C67 H67 120.0 . . ?
C67 C68 H68 119.5 . . ?
C67 C68 C69 121.0(7) . . ?
C69 C68 H68 119.5 . . ?
C64 C69 C68 118.1(5) . . ?
C64 C69 C70 119.7(5) . . ?
C68 C69 C70 122.2(5) . . ?
C61 C70 C69 117.1(5) . . ?
C61 C70 C71 120.0(4) . . ?
C69 C70 C71 122.9(5) . . ?
C72 C71 C70 121.2(5) . . ?
C80 C71 C70 121.0(5) . . ?
C80 C71 C72 117.8(5) . . ?
C73 C72 C71 121.8(6) . . ?
C73 C72 C77 119.1(6) . . ?
C77 C72 C71 118.9(6) . . ?
C72 C73 H73 119.9 . . ?
C74 C73 C72 120.3(8) . . ?
C74 C73 H73 119.9 . . ?
C73 C74 H74 119.4 . . ?
C73 C74 C75 121.1(8) . . ?
C75 C74 H74 119.4 . . ?
C74 C75 H75 119.8 . . ?
C76 C75 C74 120.4(6) . . ?
C76 C75 H75 119.8 . . ?
C75 C76 H76 119.2 . . ?
C75 C76 C77 121.5(8) . . ?
C77 C76 H76 119.2 . . ?
C72 C77 C76 117.5(8) . . ?
C78 C77 C72 119.7(5) . . ?
C78 C77 C76 122.8(7) . . ?
C77 C78 H78 119.4 . . ?
C79 C78 C77 121.3(6) . . ?
C79 C78 H78 119.4 . . ?
C78 C79 H79 120.7 . . ?
C78 C79 C80 118.6(6) . . ?
C80 C79 H79 120.7 . . ?
O4 C80 C79 116.4(5) . . ?
C71 C80 O4 120.7(4) . . ?
C71 C80 C79 122.8(5) . . ?
C82 C81 N3 118.6(4) . . ?
C82 C81 C86 120.8(4) . . ?
C86 C81 N3 120.6(4) . . ?
C81 C82 H82 119.9 . . ?
C83 C82 C81 120.2(4) . . ?
C83 C82 H82 119.9 . . ?
C82 C83 H83 120.0 . . ?
C84 C83 C82 120.0(4) . . ?
C84 C83 H83 120.0 . . ?
C83 C84 H84 120.0 . . ?
C83 C84 C85 120.0(4) . . ?
C85 C84 H84 120.0 . . ?
C84 C85 H85 119.0 . . ?
C84 C85 C86 122.0(4) . . ?
C86 C85 H85 119.0 . . ?
C81 C86 C85 116.9(4) . . ?
C81 C86 C87 124.9(4) . . ?
C85 C86 C87 118.2(4) . . ?
C86 C87 C95 117.2(4) . . ?
C88 C87 C86 125.3(4) . . ?
C88 C87 C95 117.3(4) . . ?
C87 C88 H88 116.0 . . ?
C87 C88 C89 127.9(4) . . ?
C89 C88 H88 116.0 . . ?
C90 C89 C88 117.5(4) . . ?
C94 C89 C88 124.8(4) . . ?
C94 C89 C90 117.6(4) . . ?
C89 C90 H90 119.5 . . ?
C91 C90 C89 120.9(5) . . ?
C91 C90 H90 119.5 . . ?
C90 C91 H91 119.9 . . ?
C90 C91 C92 120.2(5) . . ?
C92 C91 H91 119.9 . . ?
C91 C92 H92 120.3 . . ?
C93 C92 C91 119.5(5) . . ?
C93 C92 H92 120.3 . . ?
C92 C93 H93 119.8 . . ?
C94 C93 C92 120.4(4) . . ?
C94 C93 H93 119.8 . . ?
C89 C94 N3 119.7(4) . . ?
C93 C94 N3 119.5(4) . . ?
C93 C94 C89 120.8(4) . . ?
C96 C95 C87 121.0(4) . . ?
C96 C95 C100 118.4(4) . . ?
C100 C95 C87 120.7(4) . . ?
C95 C96 H96 119.5 . . ?
C97 C96 C95 120.9(5) . . ?
C97 C96 H96 119.5 . . ?
C96 C97 H97 120.1 . . ?
C96 C97 C98 119.8(5) . . ?
C98 C97 H97 120.1 . . ?
C97 C98 H98 120.1 . . ?
C99 C98 C97 119.9(5) . . ?
C99 C98 H98 120.1 . . ?
C98 C99 H99 119.7 . . ?
C98 C99 C100 120.6(5) . . ?
C100 C99 H99 119.7 . . ?
C95 C100 H100 119.8 . . ?
C99 C100 C95 120.5(5) . . ?
C99 C100 H100 119.8 . . ?
C102 C101 O5 117.2(4) . . ?
C110 C101 O5 119.8(4) . . ?
C110 C101 C102 123.0(4) . . ?
C101 C102 H102 120.3 . . ?
C103 C102 C101 119.5(5) . . ?
C103 C102 H102 120.3 . . ?
C102 C103 H103 120.0 . . ?
C102 C103 C104 120.1(5) . . ?
C104 C103 H103 120.0 . . ?
C103 C104 C105 120.9(5) . . ?
C103 C104 C109 119.6(5) . . ?
C109 C104 C105 119.5(5) . . ?
C104 C105 H105 119.8 . . ?
C106 C105 C104 120.5(5) . . ?
C106 C105 H105 119.8 . . ?
C105 C106 H106 120.0 . . ?
C105 C106 C107 120.1(5) . . ?
C107 C106 H106 120.0 . . ?
C106 C107 H107 119.4 . . ?
C108 C107 C106 121.2(5) . . ?
C108 C107 H107 119.4 . . ?
C107 C108 H108 119.7 . . ?
C107 C108 C109 120.6(5) . . ?
C109 C108 H108 119.7 . . ?
C104 C109 C108 118.2(4) . . ?
C104 C109 C110 119.4(4) . . ?
C108 C109 C110 122.3(4) . . ?
C101 C110 C109 117.3(4) . . ?
C101 C110 C111 119.5(4) . . ?
C109 C110 C111 123.2(4) . . ?
C112 C111 C110 121.6(4) . . ?
C120 C111 C110 120.0(4) . . ?
C120 C111 C112 118.3(4) . . ?
C113 C112 C111 123.2(5) . . ?
C113 C112 C117 118.2(5) . . ?
C117 C112 C111 118.6(4) . . ?
C112 C113 H113 119.4 . . ?
C114 C113 C112 121.2(5) . . ?
C114 C113 H113 119.4 . . ?
C113 C114 H114 119.5 . . ?
C113 C114 C115 120.9(5) . . ?
C115 C114 H114 119.5 . . ?
C114 C115 H115 120.4 . . ?
C116 C115 C114 119.1(5) . . ?
C116 C115 H115 120.4 . . ?
C115 C116 H116 119.1 . . ?
C115 C116 C117 121.7(5) . . ?
C117 C116 H116 119.1 . . ?
C116 C117 C112 118.8(5) . . ?
C118 C117 C112 120.1(4) . . ?
C118 C117 C116 121.0(5) . . ?
C117 C118 H118 119.8 . . ?
C119 C118 C117 120.4(5) . . ?
C119 C118 H118 119.8 . . ?
C118 C119 H119 120.1 . . ?
C118 C119 C120 119.9(4) . . ?
C120 C119 H119 120.1 . . ?
O6 C120 C119 117.9(4) . . ?
C111 C120 O6 119.4(4) . . ?
C111 C120 C119 122.7(4) . . ?
C122 C121 N4 119.7(4) . . ?
C122 C121 C126 120.9(5) . . ?
C126 C121 N4 119.4(5) . . ?
C121 C122 H122 119.6 . . ?
C121 C122 C123 120.9(5) . . ?
C123 C122 H122 119.6 . . ?
C122 C123 H123 120.7 . . ?
C124 C123 C122 118.6(5) . . ?
C124 C123 H123 120.7 . . ?
C123 C124 H124 119.6 . . ?
C123 C124 C125 120.8(5) . . ?
C125 C124 H124 119.6 . . ?
C124 C125 H125 119.1 . . ?
C124 C125 C126 121.8(5) . . ?
C126 C125 H125 119.1 . . ?
C121 C126 C125 117.0(5) . . ?
C121 C126 C127 122.6(4) . . ?
C125 C126 C127 120.3(4) . . ?
C128 C127 C126 124.3(5) . . ?
C128 C127 C135 118.7(5) . . ?
C135 C127 C126 116.8(4) . . ?
C127 C128 H128 116.2 . . ?
C127 C128 C129 127.6(5) . . ?
C129 C128 H128 116.2 . . ?
C130 C129 C128 120.6(5) . . ?
C134 C129 C128 122.8(5) . . ?
C134 C129 C130 116.6(5) . . ?
C129 C130 H130 118.9 . . ?
C131 C130 C129 122.2(6) . . ?
C131 C130 H130 118.9 . . ?
C130 C131 H131 120.5 . . ?
C132 C131 C130 118.9(6) . . ?
C132 C131 H131 120.5 . . ?
C131 C132 H132 119.8 . . ?
C133 C132 C131 120.4(6) . . ?
C133 C132 H132 119.8 . . ?
C132 C133 H133 119.7 . . ?
C132 C133 C134 120.6(5) . . ?
C134 C133 H133 119.7 . . ?
C129 C134 N4 118.2(5) . . ?
C133 C134 N4 120.9(5) . . ?
C133 C134 C129 120.9(5) . . ?
C136 C135 C127 121.5(5) . . ?
C136 C135 C140 118.3(5) . . ?
C140 C135 C127 120.3(5) . . ?
C135 C136 H136 119.4 . . ?
C135 C136 C137 121.2(5) . . ?
C137 C136 H136 119.4 . . ?
C136 C137 H137 120.1 . . ?
C138 C137 C136 119.8(6) . . ?
C138 C137 H137 120.1 . . ?
C137 C138 H138 120.4 . . ?
C139 C138 C137 119.3(6) . . ?
C139 C138 H138 120.4 . . ?
C138 C139 H139 119.4 . . ?
C140 C139 C138 121.2(6) . . ?
C140 C139 H139 119.4 . . ?
C135 C140 H140 119.9 . . ?
C139 C140 C135 120.2(5) . . ?
C139 C140 H140 119.9 . . ?
O7 C141 C142 116.1(4) . . ?
C150 C141 O7 119.6(4) . . ?
C150 C141 C142 124.1(4) . . ?
C141 C142 H142 120.5 . . ?
C143 C142 C141 118.9(5) . . ?
C143 C142 H142 120.5 . . ?
C142 C143 H143 119.8 . . ?
C142 C143 C144 120.4(4) . . ?
C144 C143 H143 119.8 . . ?
C143 C144 C145 121.1(5) . . ?
C143 C144 C149 119.7(4) . . ?
C145 C144 C149 119.2(5) . . ?
C144 C145 H145 119.4 . . ?
C146 C145 C144 121.1(5) . . ?
C146 C145 H145 119.4 . . ?
C145 C146 H146 120.1 . . ?
C145 C146 C147 119.7(5) . . ?
C147 C146 H146 120.1 . . ?
C146 C147 H147 119.3 . . ?
C148 C147 C146 121.3(5) . . ?
C148 C147 H147 119.3 . . ?
C147 C148 H148 119.7 . . ?
C147 C148 C149 120.6(5) . . ?
C149 C148 H148 119.7 . . ?
C144 C149 C150 119.6(4) . . ?
C148 C149 C144 118.0(4) . . ?
C148 C149 C150 122.4(4) . . ?
C141 C150 C149 116.8(4) . . ?
C141 C150 C151 120.2(4) . . ?
C149 C150 C151 123.0(4) . . ?
C152 C151 C150 122.4(4) . . ?
C160 C151 C150 120.7(4) . . ?
C160 C151 C152 116.9(4) . . ?
C153 C152 C151 123.2(5) . . ?
C153 C152 C157 116.4(5) . . ?
C157 C152 C151 120.4(4) . . ?
C152 C153 H153 119.0 . . ?
C154 C153 C152 122.0(5) . . ?
C154 C153 H153 119.0 . . ?
C153 C154 H154 119.8 . . ?
C153 C154 C155 120.5(6) . . ?
C155 C154 H154 119.8 . . ?
C154 C155 H155 120.0 . . ?
C156 C155 C154 120.0(6) . . ?
C156 C155 H155 120.0 . . ?
C155 C156 H156 119.7 . . ?
C155 C156 C157 120.5(6) . . ?
C157 C156 H156 119.7 . . ?
C156 C157 C152 120.4(5) . . ?
C156 C157 C158 120.9(5) . . ?
C158 C157 C152 118.7(5) . . ?
C157 C158 H158 119.7 . . ?
C159 C158 C157 120.6(5) . . ?
C159 C158 H158 119.7 . . ?
C158 C159 H159 120.1 . . ?
C158 C159 C160 119.8(5) . . ?
C160 C159 H159 120.1 . . ?
O8 C160 C159 116.0(4) . . ?
C151 C160 O8 120.6(4) . . ?
C151 C160 C159 123.2(4) . . ?
Cl3 Rh3 Cl4 83.59(4) . . ?
P5 Rh3 Cl3 175.45(4) . . ?
P5 Rh3 Cl4 93.27(4) . . ?
P6 Rh3 Cl3 88.26(4) . . ?
P6 Rh3 Cl4 171.22(4) . . ?
P6 Rh3 P5 95.05(5) . . ?
Cl3 Rh4 Cl4 83.45(4) . . ?
P7 Rh4 Cl3 170.19(5) . . ?
P7 Rh4 Cl4 94.22(4) . . ?
P8 Rh4 Cl3 88.10(5) . . ?
P8 Rh4 Cl4 170.09(5) . . ?
P8 Rh4 P7 94.97(5) . . ?
Rh4 Cl3 Rh3 96.03(4) . . ?
Rh3 Cl4 Rh4 93.63(4) . . ?
O9 P5 Rh3 118.16(13) . . ?
O9 P5 O10 99.96(18) . . ?
O9 P5 N5 94.92(19) . . ?
O10 P5 Rh3 113.67(14) . . ?
O10 P5 N5 110.15(18) . . ?
N5 P5 Rh3 117.37(15) . . ?
O11 P6 Rh3 115.13(13) . . ?
O11 P6 N6 109.76(19) . . ?
O12 P6 Rh3 116.55(13) . . ?
O12 P6 O11 100.27(17) . . ?
O12 P6 N6 94.64(19) . . ?
N6 P6 Rh3 117.53(15) . . ?
O13 P7 Rh4 113.88(12) . . ?
O13 P7 O14 100.42(17) . . ?
O13 P7 N7 96.83(18) . . ?
O14 P7 Rh4 112.98(14) . . ?
O14 P7 N7 109.06(18) . . ?
N7 P7 Rh4 120.79(13) . . ?
O15 P8 Rh4 113.17(14) . . ?
O15 P8 N8 111.7(2) . . ?
O16 P8 Rh4 117.64(14) . . ?
O16 P8 O15 100.04(19) . . ?
O16 P8 N8 94.0(2) . . ?
N8 P8 Rh4 117.67(17) . . ?
C181 O9 P5 122.9(3) . . ?
C200 O10 P5 121.9(3) . . ?
C221 O11 P6 121.1(3) . . ?
C240 O12 P6 120.4(3) . . ?
C261 O13 P7 121.5(3) . . ?
C280 O14 P7 120.4(3) . . ?
C301 O15 P8 123.4(3) . . ?
C320 O16 P8 118.0(3) . . ?
C161 N5 P5 119.2(3) . . ?
C161 N5 C174 115.0(4) . . ?
C174 N5 P5 125.5(3) . . ?
C201 N6 P6 120.4(3) . . ?
C214 N6 P6 126.3(3) . . ?
C214 N6 C201 112.7(4) . . ?
C241 N7 P7 121.3(3) . . ?
C241 N7 C254 115.1(4) . . ?
C254 N7 P7 123.5(3) . . ?
C281 N8 P8 120.7(4) . . ?
C281 N8 C294 112.4(4) . . ?
C294 N8 P8 126.5(4) . . ?
C162 C161 N5 119.1(4) . . ?
C162 C161 C166 121.2(4) . . ?
C166 C161 N5 119.7(4) . . ?
C161 C162 H162 119.8 . . ?
C161 C162 C163 120.5(4) . . ?
C163 C162 H162 119.8 . . ?
C162 C163 H163 120.3 . . ?
C164 C163 C162 119.5(5) . . ?
C164 C163 H163 120.3 . . ?
C163 C164 H164 119.9 . . ?
C165 C164 C163 120.2(5) . . ?
C165 C164 H164 119.9 . . ?
C164 C165 H165 119.3 . . ?
C164 C165 C166 121.5(5) . . ?
C166 C165 H165 119.3 . . ?
C161 C166 C165 117.0(4) . . ?
C161 C166 C167 124.0(4) . . ?
C165 C166 C167 119.0(4) . . ?
C166 C167 C175 117.2(4) . . ?
C168 C167 C166 125.1(4) . . ?
C168 C167 C175 117.6(4) . . ?
C167 C168 H168 115.6 . . ?
C167 C168 C169 128.9(5) . . ?
C169 C168 H168 115.6 . . ?
C170 C169 C168 119.3(4) . . ?
C170 C169 C174 118.1(5) . . ?
C174 C169 C168 122.6(5) . . ?
C169 C170 H170 119.5 . . ?
C171 C170 C169 120.9(5) . . ?
C171 C170 H170 119.5 . . ?
C170 C171 H171 120.0 . . ?
C170 C171 C172 120.0(5) . . ?
C172 C171 H171 120.0 . . ?
C171 C172 H172 120.1 . . ?
C173 C172 C171 119.9(5) . . ?
C173 C172 H172 120.1 . . ?
C172 C173 H173 120.1 . . ?
C172 C173 C174 119.8(5) . . ?
C174 C173 H173 120.1 . . ?
C169 C174 N5 119.6(4) . . ?
C173 C174 N5 119.5(4) . . ?
C173 C174 C169 120.9(5) . . ?
C176 C175 C167 120.1(5) . . ?
C180 C175 C167 121.3(5) . . ?
C180 C175 C176 118.6(5) . . ?
C175 C176 H176 120.1 . . ?
C177 C176 C175 119.8(6) . . ?
C177 C176 H176 120.1 . . ?
C176 C177 H177 119.3 . . ?
C178 C177 C176 121.3(6) . . ?
C178 C177 H177 119.3 . . ?
C177 C178 H178 120.4 . . ?
C177 C178 C179 119.2(5) . . ?
C179 C178 H178 120.4 . . ?
C178 C179 H179 120.0 . . ?
C178 C179 C180 120.0(6) . . ?
C180 C179 H179 120.0 . . ?
C175 C180 C179 120.9(5) . . ?
C175 C180 H180 119.5 . . ?
C179 C180 H180 119.5 . . ?
O9 C181 C182 116.1(5) . . ?
O9 C181 C190 119.8(4) . . ?
C190 C181 C182 123.8(5) . . ?
C181 C182 H182 120.5 . . ?
C183 C182 C181 119.0(5) . . ?
C183 C182 H182 120.5 . . ?
C182 C183 H183 119.7 . . ?
C182 C183 C184 120.7(5) . . ?
C184 C183 H183 119.7 . . ?
C183 C184 C185 121.0(6) . . ?
C183 C184 C189 119.9(5) . . ?
C185 C184 C189 119.0(6) . . ?
C184 C185 H185 119.7 . . ?
C186 C185 C184 120.6(7) . . ?
C186 C185 H185 119.7 . . ?
C185 C186 H186 118.9 . . ?
C185 C186 C187 122.2(7) . . ?
C187 C186 H186 118.9 . . ?
C186 C187 H187 120.1 . . ?
C188 C187 C186 119.8(8) . . ?
C188 C187 H187 120.1 . . ?
C187 C188 H188 120.1 . . ?
C187 C188 C189 119.7(7) . . ?
C189 C188 H188 120.1 . . ?
C184 C189 C188 118.5(5) . . ?
C184 C189 C190 120.3(5) . . ?
C188 C189 C190 121.0(5) . . ?
C181 C190 C189 115.9(5) . . ?
C181 C190 C191 120.6(4) . . ?
C189 C190 C191 123.5(5) . . ?
C192 C191 C190 121.8(5) . . ?
C200 C191 C190 121.2(4) . . ?
C200 C191 C192 117.0(4) . . ?
C193 C192 C191 122.7(5) . . ?
C193 C192 C197 118.0(5) . . ?
C197 C192 C191 119.2(5) . . ?
C192 C193 H193 119.8 . . ?
C194 C193 C192 120.3(6) . . ?
C194 C193 H193 119.8 . . ?
C193 C194 H194 119.2 . . ?
C193 C194 C195 121.7(7) . . ?
C195 C194 H194 119.2 . . ?
C194 C195 H195 120.1 . . ?
C196 C195 C194 119.8(6) . . ?
C196 C195 H195 120.1 . . ?
C195 C196 H196 119.3 . . ?
C195 C196 C197 121.5(6) . . ?
C197 C196 H196 119.3 . . ?
C192 C197 C196 118.6(6) . . ?
C198 C197 C192 119.7(5) . . ?
C198 C197 C196 121.7(5) . . ?
C197 C198 H198 119.5 . . ?
C199 C198 C197 121.0(5) . . ?
C199 C198 H198 119.5 . . ?
C198 C199 H199 120.4 . . ?
C198 C199 C200 119.2(5) . . ?
C200 C199 H199 120.4 . . ?
O10 C200 C199 115.9(4) . . ?
C191 C200 O10 120.5(4) . . ?
C191 C200 C199 123.5(5) . . ?
C202 C201 N6 119.4(4) . . ?
C202 C201 C206 121.7(5) . . ?
C206 C201 N6 118.8(4) . . ?
C201 C202 H202 119.8 . . ?
C201 C202 C203 120.4(5) . . ?
C203 C202 H202 119.8 . . ?
C202 C203 H203 120.4 . . ?
C202 C203 C204 119.3(5) . . ?
C204 C203 H203 120.4 . . ?
C203 C204 H204 120.1 . . ?
C205 C204 C203 119.8(5) . . ?
C205 C204 H204 120.1 . . ?
C204 C205 H205 118.9 . . ?
C204 C205 C206 122.2(5) . . ?
C206 C205 H205 118.9 . . ?
C201 C206 C205 116.5(5) . . ?
C201 C206 C207 124.0(5) . . ?
C205 C206 C207 119.3(5) . . ?
C206 C207 C215 118.3(5) . . ?
C208 C207 C206 123.3(5) . . ?
C208 C207 C215 118.3(5) . . ?
C207 C208 H208 116.1 . . ?
C207 C208 C209 127.7(5) . . ?
C209 C208 H208 116.1 . . ?
C210 C209 C208 119.7(5) . . ?
C214 C209 C208 123.5(5) . . ?
C214 C209 C210 116.7(5) . . ?
C209 C210 H210 119.0 . . ?
C211 C210 C209 121.9(6) . . ?
C211 C210 H210 119.0 . . ?
C210 C211 H211 120.1 . . ?
C210 C211 C212 119.9(5) . . ?
C212 C211 H211 120.1 . . ?
C211 C212 H212 120.4 . . ?
C213 C212 C211 119.3(5) . . ?
C213 C212 H212 120.4 . . ?
C212 C213 H213 119.6 . . ?
C212 C213 C214 120.7(5) . . ?
C214 C213 H213 119.6 . . ?
C209 C214 N6 118.4(4) . . ?
C213 C214 N6 120.1(4) . . ?
C213 C214 C209 121.4(5) . . ?
C216 C215 C207 120.8(5) . . ?
C220 C215 C207 121.2(5) . . ?
C220 C215 C216 118.0(5) . . ?
C215 C216 H216 119.6 . . ?
C217 C216 C215 120.8(7) . . ?
C217 C216 H216 119.6 . . ?
C216 C217 H217 119.5 . . ?
C218 C217 C216 121.0(7) . . ?
C218 C217 H217 119.5 . . ?
C217 C218 H218 120.3 . . ?
C217 C218 C219 119.5(6) . . ?
C219 C218 H218 120.3 . . ?
C218 C219 H219 120.2 . . ?
C218 C219 C220 119.6(7) . . ?
C220 C219 H219 120.2 . . ?
C215 C220 C219 121.1(7) . . ?
C215 C220 H220 119.5 . . ?
C219 C220 H220 119.5 . . ?
O11 C221 C222 115.4(5) . . ?
C230 C221 O11 121.4(5) . . ?
C230 C221 C222 123.2(5) . . ?
C221 C222 H222 120.8 . . ?
C223 C222 C221 118.4(6) . . ?
C223 C222 H222 120.8 . . ?
C222 C223 H223 119.5 . . ?
C222 C223 C224 121.0(6) . . ?
C224 C223 H223 119.5 . . ?
C223 C224 C225 121.4(6) . . ?
C223 C224 C229 120.3(5) . . ?
C229 C224 C225 118.3(7) . . ?
C224 C225 H225 119.6 . . ?
C226 C225 C224 120.8(7) . . ?
C226 C225 H225 119.6 . . ?
C225 C226 H226 119.6 . . ?
C225 C226 C227 120.8(6) . . ?
C227 C226 H226 119.6 . . ?
C226 C227 H227 119.5 . . ?
C228 C227 C226 121.0(8) . . ?
C228 C227 H227 119.5 . . ?
C227 C228 H228 120.0 . . ?
C227 C228 C229 120.0(7) . . ?
C229 C228 H228 120.0 . . ?
C224 C229 C230 119.1(6) . . ?
C228 C229 C224 119.0(5) . . ?
C228 C229 C230 121.9(6) . . ?
C221 C230 C229 117.6(5) . . ?
C221 C230 C231 120.7(4) . . ?
C229 C230 C231 121.7(5) . . ?
C232 C231 C230 123.3(5) . . ?
C240 C231 C230 118.8(4) . . ?
C240 C231 C232 117.9(5) . . ?
C233 C232 C231 122.8(6) . . ?
C237 C232 C231 119.8(5) . . ?
C237 C232 C233 117.3(5) . . ?
C232 C233 H233 119.9 . . ?
C234 C233 C232 120.2(7) . . ?
C234 C233 H233 119.9 . . ?
C233 C234 H234 119.5 . . ?
C233 C234 C235 120.9(7) . . ?
C235 C234 H234 119.5 . . ?
C234 C235 H235 119.7 . . ?
C236 C235 C234 120.6(7) . . ?
C236 C235 H235 119.7 . . ?
C235 C236 H236 119.7 . . ?
C235 C236 C237 120.6(8) . . ?
C237 C236 H236 119.7 . . ?
C236 C237 C232 120.2(6) . . ?
C236 C237 C238 120.6(7) . . ?
C238 C237 C232 119.1(5) . . ?
C237 C238 H238 119.4 . . ?
C239 C238 C237 121.1(5) . . ?
C239 C238 H238 119.4 . . ?
C238 C239 H239 120.5 . . ?
C238 C239 C240 119.1(5) . . ?
C240 C239 H239 120.5 . . ?
O12 C240 C231 120.3(4) . . ?
O12 C240 C239 116.9(4) . . ?
C231 C240 C239 122.5(5) . . ?
C242 C241 N7 118.8(4) . . ?
C242 C241 C246 120.4(4) . . ?
C246 C241 N7 120.9(4) . . ?
C241 C242 H242 119.7 . . ?
C243 C242 C241 120.5(4) . . ?
C243 C242 H242 119.7 . . ?
C242 C243 H243 120.1 . . ?
C244 C243 C242 119.7(4) . . ?
C244 C243 H243 120.1 . . ?
C243 C244 H244 120.1 . . ?
C243 C244 C245 119.7(4) . . ?
C245 C244 H244 120.1 . . ?
C244 C245 H245 118.9 . . ?
C244 C245 C246 122.1(4) . . ?
C246 C245 H245 118.9 . . ?
C241 C246 C247 123.9(4) . . ?
C245 C246 C241 117.4(4) . . ?
C245 C246 C247 118.7(4) . . ?
C246 C247 C255 116.9(4) . . ?
C248 C247 C246 125.0(4) . . ?
C248 C247 C255 117.9(4) . . ?
C247 C248 H248 115.8 . . ?
C247 C248 C249 128.4(4) . . ?
C249 C248 H248 115.8 . . ?
C250 C249 C248 118.5(4) . . ?
C250 C249 C254 117.6(4) . . ?
C254 C249 C248 123.7(4) . . ?
C249 C250 H250 119.5 . . ?
C251 C250 C249 120.9(4) . . ?
C251 C250 H250 119.5 . . ?
C250 C251 H251 119.7 . . ?
C250 C251 C252 120.6(5) . . ?
C252 C251 H251 119.7 . . ?
C251 C252 H252 120.2 . . ?
C253 C252 C251 119.5(5) . . ?
C253 C252 H252 120.2 . . ?
C252 C253 H253 119.9 . . ?
C252 C253 C254 120.3(4) . . ?
C254 C253 H253 119.9 . . ?
C249 C254 N7 118.9(4) . . ?
C253 C254 N7 120.5(4) . . ?
C253 C254 C249 120.6(4) . . ?
C256 C255 C247 120.3(4) . . ?
C260 C255 C247 120.9(4) . . ?
C260 C255 C256 118.8(4) . . ?
C255 C256 H256 119.7 . . ?
C257 C256 C255 120.7(5) . . ?
C257 C256 H256 119.7 . . ?
C256 C257 H257 120.1 . . ?
C258 C257 C256 119.9(4) . . ?
C258 C257 H257 120.1 . . ?
C257 C258 H258 120.1 . . ?
C259 C258 C257 119.9(4) . . ?
C259 C258 H258 120.1 . . ?
C258 C259 H259 119.7 . . ?
C258 C259 C260 120.6(5) . . ?
C260 C259 H259 119.7 . . ?
C255 C260 H260 119.9 . . ?
C259 C260 C255 120.1(4) . . ?
C259 C260 H260 119.9 . . ?
O13 C261 C262 116.8(4) . . ?
C270 C261 O13 120.0(4) . . ?
C270 C261 C262 123.0(4) . . ?
C261 C262 H262 120.5 . . ?
C263 C262 C261 118.9(4) . . ?
C263 C262 H262 120.5 . . ?
C262 C263 H263 119.6 . . ?
C262 C263 C264 120.7(4) . . ?
C264 C263 H263 119.6 . . ?
C263 C264 C265 121.3(4) . . ?
C263 C264 C269 119.6(4) . . ?
C269 C264 C265 119.0(4) . . ?
C264 C265 H265 119.2 . . ?
C266 C265 C264 121.6(4) . . ?
C266 C265 H265 119.2 . . ?
C265 C266 H266 120.2 . . ?
C265 C266 C267 119.5(5) . . ?
C267 C266 H266 120.2 . . ?
C266 C267 H267 119.8 . . ?
C268 C267 C266 120.5(5) . . ?
C268 C267 H267 119.8 . . ?
C267 C268 H268 119.2 . . ?
C267 C268 C269 121.7(4) . . ?
C269 C268 H268 119.2 . . ?
C264 C269 C268 117.7(4) . . ?
C264 C269 C270 119.4(4) . . ?
C270 C269 C268 122.8(4) . . ?
C261 C270 C269 117.9(4) . . ?
C261 C270 C271 119.6(4) . . ?
C269 C270 C271 122.4(4) . . ?
C272 C271 C270 121.8(4) . . ?
C280 C271 C270 120.9(4) . . ?
C280 C271 C272 117.3(4) . . ?
C273 C272 C271 122.2(4) . . ?
C273 C272 C277 118.4(4) . . ?
C277 C272 C271 119.3(5) . . ?
C272 C273 H273 119.2 . . ?
C274 C273 C272 121.5(5) . . ?
C274 C273 H273 119.2 . . ?
C273 C274 H274 120.1 . . ?
C273 C274 C275 119.7(5) . . ?
C275 C274 H274 120.1 . . ?
C274 C275 H275 120.0 . . ?
C276 C275 C274 120.0(5) . . ?
C276 C275 H275 120.0 . . ?
C275 C276 H276 119.1 . . ?
C275 C276 C277 121.7(5) . . ?
C277 C276 H276 119.1 . . ?
C276 C277 C272 118.5(5) . . ?
C278 C277 C272 119.3(5) . . ?
C278 C277 C276 122.1(4) . . ?
C277 C278 H278 119.4 . . ?
C279 C278 C277 121.2(4) . . ?
C279 C278 H278 119.4 . . ?
C278 C279 H279 120.5 . . ?
C278 C279 C280 119.0(5) . . ?
C280 C279 H279 120.5 . . ?
O14 C280 C279 116.5(4) . . ?
C271 C280 O14 120.2(4) . . ?
C271 C280 C279 123.2(4) . . ?
C282 C281 N8 120.2(5) . . ?
C282 C281 C286 121.5(5) . . ?
C286 C281 N8 118.3(5) . . ?
C281 C282 H282 119.9 . . ?
C281 C282 C283 120.2(5) . . ?
C283 C282 H282 119.9 . . ?
C282 C283 H283 120.1 . . ?
C284 C283 C282 119.8(5) . . ?
C284 C283 H283 120.1 . . ?
C283 C284 H284 120.2 . . ?
C283 C284 C285 119.7(6) . . ?
C285 C284 H284 120.2 . . ?
C284 C285 H285 119.1 . . ?
C284 C285 C286 121.7(6) . . ?
C286 C285 H285 119.1 . . ?
C281 C286 C285 117.1(5) . . ?
C281 C286 C287 121.9(6) . . ?
C285 C286 C287 120.9(5) . . ?
C288 C287 C286 121.3(5) . . ?
C288 C287 C295 122.1(6) . . ?
C295 C287 C286 116.6(6) . . ?
C287 C288 H288 115.1 . . ?
C287 C288 C289 129.8(6) . . ?
C289 C288 H288 115.1 . . ?
C290 C289 C288 120.5(6) . . ?
C294 C289 C288 121.3(6) . . ?
C294 C289 C290 118.2(6) . . ?
C289 C290 H290 120.2 . . ?
C291 C290 C289 119.6(6) . . ?
C291 C290 H290 120.2 . . ?
C290 C291 H291 119.4 . . ?
C292 C291 C290 121.3(6) . . ?
C292 C291 H291 119.4 . . ?
C291 C292 H292 119.9 . . ?
C291 C292 C293 120.2(6) . . ?
C293 C292 H292 119.9 . . ?
C292 C293 H293 120.6 . . ?
C294 C293 C292 118.8(6) . . ?
C294 C293 H293 120.6 . . ?
C289 C294 N8 117.8(5) . . ?
C293 C294 N8 120.3(5) . . ?
C293 C294 C289 121.9(6) . . ?
C296 C295 C287 121.2(6) . . ?
C300 C295 C287 121.6(5) . . ?
C300 C295 C296 117.2(6) . . ?
C295 C296 H296 119.6 . . ?
C297 C296 C295 120.9(7) . . ?
C297 C296 H296 119.6 . . ?
C296 C297 H297 119.8 . . ?
C296 C297 C298 120.5(6) . . ?
C298 C297 H297 119.8 . . ?
C297 C298 H298 120.7 . . ?
C299 C298 C297 118.6(6) . . ?
C299 C298 H298 120.7 . . ?
C298 C299 H299 119.9 . . ?
C300 C299 C298 120.3(7) . . ?
C300 C299 H299 119.9 . . ?
C295 C300 C299 122.3(6) . . ?
C295 C300 H300 118.8 . . ?
C299 C300 H300 118.8 . . ?
O15 C301 C302 115.3(5) . . ?
C310 C301 O15 121.9(5) . . ?
C310 C301 C302 122.5(5) . . ?
C301 C302 H302 120.4 . . ?
C303 C302 C301 119.1(6) . . ?
C303 C302 H302 120.4 . . ?
C302 C303 H303 119.6 . . ?
C302 C303 C304 120.9(6) . . ?
C304 C303 H303 119.6 . . ?
C303 C304 C305 121.3(7) . . ?
C303 C304 C309 119.9(5) . . ?
C309 C304 C305 118.8(7) . . ?
C304 C305 H305 119.7 . . ?
C306 C305 C304 120.6(7) . . ?
C306 C305 H305 119.7 . . ?
C305 C306 H306 120.0 . . ?
C305 C306 C307 119.9(6) . . ?
C307 C306 H306 120.0 . . ?
C306 C307 H307 119.7 . . ?
C308 C307 C306 120.5(8) . . ?
C308 C307 H307 119.7 . . ?
C307 C308 H308 119.2 . . ?
C307 C308 C309 121.5(8) . . ?
C309 C308 H308 119.2 . . ?
C304 C309 C308 118.3(6) . . ?
C304 C309 C310 118.7(6) . . ?
C308 C309 C310 123.0(6) . . ?
C301 C310 C309 118.2(5) . . ?
C301 C310 C311 120.8(4) . . ?
C309 C310 C311 121.0(5) . . ?
C312 C311 C310 124.0(4) . . ?
C320 C311 C310 119.7(5) . . ?
C320 C311 C312 116.3(5) . . ?
C313 C312 C311 122.8(5) . . ?
C313 C312 C317 117.8(5) . . ?
C317 C312 C311 119.4(5) . . ?
C312 C313 H313 119.5 . . ?
C314 C313 C312 121.0(5) . . ?
C314 C313 H313 119.5 . . ?
C313 C314 H314 119.4 . . ?
C313 C314 C315 121.3(5) . . ?
C315 C314 H314 119.4 . . ?
C314 C315 H315 120.5 . . ?
C316 C315 C314 119.1(6) . . ?
C316 C315 H315 120.5 . . ?
C315 C316 H316 119.5 . . ?
C315 C316 C317 121.1(6) . . ?
C317 C316 H316 119.5 . . ?
C316 C317 C312 119.8(5) . . ?
C318 C317 C312 120.1(5) . . ?
C318 C317 C316 120.0(5) . . ?
C317 C318 H318 119.9 . . ?
C319 C318 C317 120.1(5) . . ?
C319 C318 H318 119.9 . . ?
C318 C319 H319 119.8 . . ?
C318 C319 C320 120.3(5) . . ?
C320 C319 H319 119.8 . . ?
O16 C320 C319 117.4(4) . . ?
C311 C320 O16 119.0(5) . . ?
C311 C320 C319 123.4(5) . . ?
C402 C401 H401 121.2 . . ?
C406 C401 H401 121.2 . . ?
C406 C401 C402 117.7(10) . . ?
C401 C402 H402 121.0 . . ?
C403 C402 C401 118.1(10) . . ?
C403 C402 H402 121.0 . . ?
C402 C403 H403 119.1 . . ?
C402 C403 C404 121.9(8) . . ?
C404 C403 H403 119.1 . . ?
C403 C404 H404 119.8 . . ?
C405 C404 C403 120.5(9) . . ?
C405 C404 H404 119.8 . . ?
C404 C405 H405 120.4 . . ?
C406 C405 C404 119.2(9) . . ?
C406 C405 H405 120.4 . . ?
C401 C406 H406 118.6 . . ?
C405 C406 C401 122.7(8) . . ?
C405 C406 H406 118.6 . . ?
C412 C411 H411 119.6 . . ?
C416 C411 H411 119.6 . . ?
C416 C411 C412 120.7(6) . . ?
C411 C412 H412 120.4 . . ?
C413 C412 C411 119.3(7) . . ?
C413 C412 H412 120.4 . . ?
C412 C413 H413 119.8 . . ?
C414 C413 C412 120.4(6) . . ?
C414 C413 H413 119.8 . . ?
C413 C414 H414 120.0 . . ?
C413 C414 C415 120.0(6) . . ?
C415 C414 H414 120.0 . . ?
C414 C415 H415 120.0 . . ?
C416 C415 C414 120.0(7) . . ?
C416 C415 H415 120.0 . . ?
C411 C416 C415 119.6(6) . . ?
C411 C416 H416 120.2 . . ?
C415 C416 H416 120.2 . . ?
C422 C421 H421 119.9 . . ?
C422 C421 C426 120.2(6) . . ?
C426 C421 H421 119.9 . . ?
C421 C422 H422 119.5 . . ?
C421 C422 C423 120.9(7) . . ?
C423 C422 H422 119.5 . . ?
C422 C423 H423 120.1 . . ?
C424 C423 C422 119.9(7) . . ?
C424 C423 H423 120.1 . . ?
C423 C424 H424 120.1 . . ?
C423 C424 C425 119.7(6) . . ?
C425 C424 H424 120.1 . . ?
C424 C425 H425 119.7 . . ?
C424 C425 C426 120.6(6) . . ?
C426 C425 H425 119.7 . . ?
C421 C426 H426 120.7 . . ?
C425 C426 C421 118.6(7) . . ?
C425 C426 H426 120.7 . . ?
C432 C431 H431 120.1 . . ?
C432 C431 C436 119.8(9) . . ?
C436 C431 H431 120.1 . . ?
C431 C432 H432 120.7 . . ?
C433 C432 C431 118.6(9) . . ?
C433 C432 H432 120.7 . . ?
C432 C433 H433 119.2 . . ?
C434 C433 C432 121.6(8) . . ?
C434 C433 H433 119.2 . . ?
C433 C434 H434 120.1 . . ?
C433 C434 C435 119.7(8) . . ?
C435 C434 H434 120.1 . . ?
C434 C435 H435 119.6 . . ?
C436 C435 C434 120.8(8) . . ?
C436 C435 H435 119.6 . . ?
C431 C436 H436 120.2 . . ?
C435 C436 C431 119.5(9) . . ?
C435 C436 H436 120.2 . . ?
C442 C441 H441 119.8 . . ?
C442 C441 C446 120.3(7) . . ?
C446 C441 H441 119.8 . . ?
C441 C442 H442 120.2 . . ?
C441 C442 C443 119.5(7) . . ?
C443 C442 H442 120.2 . . ?
C442 C443 H443 119.8 . . ?
C442 C443 C444 120.3(7) . . ?
C444 C443 H443 119.8 . . ?
C443 C444 H444 120.0 . . ?
C445 C444 C443 120.0(7) . . ?
C445 C444 H444 120.0 . . ?
C444 C445 H445 120.1 . . ?
C446 C445 C444 119.7(7) . . ?
C446 C445 H445 120.1 . . ?
C441 C446 H446 120.0 . . ?
C445 C446 C441 120.1(6) . . ?
C445 C446 H446 120.0 . . ?
C452 C451 H451 120.7 . . ?
C452 C451 C456 118.5(11) . . ?
C456 C451 H451 120.7 . . ?
C451 C452 H452 119.2 . . ?
C453 C452 C451 121.7(12) . . ?
C453 C452 H452 119.2 . . ?
C452 C453 H453 120.4 . . ?
C454 C453 C452 119.3(13) . . ?
C454 C453 H453 120.4 . . ?
C453 C454 H454 118.3 . . ?
C453 C454 C455 123.5(11) . . ?
C455 C454 H454 118.3 . . ?
C454 C455 H455 120.7 . . ?
C454 C455 C456 118.6(11) . . ?
C456 C455 H455 120.7 . . ?
C451 C456 H456 120.9 . . ?
C455 C456 C451 118.3(13) . . ?
C455 C456 H456 120.9 . . ?
C462 C461 H461 120.0 . . ?
C462 C461 C466 120.0 . . ?
C466 C461 H461 120.0 . . ?
C461 C462 H462 120.0 . . ?
C463 C462 C461 120.0 . . ?
C463 C462 H462 120.0 . . ?
C462 C463 H463 120.0 . . ?
C464 C463 C462 120.0 . . ?
C464 C463 H463 120.0 . . ?
C463 C464 H464 120.0 . . ?
C463 C464 C465 120.0 . . ?
C465 C464 H464 120.0 . . ?
C464 C465 H465 120.0 . . ?
C464 C465 C466 120.0 . . ?
C466 C465 H465 120.0 . . ?
C461 C466 H466 120.0 . . ?
C465 C466 C461 120.0 . . ?
C465 C466 H466 120.0 . . ?
C472 C471 H471 118.0 . . ?
C476 C471 H471 118.0 . . ?
C476 C471 C472 124.0(11) . . ?
C471 C472 H472 123.4 . . ?
C473 C472 C471 113.3(11) . . ?
C473 C472 H472 123.4 . . ?
C472 C473 H473 118.8 . . ?
C472 C473 C474 122.4(11) . . ?
C474 C473 H473 118.8 . . ?
C473 C474 H474 122.5 . . ?
C475 C474 C473 115.0(13) . . ?
C475 C474 H474 122.5 . . ?
C474 C475 H475 120.3 . . ?
C476 C475 C474 119.4(14) . . ?
C476 C475 H475 120.3 . . ?
C471 C476 C475 123.4(12) . . ?
C471 C476 H476 118.3 . . ?
C475 C476 H476 118.3 . . ?
C482 C481 H481 119.7 . . ?
C486 C481 H481 119.7 . . ?
C486 C481 C482 120.7(14) . . ?
C481 C482 H482 119.8 . . ?
C483 C482 C481 120.4(12) . . ?
C483 C482 H482 119.8 . . ?
C482 C483 H483 121.6 . . ?
C484 C483 C482 116.8(11) . . ?
C484 C483 H483 121.6 . . ?
C483 C484 H484 118.1 . . ?
C485 C484 C483 123.9(12) . . ?
C485 C484 H484 118.1 . . ?
C484 C485 H485 119.9 . . ?
C484 C485 C486 120.3(11) . . ?
C486 C485 H485 119.9 . . ?
C481 C486 C485 117.9(14) . . ?
C481 C486 H486 121.0 . . ?
C485 C486 H486 121.0 . . ?
C492 C491 H491 119.6 . . ?
C492 C491 C496 120.8(8) . . ?
C496 C491 H491 119.6 . . ?
C491 C492 H492 119.9 . . ?
C491 C492 C493 120.3(8) . . ?
C493 C492 H492 119.9 . . ?
C492 C493 H493 120.6 . . ?
C494 C493 C492 118.9(7) . . ?
C494 C493 H493 120.6 . . ?
C493 C494 H494 119.5 . . ?
C495 C494 C493 121.0(7) . . ?
C495 C494 H494 119.5 . . ?
C494 C495 H495 120.3 . . ?
C494 C495 C496 119.4(8) . . ?
C496 C495 H495 120.3 . . ?
C491 C496 C495 119.5(9) . . ?
C491 C496 H496 120.2 . . ?
C495 C496 H496 120.2 . . ?
C502 C501 H501 119.0 . . ?
C502 C501 C506 121.9(12) . . ?
C506 C501 H501 119.0 . . ?
C501 C502 H502 119.5 . . ?
C501 C502 C503 121.1(15) . . ?
C503 C502 H502 119.5 . . ?
C502 C503 H503 122.4 . . ?
C502 C503 C504 115.1(14) . . ?
C504 C503 H503 122.4 . . ?
C503 C504 H504 119.2 . . ?
C505 C504 C503 121.6(13) . . ?
C505 C504 H504 119.2 . . ?
C504 C505 H505 119.5 . . ?
C504 C505 C506 121.0(16) . . ?
C506 C505 H505 119.5 . . ?
C501 C506 H506 120.4 . . ?
C505 C506 C501 119.1(15) . . ?
C505 C506 H506 120.4 . . ?
C512 C511 H511 119.9 . . ?
C516 C511 H511 119.9 . . ?
C516 C511 C512 120.1(8) . . ?
C511 C512 H512 119.7 . . ?
C513 C512 C511 120.7(8) . . ?
C513 C512 H512 119.7 . . ?
C512 C513 H513 119.9 . . ?
C512 C513 C514 120.2(9) . . ?
C514 C513 H513 119.9 . . ?
C513 C514 H514 120.1 . . ?
C513 C514 C515 119.7(10) . . ?
C515 C514 H514 120.1 . . ?
C514 C515 H515 120.3 . . ?
C516 C515 C514 119.4(8) . . ?
C516 C515 H515 120.3 . . ?
C511 C516 H516 120.0 . . ?
C515 C516 C511 120.0(8) . . ?
C515 C516 H516 120.0 . . ?
C522 C521 H521 120.0 . . ?
C522 C521 C526 120.0 . . ?
C526 C521 H521 120.0 . . ?
C521 C522 H522 120.0 . . ?
C523 C522 C521 120.0 . . ?
C523 C522 H522 120.0 . . ?
C522 C523 H523 120.0 . . ?
C522 C523 C524 120.0 . . ?
C524 C523 H523 120.0 . . ?
C523 C524 H524 120.0 . . ?
C525 C524 C523 120.0 . . ?
C525 C524 H524 120.0 . . ?
C524 C525 H525 120.0 . . ?
C524 C525 C526 120.0 . . ?
C526 C525 H525 120.0 . . ?
C521 C526 H526 120.0 . . ?
C525 C526 C521 120.0 . . ?
C525 C526 H526 120.0 . . ?
C532 C531 H531 120.6 . . ?
C536 C531 H531 120.6 . . ?
C536 C531 C532 118.9(11) . . ?
C531 C532 H532 119.4 . . ?
C533 C532 C531 121.2(11) . . ?
C533 C532 H532 119.4 . . ?
C532 C533 H533 120.6 . . ?
C534 C533 C532 118.9(11) . . ?
C534 C533 H533 120.6 . . ?
C533 C534 H534 119.8 . . ?
C533 C534 C535 120.4(12) . . ?
C535 C534 H534 119.8 . . ?
C534 C535 H535 119.5 . . ?
C536 C535 C534 121.1(12) . . ?
C536 C535 H535 119.5 . . ?
C531 C536 H536 120.2 . . ?
C535 C536 C531 119.7(11) . . ?
C535 C536 H536 120.2 . . ?
C542 C541 H541 119.5 . . ?
C542 C541 C546 120.9(11) . . ?
C546 C541 H541 119.5 . . ?
C541 C542 H542 119.2 . . ?
C541 C542 C543 121.7(11) . . ?
C543 C542 H542 119.2 . . ?
C542 C543 H543 120.2 . . ?
C544 C543 C542 119.6(12) . . ?
C544 C543 H543 120.2 . . ?
C543 C544 H544 120.6 . . ?
C543 C544 C545 118.9(11) . . ?
C545 C544 H544 120.6 . . ?
C544 C545 H545 119.6 . . ?
C546 C545 C544 120.7(11) . . ?
C546 C545 H545 119.6 . . ?
C541 C546 H546 120.9 . . ?
C545 C546 C541 118.2(12) . . ?
C545 C546 H546 120.9 . . ?
H55A C551 H55B 109.5 . . ?
H55A C551 H55C 109.5 . . ?
H55B C551 H55C 109.5 . . ?
C552 C551 H55A 109.5 . . ?
C552 C551 H55B 109.5 . . ?
C552 C551 H55C 109.5 . . ?
C551 C552 H55D 101.8 . . ?
C551 C552 H55E 101.8 . . ?
C551 C552 C553 141(2) . . ?
H55D C552 H55E 104.7 . . ?
C553 C552 H55D 101.8 . . ?
C553 C552 H55E 101.8 . . ?
C552 C553 H55F 103.9 . . ?
C552 C553 H55G 103.9 . . ?
C552 C553 C554 133.2(18) . . ?
H55F C553 H55G 105.4 . . ?
C554 C553 H55F 103.9 . . ?
C554 C553 H55G 103.9 . . ?
C553 C554 H55H 105.6 . . ?
C553 C554 H55I 105.6 . . ?
H55H C554 H55I 106.1 . . ?
C555 C554 C553 126.8(16) . . ?
C555 C554 H55H 105.6 . . ?
C555 C554 H55I 105.6 . . ?
C554 C555 H55J 109.5 . . ?
C554 C555 H55K 109.5 . . ?
C554 C555 H55L 109.5 . . ?
H55J C555 H55K 109.5 . . ?
H55J C555 H55L 109.5 . . ?
H55K C555 H55L 109.5 . . ?

loop_
_geom_bond_atom_site_label_1
_geom_bond_atom_site_label_2
_geom_bond_distance
_geom_bond_site_symmetry_2
_geom_bond_publ_flag
Rh1 Cl1 2.4169(12) . ?
Rh1 Cl2 2.4399(11) . ?
Rh1 P1 2.1485(13) . ?
Rh1 P2 2.1511(12) . ?
Rh2 Cl1 2.4107(12) . ?
Rh2 Cl2 2.4675(12) . ?
Rh2 P3 2.1564(12) . ?
Rh2 P4 2.1367(12) . ?
P1 O1 1.631(3) . ?
P1 O2 1.623(3) . ?
P1 N1 1.677(4) . ?
P2 O3 1.615(4) . ?
P2 O4 1.628(4) . ?
P2 N2 1.679(4) . ?
P3 O5 1.633(3) . ?
P3 O6 1.625(3) . ?
P3 N3 1.673(4) . ?
P4 O7 1.623(3) . ?
P4 O8 1.627(3) . ?
P4 N4 1.659(4) . ?
O1 C21 1.394(6) . ?
O2 C40 1.395(5) . ?
O3 C61 1.390(6) . ?
O4 C80 1.398(6) . ?
O5 C101 1.402(5) . ?
O6 C120 1.394(5) . ?
O7 C141 1.395(5) . ?
O8 C160 1.391(6) . ?
N1 C1 1.434(6) . ?
N1 C14 1.437(6) . ?
N2 C41 1.435(6) . ?
N2 C54 1.441(7) . ?
N3 C81 1.440(5) . ?
N3 C94 1.446(6) . ?
N4 C121 1.444(6) . ?
N4 C134 1.444(6) . ?
C1 C2 1.394(7) . ?
C1 C6 1.410(7) . ?
C2 H2 0.9500 . ?
C2 C3 1.392(7) . ?
C3 H3 0.9500 . ?
C3 C4 1.385(8) . ?
C4 H4 0.9500 . ?
C4 C5 1.376(8) . ?
C5 H5 0.9500 . ?
C5 C6 1.404(7) . ?
C6 C7 1.471(7) . ?
C7 C8 1.339(8) . ?
C7 C15 1.498(7) . ?
C8 H8 0.9500 . ?
C8 C9 1.466(7) . ?
C9 C10 1.406(7) . ?
C9 C14 1.398(7) . ?
C10 H10 0.9500 . ?
C10 C11 1.387(8) . ?
C11 H11 0.9500 . ?
C11 C12 1.378(8) . ?
C12 H12 0.9500 . ?
C12 C13 1.382(7) . ?
C13 H13 0.9500 . ?
C13 C14 1.400(7) . ?
C15 C16 1.400(10) . ?
C15 C20 1.402(10) . ?
C16 H16 0.9500 . ?
C16 C17 1.389(9) . ?
C17 H17 0.9500 . ?
C17 C18 1.357(15) . ?
C18 H18 0.9500 . ?
C18 C19 1.407(16) . ?
C19 H19 0.9500 . ?
C19 C20 1.428(11) . ?
C20 H20 0.9500 . ?
C21 C22 1.408(7) . ?
C21 C30 1.373(7) . ?
C22 H22 0.9500 . ?
C22 C23 1.370(7) . ?
C23 H23 0.9500 . ?
C23 C24 1.416(8) . ?
C24 C25 1.425(8) . ?
C24 C29 1.418(7) . ?
C25 H25 0.9500 . ?
C25 C26 1.356(9) . ?
C26 H26 0.9500 . ?
C26 C27 1.399(9) . ?
C27 H27 0.9500 . ?
C27 C28 1.374(8) . ?
C28 H28 0.9500 . ?
C28 C29 1.415(7) . ?
C29 C30 1.443(7) . ?
C30 C31 1.495(6) . ?
C31 C32 1.437(6) . ?
C31 C40 1.381(6) . ?
C32 C33 1.420(6) . ?
C32 C37 1.424(7) . ?
C33 H33 0.9500 . ?
C33 C34 1.367(7) . ?
C34 H34 0.9500 . ?
C34 C35 1.399(8) . ?
C35 H35 0.9500 . ?
C35 C36 1.348(8) . ?
C36 H36 0.9500 . ?
C36 C37 1.427(7) . ?
C37 C38 1.412(6) . ?
C38 H38 0.9500 . ?
C38 C39 1.361(7) . ?
C39 H39 0.9500 . ?
C39 C40 1.402(6) . ?
C41 C42 1.391(7) . ?
C41 C46 1.411(7) . ?
C42 H42 0.9500 . ?
C42 C43 1.384(7) . ?
C43 H43 0.9500 . ?
C43 C44 1.389(7) . ?
C44 H44 0.9500 . ?
C44 C45 1.394(8) . ?
C45 H45 0.9500 . ?
C45 C46 1.391(7) . ?
C46 C47 1.484(7) . ?
C47 C48 1.342(9) . ?
C47 C55 1.483(9) . ?
C48 H48 0.9500 . ?
C48 C49 1.445(10) . ?
C49 C50 1.404(9) . ?
C49 C54 1.403(8) . ?
C50 H50 0.9500 . ?
C50 C51 1.381(12) . ?
C51 H51 0.9500 . ?
C51 C52 1.358(12) . ?
C52 H52 0.9500 . ?
C52 C53 1.390(9) . ?
C53 H53 0.9500 . ?
C53 C54 1.382(9) . ?
C55 C56 1.405(8) . ?
C55 C60 1.397(10) . ?
C56 H56 0.9500 . ?
C56 C57 1.393(11) . ?
C57 H57 0.9500 . ?
C57 C58 1.359(13) . ?
C58 H58 0.9500 . ?
C58 C59 1.414(11) . ?
C59 H59 0.9500 . ?
C59 C60 1.396(9) . ?
C60 H60 0.9500 . ?
C61 C62 1.400(7) . ?
C61 C70 1.370(7) . ?
C62 H62 0.9500 . ?
C62 C63 1.367(8) . ?
C63 H63 0.9500 . ?
C63 C64 1.412(8) . ?
C64 C65 1.427(8) . ?
C64 C69 1.417(8) . ?
C65 H65 0.9500 . ?
C65 C66 1.351(10) . ?
C66 H66 0.9500 . ?
C66 C67 1.394(11) . ?
C67 H67 0.9500 . ?
C67 C68 1.375(9) . ?
C68 H68 0.9500 . ?
C68 C69 1.422(8) . ?
C69 C70 1.440(7) . ?
C70 C71 1.479(7) . ?
C71 C72 1.444(7) . ?
C71 C80 1.369(8) . ?
C72 C73 1.412(10) . ?
C72 C77 1.429(10) . ?
C73 H73 0.9500 . ?
C73 C74 1.382(8) . ?
C74 H74 0.9500 . ?
C74 C75 1.384(13) . ?
C75 H75 0.9500 . ?
C75 C76 1.351(14) . ?
C76 H76 0.9500 . ?
C76 C77 1.441(9) . ?
C77 C78 1.396(11) . ?
C78 H78 0.9500 . ?
C78 C79 1.373(9) . ?
C79 H79 0.9500 . ?
C79 C80 1.416(7) . ?
C81 C82 1.399(6) . ?
C81 C86 1.408(6) . ?
C82 H82 0.9500 . ?
C82 C83 1.387(6) . ?
C83 H83 0.9500 . ?
C83 C84 1.376(7) . ?
C84 H84 0.9500 . ?
C84 C85 1.386(6) . ?
C85 H85 0.9500 . ?
C85 C86 1.408(6) . ?
C86 C87 1.473(6) . ?
C87 C88 1.357(6) . ?
C87 C95 1.498(6) . ?
C88 H88 0.9500 . ?
C88 C89 1.447(7) . ?
C89 C90 1.405(7) . ?
C89 C94 1.405(6) . ?
C90 H90 0.9500 . ?
C90 C91 1.385(7) . ?
C91 H91 0.9500 . ?
C91 C92 1.394(7) . ?
C92 H92 0.9500 . ?
C92 C93 1.385(7) . ?
C93 H93 0.9500 . ?
C93 C94 1.385(7) . ?
C95 C96 1.393(7) . ?
C95 C100 1.399(7) . ?
C96 H96 0.9500 . ?
C96 C97 1.385(7) . ?
C97 H97 0.9500 . ?
C97 C98 1.391(8) . ?
C98 H98 0.9500 . ?
C98 C99 1.372(8) . ?
C99 H99 0.9500 . ?
C99 C100 1.385(7) . ?
C100 H100 0.9500 . ?
C101 C102 1.392(7) . ?
C101 C110 1.379(6) . ?
C102 H102 0.9500 . ?
C102 C103 1.370(7) . ?
C103 H103 0.9500 . ?
C103 C104 1.418(7) . ?
C104 C105 1.427(7) . ?
C104 C109 1.417(7) . ?
C105 H105 0.9500 . ?
C105 C106 1.372(8) . ?
C106 H106 0.9500 . ?
C106 C107 1.389(8) . ?
C107 H107 0.9500 . ?
C107 C108 1.381(7) . ?
C108 H108 0.9500 . ?
C108 C109 1.420(7) . ?
C109 C110 1.433(6) . ?
C110 C111 1.489(6) . ?
C111 C112 1.437(7) . ?
C111 C120 1.378(6) . ?
C112 C113 1.415(7) . ?
C112 C117 1.427(7) . ?
C113 H113 0.9500 . ?
C113 C114 1.360(8) . ?
C114 H114 0.9500 . ?
C114 C115 1.419(8) . ?
C115 H115 0.9500 . ?
C115 C116 1.357(8) . ?
C116 H116 0.9500 . ?
C116 C117 1.418(7) . ?
C117 C118 1.415(7) . ?
C118 H118 0.9500 . ?
C118 C119 1.358(7) . ?
C119 H119 0.9500 . ?
C119 C120 1.404(6) . ?
C121 C122 1.387(8) . ?
C121 C126 1.391(7) . ?
C122 H122 0.9500 . ?
C122 C123 1.392(8) . ?
C123 H123 0.9500 . ?
C123 C124 1.373(8) . ?
C124 H124 0.9500 . ?
C124 C125 1.374(8) . ?
C125 H125 0.9500 . ?
C125 C126 1.403(7) . ?
C126 C127 1.498(7) . ?
C127 C128 1.330(7) . ?
C127 C135 1.497(7) . ?
C128 H128 0.9500 . ?
C128 C129 1.454(7) . ?
C129 C130 1.424(8) . ?
C129 C134 1.401(7) . ?
C130 H130 0.9500 . ?
C130 C131 1.392(9) . ?
C131 H131 0.9500 . ?
C131 C132 1.389(9) . ?
C132 H132 0.9500 . ?
C132 C133 1.380(8) . ?
C133 H133 0.9500 . ?
C133 C134 1.398(7) . ?
C135 C136 1.386(7) . ?
C135 C140 1.408(8) . ?
C136 H136 0.9500 . ?
C136 C137 1.391(8) . ?
C137 H137 0.9500 . ?
C137 C138 1.387(9) . ?
C138 H138 0.9500 . ?
C138 C139 1.385(9) . ?
C139 H139 0.9500 . ?
C139 C140 1.374(8) . ?
C140 H140 0.9500 . ?
C141 C142 1.402(6) . ?
C141 C150 1.377(7) . ?
C142 H142 0.9500 . ?
C142 C143 1.377(7) . ?
C143 H143 0.9500 . ?
C143 C144 1.416(7) . ?
C144 C145 1.424(7) . ?
C144 C149 1.427(7) . ?
C145 H145 0.9500 . ?
C145 C146 1.357(8) . ?
C146 H146 0.9500 . ?
C146 C147 1.402(8) . ?
C147 H147 0.9500 . ?
C147 C148 1.371(7) . ?
C148 H148 0.9500 . ?
C148 C149 1.417(7) . ?
C149 C150 1.442(6) . ?
C150 C151 1.477(6) . ?
C151 C152 1.437(7) . ?
C151 C160 1.381(6) . ?
C152 C153 1.427(7) . ?
C152 C157 1.431(7) . ?
C153 H153 0.9500 . ?
C153 C154 1.355(8) . ?
C154 H154 0.9500 . ?
C154 C155 1.408(9) . ?
C155 H155 0.9500 . ?
C155 C156 1.367(9) . ?
C156 H156 0.9500 . ?
C156 C157 1.406(7) . ?
C157 C158 1.424(7) . ?
C158 H158 0.9500 . ?
C158 C159 1.364(7) . ?
C159 H159 0.9500 . ?
C159 C160 1.410(6) . ?
Rh3 Cl3 2.4023(12) . ?
Rh3 Cl4 2.4410(11) . ?
Rh3 P5 2.1523(12) . ?
Rh3 P6 2.1503(12) . ?
Rh4 Cl3 2.3976(12) . ?
Rh4 Cl4 2.4521(11) . ?
Rh4 P7 2.1526(12) . ?
Rh4 P8 2.1417(13) . ?
P5 O9 1.622(3) . ?
P5 O10 1.629(3) . ?
P5 N5 1.674(4) . ?
P6 O11 1.622(3) . ?
P6 O12 1.620(3) . ?
P6 N6 1.673(4) . ?
P7 O13 1.627(3) . ?
P7 O14 1.634(3) . ?
P7 N7 1.679(4) . ?
P8 O15 1.628(3) . ?
P8 O16 1.620(4) . ?
P8 N8 1.659(5) . ?
O9 C181 1.376(6) . ?
O10 C200 1.389(6) . ?
O11 C221 1.393(6) . ?
O12 C240 1.377(6) . ?
O13 C261 1.387(5) . ?
O14 C280 1.402(6) . ?
O15 C301 1.399(6) . ?
O16 C320 1.398(6) . ?
N5 C161 1.441(6) . ?
N5 C174 1.442(6) . ?
N6 C201 1.451(6) . ?
N6 C214 1.448(6) . ?
N7 C241 1.434(6) . ?
N7 C254 1.450(6) . ?
N8 C281 1.443(7) . ?
N8 C294 1.481(7) . ?
C161 C162 1.378(6) . ?
C161 C166 1.404(6) . ?
C162 H162 0.9500 . ?
C162 C163 1.387(7) . ?
C163 H163 0.9500 . ?
C163 C164 1.381(7) . ?
C164 H164 0.9500 . ?
C164 C165 1.379(7) . ?
C165 H165 0.9500 . ?
C165 C166 1.407(7) . ?
C166 C167 1.480(7) . ?
C167 C168 1.347(7) . ?
C167 C175 1.499(7) . ?
C168 H168 0.9500 . ?
C168 C169 1.459(7) . ?
C169 C170 1.392(7) . ?
C169 C174 1.398(7) . ?
C170 H170 0.9500 . ?
C170 C171 1.388(8) . ?
C171 H171 0.9500 . ?
C171 C172 1.391(8) . ?
C172 H172 0.9500 . ?
C172 C173 1.379(7) . ?
C173 H173 0.9500 . ?
C173 C174 1.394(7) . ?
C175 C176 1.400(7) . ?
C175 C180 1.375(8) . ?
C176 H176 0.9500 . ?
C176 C177 1.389(8) . ?
C177 H177 0.9500 . ?
C177 C178 1.370(10) . ?
C178 H178 0.9500 . ?
C178 C179 1.381(9) . ?
C179 H179 0.9500 . ?
C179 C180 1.399(8) . ?
C180 H180 0.9500 . ?
C181 C182 1.413(6) . ?
C181 C190 1.381(7) . ?
C182 H182 0.9500 . ?
C182 C183 1.370(8) . ?
C183 H183 0.9500 . ?
C183 C184 1.389(9) . ?
C184 C185 1.418(9) . ?
C184 C189 1.426(8) . ?
C185 H185 0.9500 . ?
C185 C186 1.329(12) . ?
C186 H186 0.9500 . ?
C186 C187 1.409(12) . ?
C187 H187 0.9500 . ?
C187 C188 1.375(9) . ?
C188 H188 0.9500 . ?
C188 C189 1.438(9) . ?
C189 C190 1.441(7) . ?
C190 C191 1.479(7) . ?
C191 C192 1.449(7) . ?
C191 C200 1.378(7) . ?
C192 C193 1.417(8) . ?
C192 C197 1.426(7) . ?
C193 H193 0.9500 . ?
C193 C194 1.366(9) . ?
C194 H194 0.9500 . ?
C194 C195 1.391(10) . ?
C195 H195 0.9500 . ?
C195 C196 1.340(10) . ?
C196 H196 0.9500 . ?
C196 C197 1.428(8) . ?
C197 C198 1.410(9) . ?
C198 H198 0.9500 . ?
C198 C199 1.361(8) . ?
C199 H199 0.9500 . ?
C199 C200 1.408(6) . ?
C201 C202 1.382(7) . ?
C201 C206 1.399(7) . ?
C202 H202 0.9500 . ?
C202 C203 1.384(7) . ?
C203 H203 0.9500 . ?
C203 C204 1.389(9) . ?
C204 H204 0.9500 . ?
C204 C205 1.380(8) . ?
C205 H205 0.9500 . ?
C205 C206 1.401(7) . ?
C206 C207 1.472(7) . ?
C207 C208 1.351(8) . ?
C207 C215 1.486(7) . ?
C208 H208 0.9500 . ?
C208 C209 1.466(7) . ?
C209 C210 1.409(8) . ?
C209 C214 1.380(7) . ?
C210 H210 0.9500 . ?
C210 C211 1.364(9) . ?
C211 H211 0.9500 . ?
C211 C212 1.383(9) . ?
C212 H212 0.9500 . ?
C212 C213 1.371(8) . ?
C213 H213 0.9500 . ?
C213 C214 1.377(7) . ?
C215 C216 1.402(8) . ?
C215 C220 1.380(9) . ?
C216 H216 0.9500 . ?
C216 C217 1.376(9) . ?
C217 H217 0.9500 . ?
C217 C218 1.372(11) . ?
C218 H218 0.9500 . ?
C218 C219 1.388(11) . ?
C219 H219 0.9500 . ?
C219 C220 1.405(9) . ?
C220 H220 0.9500 . ?
C221 C222 1.426(7) . ?
C221 C230 1.368(8) . ?
C222 H222 0.9500 . ?
C222 C223 1.375(8) . ?
C223 H223 0.9500 . ?
C223 C224 1.399(10) . ?
C224 C225 1.441(8) . ?
C224 C229 1.420(9) . ?
C225 H225 0.9500 . ?
C225 C226 1.344(13) . ?
C226 H226 0.9500 . ?
C226 C227 1.386(13) . ?
C227 H227 0.9500 . ?
C227 C228 1.384(8) . ?
C228 H228 0.9500 . ?
C228 C229 1.410(9) . ?
C229 C230 1.447(7) . ?
C230 C231 1.488(8) . ?
C231 C232 1.428(7) . ?
C231 C240 1.380(7) . ?
C232 C233 1.427(8) . ?
C232 C237 1.425(9) . ?
C233 H233 0.9500 . ?
C233 C234 1.383(9) . ?
C234 H234 0.9500 . ?
C234 C235 1.397(12) . ?
C235 H235 0.9500 . ?
C235 C236 1.344(12) . ?
C236 H236 0.9500 . ?
C236 C237 1.418(9) . ?
C237 C238 1.423(9) . ?
C238 H238 0.9500 . ?
C238 C239 1.359(8) . ?
C239 H239 0.9500 . ?
C239 C240 1.425(7) . ?
C241 C242 1.396(6) . ?
C241 C246 1.411(6) . ?
C242 H242 0.9500 . ?
C242 C243 1.389(7) . ?
C243 H243 0.9500 . ?
C243 C244 1.384(7) . ?
C244 H244 0.9500 . ?
C244 C245 1.385(6) . ?
C245 H245 0.9500 . ?
C245 C246 1.398(6) . ?
C246 C247 1.489(6) . ?
C247 C248 1.348(6) . ?
C247 C255 1.496(6) . ?
C248 H248 0.9500 . ?
C248 C249 1.449(6) . ?
C249 C250 1.400(7) . ?
C249 C254 1.409(6) . ?
C250 H250 0.9500 . ?
C250 C251 1.378(7) . ?
C251 H251 0.9500 . ?
C251 C252 1.390(7) . ?
C252 H252 0.9500 . ?
C252 C253 1.377(7) . ?
C253 H253 0.9500 . ?
C253 C254 1.392(7) . ?
C255 C256 1.402(6) . ?
C255 C260 1.393(7) . ?
C256 H256 0.9500 . ?
C256 C257 1.389(7) . ?
C257 H257 0.9500 . ?
C257 C258 1.387(8) . ?
C258 H258 0.9500 . ?
C258 C259 1.383(7) . ?
C259 H259 0.9500 . ?
C259 C260 1.392(7) . ?
C260 H260 0.9500 . ?
C261 C262 1.414(6) . ?
C261 C270 1.375(6) . ?
C262 H262 0.9500 . ?
C262 C263 1.360(7) . ?
C263 H263 0.9500 . ?
C263 C264 1.416(6) . ?
C264 C265 1.426(7) . ?
C264 C269 1.421(6) . ?
C265 H265 0.9500 . ?
C265 C266 1.363(7) . ?
C266 H266 0.9500 . ?
C266 C267 1.411(7) . ?
C267 H267 0.9500 . ?
C267 C268 1.366(7) . ?
C268 H268 0.9500 . ?
C268 C269 1.425(6) . ?
C269 C270 1.424(6) . ?
C270 C271 1.489(6) . ?
C271 C272 1.438(7) . ?
C271 C280 1.369(7) . ?
C272 C273 1.415(7) . ?
C272 C277 1.430(6) . ?
C273 H273 0.9500 . ?
C273 C274 1.366(7) . ?
C274 H274 0.9500 . ?
C274 C275 1.420(8) . ?
C275 H275 0.9500 . ?
C275 C276 1.360(9) . ?
C276 H276 0.9500 . ?
C276 C277 1.411(7) . ?
C277 C278 1.404(8) . ?
C278 H278 0.9500 . ?
C278 C279 1.358(7) . ?
C279 H279 0.9500 . ?
C279 C280 1.413(6) . ?
C281 C282 1.387(7) . ?
C281 C286 1.395(8) . ?
C282 H282 0.9500 . ?
C282 C283 1.389(9) . ?
C283 H283 0.9500 . ?
C283 C284 1.379(8) . ?
C284 H284 0.9500 . ?
C284 C285 1.392(9) . ?
C285 H285 0.9500 . ?
C285 C286 1.404(9) . ?
C286 C287 1.508(8) . ?
C287 C288 1.371(9) . ?
C287 C295 1.466(8) . ?
C288 H288 0.9500 . ?
C288 C289 1.435(8) . ?
C289 C290 1.409(9) . ?
C289 C294 1.389(8) . ?
C290 H290 0.9500 . ?
C290 C291 1.377(9) . ?
C291 H291 0.9500 . ?
C291 C292 1.371(10) . ?
C292 H292 0.9500 . ?
C292 C293 1.393(9) . ?
C293 H293 0.9500 . ?
C293 C294 1.380(8) . ?
C295 C296 1.410(9) . ?
C295 C300 1.376(9) . ?
C296 H296 0.9500 . ?
C296 C297 1.382(9) . ?
C297 H297 0.9500 . ?
C297 C298 1.395(11) . ?
C298 H298 0.9500 . ?
C298 C299 1.385(10) . ?
C299 H299 0.9500 . ?
C299 C300 1.378(8) . ?
C300 H300 0.9500 . ?
C301 C302 1.404(7) . ?
C301 C310 1.359(8) . ?
C302 H302 0.9500 . ?
C302 C303 1.372(8) . ?
C303 H303 0.9500 . ?
C303 C304 1.397(10) . ?
C304 C305 1.434(8) . ?
C304 C309 1.404(9) . ?
C305 H305 0.9500 . ?
C305 C306 1.354(12) . ?
C306 H306 0.9500 . ?
C306 C307 1.399(12) . ?
C307 H307 0.9500 . ?
C307 C308 1.356(9) . ?
C308 H308 0.9500 . ?
C308 C309 1.406(10) . ?
C309 C310 1.449(7) . ?
C310 C311 1.491(7) . ?
C311 C312 1.441(8) . ?
C311 C320 1.385(7) . ?
C312 C313 1.414(7) . ?
C312 C317 1.425(8) . ?
C313 H313 0.9500 . ?
C313 C314 1.373(8) . ?
C314 H314 0.9500 . ?
C314 C315 1.407(9) . ?
C315 H315 0.9500 . ?
C315 C316 1.373(9) . ?
C316 H316 0.9500 . ?
C316 C317 1.415(8) . ?
C317 C318 1.411(7) . ?
C318 H318 0.9500 . ?
C318 C319 1.340(8) . ?
C319 H319 0.9500 . ?
C319 C320 1.402(8) . ?
C401 H401 0.9500 . ?
C401 C402 1.436(15) . ?
C401 C406 1.383(15) . ?
C402 H402 0.9500 . ?
C402 C403 1.353(13) . ?
C403 H403 0.9500 . ?
C403 C404 1.378(11) . ?
C404 H404 0.9500 . ?
C404 C405 1.359(11) . ?
C405 H405 0.9500 . ?
C405 C406 1.348(13) . ?
C406 H406 0.9500 . ?
C411 H411 0.9500 . ?
C411 C412 1.396(9) . ?
C411 C416 1.366(10) . ?
C412 H412 0.9500 . ?
C412 C413 1.376(9) . ?
C413 H413 0.9500 . ?
C413 C414 1.371(10) . ?
C414 H414 0.9500 . ?
C414 C415 1.389(10) . ?
C415 H415 0.9500 . ?
C415 C416 1.383(9) . ?
C416 H416 0.9500 . ?
C421 H421 0.9500 . ?
C421 C422 1.364(11) . ?
C421 C426 1.388(10) . ?
C422 H422 0.9500 . ?
C422 C423 1.373(10) . ?
C423 H423 0.9500 . ?
C423 C424 1.371(9) . ?
C424 H424 0.9500 . ?
C424 C425 1.382(9) . ?
C425 H425 0.9500 . ?
C425 C426 1.387(8) . ?
C426 H426 0.9500 . ?
C431 H431 0.9500 . ?
C431 C432 1.386(13) . ?
C431 C436 1.420(13) . ?
C432 H432 0.9500 . ?
C432 C433 1.367(11) . ?
C433 H433 0.9500 . ?
C433 C434 1.363(11) . ?
C434 H434 0.9500 . ?
C434 C435 1.386(11) . ?
C435 H435 0.9500 . ?
C435 C436 1.336(12) . ?
C436 H436 0.9500 . ?
C441 H441 0.9500 . ?
C441 C442 1.375(10) . ?
C441 C446 1.393(10) . ?
C442 H442 0.9500 . ?
C442 C443 1.386(11) . ?
C443 H443 0.9500 . ?
C443 C444 1.388(11) . ?
C444 H444 0.9500 . ?
C444 C445 1.382(9) . ?
C445 H445 0.9500 . ?
C445 C446 1.379(10) . ?
C446 H446 0.9500 . ?
C451 H451 0.9500 . ?
C451 C452 1.389(17) . ?
C451 C456 1.480(17) . ?
C452 H452 0.9500 . ?
C452 C453 1.383(16) . ?
C453 H453 0.9500 . ?
C453 C454 1.366(13) . ?
C454 H454 0.9500 . ?
C454 C455 1.392(15) . ?
C455 H455 0.9500 . ?
C455 C456 1.412(15) . ?
C456 H456 0.9500 . ?
C461 H461 0.9500 . ?
C461 C462 1.3900 . ?
C461 C466 1.3900 . ?
C462 H462 0.9500 . ?
C462 C463 1.3900 . ?
C463 H463 0.9500 . ?
C463 C464 1.3900 . ?
C464 H464 0.9500 . ?
C464 C465 1.3900 . ?
C465 H465 0.9500 . ?
C465 C466 1.3900 . ?
C466 H466 0.9500 . ?
C471 H471 0.9500 . ?
C471 C472 1.377(15) . ?
C471 C476 1.298(14) . ?
C472 H472 0.9500 . ?
C472 C473 1.349(15) . ?
C473 H473 0.9500 . ?
C473 C474 1.494(18) . ?
C474 H474 0.9500 . ?
C474 C475 1.362(17) . ?
C475 H475 0.9500 . ?
C475 C476 1.304(15) . ?
C476 H476 0.9500 . ?
C481 H481 0.9500 . ?
C481 C482 1.445(17) . ?
C481 C486 1.365(16) . ?
C482 H482 0.9500 . ?
C482 C483 1.442(15) . ?
C483 H483 0.9500 . ?
C483 C484 1.380(14) . ?
C484 H484 0.9500 . ?
C484 C485 1.358(15) . ?
C485 H485 0.9500 . ?
C485 C486 1.472(18) . ?
C486 H486 0.9500 . ?
C491 H491 0.9500 . ?
C491 C492 1.350(11) . ?
C491 C496 1.361(13) . ?
C492 H492 0.9500 . ?
C492 C493 1.397(10) . ?
C493 H493 0.9500 . ?
C493 C494 1.369(10) . ?
C494 H494 0.9500 . ?
C494 C495 1.356(11) . ?
C495 H495 0.9500 . ?
C495 C496 1.401(12) . ?
C496 H496 0.9500 . ?
C501 H501 0.9500 . ?
C501 C502 1.345(16) . ?
C501 C506 1.399(16) . ?
C502 H502 0.9500 . ?
C502 C503 1.386(16) . ?
C503 H503 0.9500 . ?
C503 C504 1.509(19) . ?
C504 H504 0.9500 . ?
C504 C505 1.298(18) . ?
C505 H505 0.9500 . ?
C505 C506 1.378(17) . ?
C506 H506 0.9500 . ?
C511 H511 0.9500 . ?
C511 C512 1.371(11) . ?
C511 C516 1.369(10) . ?
C512 H512 0.9500 . ?
C512 C513 1.345(12) . ?
C513 H513 0.9500 . ?
C513 C514 1.359(13) . ?
C514 H514 0.9500 . ?
C514 C515 1.408(14) . ?
C515 H515 0.9500 . ?
C515 C516 1.354(12) . ?
C516 H516 0.9500 . ?
C521 H521 0.9500 . ?
C521 C522 1.3900 . ?
C521 C526 1.3900 . ?
C522 H522 0.9500 . ?
C522 C523 1.3900 . ?
C523 H523 0.9500 . ?
C523 C524 1.3900 . ?
C524 H524 0.9500 . ?
C524 C525 1.3900 . ?
C525 H525 0.9500 . ?
C525 C526 1.3900 . ?
C526 H526 0.9500 . ?
C531 H531 0.9500 . ?
C531 C532 1.378(15) . ?
C531 C536 1.373(16) . ?
C532 H532 0.9500 . ?
C532 C533 1.374(13) . ?
C533 H533 0.9500 . ?
C533 C534 1.356(13) . ?
C534 H534 0.9500 . ?
C534 C535 1.367(14) . ?
C535 H535 0.9500 . ?
C535 C536 1.358(16) . ?
C536 H536 0.9500 . ?
C541 H541 0.9500 . ?
C541 C542 1.291(16) . ?
C541 C546 1.391(16) . ?
C542 H542 0.9500 . ?
C542 C543 1.385(15) . ?
C543 H543 0.9500 . ?
C543 C544 1.350(14) . ?
C544 H544 0.9500 . ?
C544 C545 1.385(15) . ?
C545 H545 0.9500 . ?
C545 C546 1.366(15) . ?
C546 H546 0.9500 . ?
C551 H55A 0.9800 . ?
C551 H55B 0.9800 . ?
C551 H55C 0.9800 . ?
C551 C552 1.519(13) . ?
C552 H55D 0.9900 . ?
C552 H55E 0.9900 . ?
C552 C553 1.528(13) . ?
C553 H55F 0.9900 . ?
C553 H55G 0.9900 . ?
C553 C554 1.609(13) . ?
C554 H55H 0.9900 . ?
C554 H55I 0.9900 . ?
C554 C555 1.553(13) . ?
C555 H55J 0.9800 . ?
C555 H55K 0.9800 . ?
C555 H55L 0.9800 . ?

loop_
_geom_torsion_atom_site_label_1
_geom_torsion_atom_site_label_2
_geom_torsion_atom_site_label_3
_geom_torsion_atom_site_label_4
_geom_torsion
_geom_torsion_site_symmetry_1
_geom_torsion_site_symmetry_2
_geom_torsion_site_symmetry_3
_geom_torsion_site_symmetry_4
_geom_torsion_publ_flag
Rh1 P1 O1 C21 -166.9(3) . . . . ?
Rh1 P1 O2 C40 71.6(3) . . . . ?
Rh1 P1 N1 C1 -39.5(4) . . . . ?
Rh1 P1 N1 C14 132.5(3) . . . . ?
Rh1 P2 O3 C61 79.6(4) . . . . ?
Rh1 P2 O4 C80 -169.4(3) . . . . ?
Rh1 P2 N2 C41 -37.7(4) . . . . ?
Rh1 P2 N2 C54 132.5(4) . . . . ?
Rh2 P3 O5 C101 -174.6(3) . . . . ?
Rh2 P3 O6 C120 84.0(3) . . . . ?
Rh2 P3 N3 C81 -26.5(4) . . . . ?
Rh2 P3 N3 C94 148.9(3) . . . . ?
Rh2 P4 O7 C141 72.9(3) . . . . ?
Rh2 P4 O8 C160 -165.5(3) . . . . ?
Rh2 P4 N4 C121 -31.1(4) . . . . ?
Rh2 P4 N4 C134 143.0(4) . . . . ?
P1 O1 C21 C22 -115.4(4) . . . . ?
P1 O1 C21 C30 69.6(5) . . . . ?
P1 O2 C40 C31 77.1(5) . . . . ?
P1 O2 C40 C39 -106.6(4) . . . . ?
P1 N1 C1 C2 65.0(5) . . . . ?
P1 N1 C1 C6 -115.5(4) . . . . ?
P1 N1 C14 C9 120.2(4) . . . . ?
P1 N1 C14 C13 -61.1(5) . . . . ?
P2 O3 C61 C62 -109.8(4) . . . . ?
P2 O3 C61 C70 76.6(5) . . . . ?
P2 O4 C80 C71 70.4(6) . . . . ?
P2 O4 C80 C79 -111.8(5) . . . . ?
P2 N2 C41 C42 61.9(6) . . . . ?
P2 N2 C41 C46 -120.0(4) . . . . ?
P2 N2 C54 C49 117.5(5) . . . . ?
P2 N2 C54 C53 -62.0(7) . . . . ?
P3 O5 C101 C102 -110.9(4) . . . . ?
P3 O5 C101 C110 71.5(5) . . . . ?
P3 O6 C120 C111 74.3(5) . . . . ?
P3 O6 C120 C119 -109.2(4) . . . . ?
P3 N3 C81 C82 60.1(5) . . . . ?
P3 N3 C81 C86 -120.4(4) . . . . ?
P3 N3 C94 C89 115.9(4) . . . . ?
P3 N3 C94 C93 -63.5(6) . . . . ?
P4 O7 C141 C142 -108.7(4) . . . . ?
P4 O7 C141 C150 75.9(5) . . . . ?
P4 O8 C160 C151 71.5(5) . . . . ?
P4 O8 C160 C159 -114.2(4) . . . . ?
P4 N4 C121 C122 65.1(6) . . . . ?
P4 N4 C121 C126 -115.6(5) . . . . ?
P4 N4 C134 C129 112.1(5) . . . . ?
P4 N4 C134 C133 -67.2(6) . . . . ?
O1 P1 O2 C40 -49.9(3) . . . . ?
O1 P1 N1 C1 90.5(4) . . . . ?
O1 P1 N1 C14 -97.4(4) . . . . ?
O1 C21 C22 C23 -175.3(4) . . . . ?
O1 C21 C30 C29 -179.5(4) . . . . ?
O1 C21 C30 C31 1.5(6) . . . . ?
O2 P1 O1 C21 -40.5(4) . . . . ?
O2 P1 N1 C1 -166.8(3) . . . . ?
O2 P1 N1 C14 5.2(4) . . . . ?
O3 P2 O4 C80 -45.9(4) . . . . ?
O3 P2 N2 C41 -158.7(4) . . . . ?
O3 P2 N2 C54 11.5(5) . . . . ?
O3 C61 C62 C63 -173.8(5) . . . . ?
O3 C61 C70 C69 178.7(4) . . . . ?
O3 C61 C70 C71 -2.5(7) . . . . ?
O4 P2 O3 C61 -45.4(4) . . . . ?
O4 P2 N2 C41 98.4(4) . . . . ?
O4 P2 N2 C54 -91.4(5) . . . . ?
O5 P3 O6 C120 -39.3(4) . . . . ?
O5 P3 N3 C81 107.5(3) . . . . ?
O5 P3 N3 C94 -77.1(4) . . . . ?
O5 C101 C102 C103 175.6(4) . . . . ?
O5 C101 C110 C109 -170.7(4) . . . . ?
O5 C101 C110 C111 8.1(7) . . . . ?
O6 P3 O5 C101 -51.9(3) . . . . ?
O6 P3 N3 C81 -149.0(3) . . . . ?
O6 P3 N3 C94 26.4(4) . . . . ?
O7 P4 O8 C160 -39.6(4) . . . . ?
O7 P4 N4 C121 -155.3(4) . . . . ?
O7 P4 N4 C134 18.9(4) . . . . ?
O7 C141 C142 C143 -177.5(4) . . . . ?
O7 C141 C150 C149 -177.3(4) . . . . ?
O7 C141 C150 C151 1.4(7) . . . . ?
O8 P4 O7 C141 -51.3(4) . . . . ?
O8 P4 N4 C121 102.7(4) . . . . ?
O8 P4 N4 C134 -83.1(4) . . . . ?
N1 P1 O1 C21 59.1(4) . . . . ?
N1 P1 O2 C40 -160.6(3) . . . . ?
N1 C1 C2 C3 -178.9(4) . . . . ?
N1 C1 C6 C5 178.5(4) . . . . ?
N1 C1 C6 C7 -6.3(7) . . . . ?
N2 P2 O3 C61 -156.4(4) . . . . ?
N2 P2 O4 C80 53.7(4) . . . . ?
N2 C41 C42 C43 179.0(4) . . . . ?
N2 C41 C46 C45 -178.9(5) . . . . ?
N2 C41 C46 C47 -3.1(8) . . . . ?
N3 P3 O5 C101 49.3(3) . . . . ?
N3 P3 O6 C120 -149.8(3) . . . . ?
N3 C81 C82 C83 -176.9(4) . . . . ?
N3 C81 C86 C85 178.6(4) . . . . ?
N3 C81 C86 C87 -3.0(7) . . . . ?
N4 P4 O7 C141 -163.4(3) . . . . ?
N4 P4 O8 C160 59.8(4) . . . . ?
N4 C121 C122 C123 -179.6(5) . . . . ?
N4 C121 C126 C125 -179.2(5) . . . . ?
N4 C121 C126 C127 -1.5(8) . . . . ?
C1 N1 C14 C9 -67.3(5) . . . . ?
C1 N1 C14 C13 111.4(5) . . . . ?
C1 C2 C3 C4 -0.4(7) . . . . ?
C1 C6 C7 C8 -34.5(7) . . . . ?
C1 C6 C7 C15 149.1(5) . . . . ?
C2 C1 C6 C5 -1.9(7) . . . . ?
C2 C1 C6 C7 173.3(4) . . . . ?
C2 C3 C4 C5 -0.3(7) . . . . ?
C3 C4 C5 C6 -0.2(8) . . . . ?
C4 C5 C6 C1 1.3(7) . . . . ?
C4 C5 C6 C7 -174.1(5) . . . . ?
C5 C6 C7 C8 140.6(5) . . . . ?
C5 C6 C7 C15 -35.8(7) . . . . ?
C6 C1 C2 C3 1.5(7) . . . . ?
C6 C7 C8 C9 2.0(8) . . . . ?
C6 C7 C15 C16 -41.2(7) . . . . ?
C6 C7 C15 C20 142.0(6) . . . . ?
C7 C8 C9 C10 -145.7(5) . . . . ?
C7 C8 C9 C14 34.7(8) . . . . ?
C7 C15 C16 C17 -175.3(6) . . . . ?
C7 C15 C20 C19 175.8(7) . . . . ?
C8 C7 C15 C16 142.2(6) . . . . ?
C8 C7 C15 C20 -34.6(8) . . . . ?
C8 C9 C10 C11 179.1(5) . . . . ?
C8 C9 C14 N1 1.5(7) . . . . ?
C8 C9 C14 C13 -177.2(4) . . . . ?
C9 C10 C11 C12 -1.0(8) . . . . ?
C10 C9 C14 N1 -178.1(4) . . . . ?
C10 C9 C14 C13 3.2(7) . . . . ?
C10 C11 C12 C13 1.4(8) . . . . ?
C11 C12 C13 C14 0.5(7) . . . . ?
C12 C13 C14 N1 178.5(4) . . . . ?
C12 C13 C14 C9 -2.8(7) . . . . ?
C14 N1 C1 C2 -108.1(5) . . . . ?
C14 N1 C1 C6 71.5(5) . . . . ?
C14 C9 C10 C11 -1.3(7) . . . . ?
C15 C7 C8 C9 178.3(5) . . . . ?
C15 C16 C17 C18 0.0(12) . . . . ?
C16 C15 C20 C19 -0.9(10) . . . . ?
C16 C17 C18 C19 -1.9(15) . . . . ?
C17 C18 C19 C20 2.4(15) . . . . ?
C18 C19 C20 C15 -1.0(13) . . . . ?
C20 C15 C16 C17 1.4(10) . . . . ?
C21 C22 C23 C24 -3.6(7) . . . . ?
C21 C30 C31 C32 128.3(5) . . . . ?
C21 C30 C31 C40 -48.2(6) . . . . ?
C22 C21 C30 C29 5.9(7) . . . . ?
C22 C21 C30 C31 -173.2(4) . . . . ?
C22 C23 C24 C25 -177.1(5) . . . . ?
C22 C23 C24 C29 1.7(7) . . . . ?
C23 C24 C25 C26 176.3(5) . . . . ?
C23 C24 C29 C28 -174.3(4) . . . . ?
C23 C24 C29 C30 3.9(7) . . . . ?
C24 C25 C26 C27 -0.5(8) . . . . ?
C24 C29 C30 C21 -7.5(6) . . . . ?
C24 C29 C30 C31 171.5(4) . . . . ?
C25 C24 C29 C28 4.5(7) . . . . ?
C25 C24 C29 C30 -177.2(4) . . . . ?
C25 C26 C27 C28 1.4(8) . . . . ?
C26 C27 C28 C29 0.8(8) . . . . ?
C27 C28 C29 C24 -3.7(7) . . . . ?
C27 C28 C29 C30 178.1(5) . . . . ?
C28 C29 C30 C21 170.6(4) . . . . ?
C28 C29 C30 C31 -10.4(7) . . . . ?
C29 C24 C25 C26 -2.6(7) . . . . ?
C29 C30 C31 C32 -50.7(6) . . . . ?
C29 C30 C31 C40 132.8(5) . . . . ?
C30 C21 C22 C23 -0.4(7) . . . . ?
C30 C31 C32 C33 -5.6(7) . . . . ?
C30 C31 C32 C37 176.6(4) . . . . ?
C30 C31 C40 O2 -1.8(7) . . . . ?
C30 C31 C40 C39 -177.9(4) . . . . ?
C31 C32 C33 C34 -179.8(5) . . . . ?
C31 C32 C37 C36 -179.1(4) . . . . ?
C31 C32 C37 C38 3.3(7) . . . . ?
C32 C31 C40 O2 -178.5(4) . . . . ?
C32 C31 C40 C39 5.4(7) . . . . ?
C32 C33 C34 C35 -0.2(8) . . . . ?
C32 C37 C38 C39 2.1(7) . . . . ?
C33 C32 C37 C36 3.0(7) . . . . ?
C33 C32 C37 C38 -174.6(5) . . . . ?
C33 C34 C35 C36 1.4(9) . . . . ?
C34 C35 C36 C37 -0.4(9) . . . . ?
C35 C36 C37 C32 -1.8(8) . . . . ?
C35 C36 C37 C38 175.7(5) . . . . ?
C36 C37 C38 C39 -175.5(5) . . . . ?
C37 C32 C33 C34 -2.0(7) . . . . ?
C37 C38 C39 C40 -3.7(7) . . . . ?
C38 C39 C40 O2 -176.4(4) . . . . ?
C38 C39 C40 C31 -0.2(7) . . . . ?
C40 C31 C32 C33 171.0(5) . . . . ?
C40 C31 C32 C37 -6.8(7) . . . . ?
C41 N2 C54 C49 -71.6(6) . . . . ?
C41 N2 C54 C53 108.9(6) . . . . ?
C41 C42 C43 C44 -0.6(7) . . . . ?
C41 C46 C47 C48 -33.4(8) . . . . ?
C41 C46 C47 C55 151.8(5) . . . . ?
C42 C41 C46 C45 -0.7(7) . . . . ?
C42 C41 C46 C47 175.1(5) . . . . ?
C42 C43 C44 C45 0.3(8) . . . . ?
C43 C44 C45 C46 -0.2(8) . . . . ?
C44 C45 C46 C41 0.4(8) . . . . ?
C44 C45 C46 C47 -175.6(5) . . . . ?
C45 C46 C47 C48 142.3(6) . . . . ?
C45 C46 C47 C55 -32.5(7) . . . . ?
C46 C41 C42 C43 0.8(7) . . . . ?
C46 C47 C48 C49 -1.5(10) . . . . ?
C46 C47 C55 C56 129.7(6) . . . . ?
C46 C47 C55 C60 -49.5(8) . . . . ?
C47 C48 C49 C50 -144.1(7) . . . . ?
C47 C48 C49 C54 32.7(10) . . . . ?
C47 C55 C56 C57 -179.3(6) . . . . ?
C47 C55 C60 C59 -179.9(6) . . . . ?
C48 C47 C55 C56 -45.4(8) . . . . ?
C48 C47 C55 C60 135.4(6) . . . . ?
C48 C49 C50 C51 173.7(6) . . . . ?
C48 C49 C54 N2 8.2(8) . . . . ?
C48 C49 C54 C53 -172.3(6) . . . . ?
C49 C50 C51 C52 0.0(11) . . . . ?
C50 C49 C54 N2 -175.0(5) . . . . ?
C50 C49 C54 C53 4.6(9) . . . . ?
C50 C51 C52 C53 2.1(11) . . . . ?
C51 C52 C53 C54 -0.8(10) . . . . ?
C52 C53 C54 N2 176.9(5) . . . . ?
C52 C53 C54 C49 -2.6(9) . . . . ?
C54 N2 C41 C42 -109.5(5) . . . . ?
C54 N2 C41 C46 68.7(6) . . . . ?
C54 C49 C50 C51 -3.3(10) . . . . ?
C55 C47 C48 C49 173.2(6) . . . . ?
C55 C56 C57 C58 -1.1(11) . . . . ?
C56 C55 C60 C59 0.9(9) . . . . ?
C56 C57 C58 C59 1.5(12) . . . . ?
C57 C58 C59 C60 -0.7(11) . . . . ?
C58 C59 C60 C55 -0.6(10) . . . . ?
C60 C55 C56 C57 -0.1(9) . . . . ?
C61 C62 C63 C64 -3.0(8) . . . . ?
C61 C70 C71 C72 125.9(6) . . . . ?
C61 C70 C71 C80 -50.6(7) . . . . ?
C62 C61 C70 C69 5.4(7) . . . . ?
C62 C61 C70 C71 -175.7(5) . . . . ?
C62 C63 C64 C65 -175.7(6) . . . . ?
C62 C63 C64 C69 1.4(8) . . . . ?
C63 C64 C65 C66 175.3(6) . . . . ?
C63 C64 C69 C68 -174.3(5) . . . . ?
C63 C64 C69 C70 3.7(8) . . . . ?
C64 C65 C66 C67 -0.2(10) . . . . ?
C64 C69 C70 C61 -6.9(7) . . . . ?
C64 C69 C70 C71 174.3(5) . . . . ?
C65 C64 C69 C68 2.8(8) . . . . ?
C65 C64 C69 C70 -179.2(5) . . . . ?
C65 C66 C67 C68 1.0(10) . . . . ?
C66 C67 C68 C69 0.1(10) . . . . ?
C67 C68 C69 C64 -2.1(8) . . . . ?
C67 C68 C69 C70 -180.0(5) . . . . ?
C68 C69 C70 C61 171.0(5) . . . . ?
C68 C69 C70 C71 -7.8(8) . . . . ?
C69 C64 C65 C66 -1.8(9) . . . . ?
C69 C70 C71 C72 -55.3(7) . . . . ?
C69 C70 C71 C80 128.2(6) . . . . ?
C70 C61 C62 C63 -0.5(8) . . . . ?
C70 C71 C72 C73 -9.8(8) . . . . ?
C70 C71 C72 C77 175.3(5) . . . . ?
C70 C71 C80 O4 4.6(8) . . . . ?
C70 C71 C80 C79 -173.0(5) . . . . ?
C71 C72 C73 C74 -175.9(6) . . . . ?
C71 C72 C77 C76 179.1(6) . . . . ?
C71 C72 C77 C78 0.6(9) . . . . ?
C72 C71 C80 O4 -172.1(5) . . . . ?
C72 C71 C80 C79 10.3(8) . . . . ?
C72 C73 C74 C75 -2.4(10) . . . . ?
C72 C77 C78 C79 5.2(10) . . . . ?
C73 C72 C77 C76 4.0(9) . . . . ?
C73 C72 C77 C78 -174.5(6) . . . . ?
C73 C74 C75 C76 2.5(12) . . . . ?
C74 C75 C76 C77 0.8(13) . . . . ?
C75 C76 C77 C72 -4.0(11) . . . . ?
C75 C76 C77 C78 174.5(8) . . . . ?
C76 C77 C78 C79 -173.2(7) . . . . ?
C77 C72 C73 C74 -0.9(9) . . . . ?
C77 C78 C79 C80 -3.4(10) . . . . ?
C78 C79 C80 O4 177.6(5) . . . . ?
C78 C79 C80 C71 -4.7(9) . . . . ?
C80 C71 C72 C73 166.9(5) . . . . ?
C80 C71 C72 C77 -8.1(8) . . . . ?
C81 N3 C94 C89 -68.4(5) . . . . ?
C81 N3 C94 C93 112.2(5) . . . . ?
C81 C82 C83 C84 -2.4(8) . . . . ?
C81 C86 C87 C88 -30.3(8) . . . . ?
C81 C86 C87 C95 155.0(5) . . . . ?
C82 C81 C86 C85 -1.9(7) . . . . ?
C82 C81 C86 C87 176.5(5) . . . . ?
C82 C83 C84 C85 -0.4(8) . . . . ?
C83 C84 C85 C86 2.1(8) . . . . ?
C84 C85 C86 C81 -0.9(7) . . . . ?
C84 C85 C86 C87 -179.5(5) . . . . ?
C85 C86 C87 C88 148.2(5) . . . . ?
C85 C86 C87 C95 -26.5(6) . . . . ?
C86 C81 C82 C83 3.6(7) . . . . ?
C86 C87 C88 C89 -0.8(8) . . . . ?
C86 C87 C95 C96 -57.6(6) . . . . ?
C86 C87 C95 C100 123.4(5) . . . . ?
C87 C88 C89 C90 -150.9(5) . . . . ?
C87 C88 C89 C94 27.3(8) . . . . ?
C87 C95 C96 C97 -178.0(5) . . . . ?
C87 C95 C100 C99 178.7(4) . . . . ?
C88 C87 C95 C96 127.2(5) . . . . ?
C88 C87 C95 C100 -51.8(6) . . . . ?
C88 C89 C90 C91 173.3(5) . . . . ?
C88 C89 C94 N3 10.8(7) . . . . ?
C88 C89 C94 C93 -169.8(5) . . . . ?
C89 C90 C91 C92 -0.5(8) . . . . ?
C90 C89 C94 N3 -171.0(4) . . . . ?
C90 C89 C94 C93 8.4(7) . . . . ?
C90 C91 C92 C93 2.8(8) . . . . ?
C91 C92 C93 C94 0.5(8) . . . . ?
C92 C93 C94 N3 173.1(4) . . . . ?
C92 C93 C94 C89 -6.2(7) . . . . ?
C94 N3 C81 C82 -115.7(5) . . . . ?
C94 N3 C81 C86 63.8(6) . . . . ?
C94 C89 C90 C91 -5.1(7) . . . . ?
C95 C87 C88 C89 173.9(5) . . . . ?
C95 C96 C97 C98 -0.9(8) . . . . ?
C96 C95 C100 C99 -0.3(7) . . . . ?
C96 C97 C98 C99 0.1(8) . . . . ?
C97 C98 C99 C100 0.7(8) . . . . ?
C98 C99 C100 C95 -0.5(8) . . . . ?
C100 C95 C96 C97 1.1(7) . . . . ?
C101 C102 C103 C104 -3.2(8) . . . . ?
C101 C110 C111 C112 124.1(5) . . . . ?
C101 C110 C111 C120 -52.8(7) . . . . ?
C102 C101 C110 C109 11.8(7) . . . . ?
C102 C101 C110 C111 -169.3(5) . . . . ?
C102 C103 C104 C105 -170.7(5) . . . . ?
C102 C103 C104 C109 7.5(7) . . . . ?
C103 C104 C105 C106 177.9(5) . . . . ?
C103 C104 C109 C108 -178.9(5) . . . . ?
C103 C104 C109 C110 -2.3(7) . . . . ?
C104 C105 C106 C107 0.8(9) . . . . ?
C104 C109 C110 C101 -7.0(7) . . . . ?
C104 C109 C110 C111 174.2(4) . . . . ?
C105 C104 C109 C108 -0.7(7) . . . . ?
C105 C104 C109 C110 175.9(5) . . . . ?
C105 C106 C107 C108 -0.2(9) . . . . ?
C106 C107 C108 C109 -0.8(9) . . . . ?
C107 C108 C109 C104 1.2(8) . . . . ?
C107 C108 C109 C110 -175.2(5) . . . . ?
C108 C109 C110 C101 169.4(5) . . . . ?
C108 C109 C110 C111 -9.4(7) . . . . ?
C109 C104 C105 C106 -0.3(8) . . . . ?
C109 C110 C111 C112 -57.1(7) . . . . ?
C109 C110 C111 C120 126.0(5) . . . . ?
C110 C101 C102 C103 -6.9(8) . . . . ?
C110 C111 C112 C113 -3.8(8) . . . . ?
C110 C111 C112 C117 179.4(5) . . . . ?
C110 C111 C120 O6 -3.3(7) . . . . ?
C110 C111 C120 C119 -179.7(5) . . . . ?
C111 C112 C113 C114 -177.4(6) . . . . ?
C111 C112 C117 C116 179.3(5) . . . . ?
C111 C112 C117 C118 1.8(8) . . . . ?
C112 C111 C120 O6 179.6(4) . . . . ?
C112 C111 C120 C119 3.2(7) . . . . ?
C112 C113 C114 C115 -1.0(10) . . . . ?
C112 C117 C118 C119 0.6(8) . . . . ?
C113 C112 C117 C116 2.4(8) . . . . ?
C113 C112 C117 C118 -175.2(5) . . . . ?
C113 C114 C115 C116 0.8(10) . . . . ?
C114 C115 C116 C117 1.0(10) . . . . ?
C115 C116 C117 C112 -2.6(9) . . . . ?
C115 C116 C117 C118 174.9(6) . . . . ?
C116 C117 C118 C119 -176.9(5) . . . . ?
C117 C112 C113 C114 -0.6(8) . . . . ?
C117 C118 C119 C120 -1.1(8) . . . . ?
C118 C119 C120 O6 -177.3(5) . . . . ?
C118 C119 C120 C111 -0.9(8) . . . . ?
C120 C111 C112 C113 173.2(5) . . . . ?
C120 C111 C112 C117 -3.6(7) . . . . ?
C121 N4 C134 C129 -73.2(6) . . . . ?
C121 N4 C134 C133 107.5(5) . . . . ?
C121 C122 C123 C124 -2.2(10) . . . . ?
C121 C126 C127 C128 -36.3(8) . . . . ?
C121 C126 C127 C135 147.9(5) . . . . ?
C122 C121 C126 C125 0.1(8) . . . . ?
C122 C121 C126 C127 177.8(5) . . . . ?
C122 C123 C124 C125 2.2(10) . . . . ?
C123 C124 C125 C126 -1.0(10) . . . . ?
C124 C125 C126 C121 -0.2(9) . . . . ?
C124 C125 C126 C127 -177.9(6) . . . . ?
C125 C126 C127 C128 141.3(6) . . . . ?
C125 C126 C127 C135 -34.5(8) . . . . ?
C126 C121 C122 C123 1.1(9) . . . . ?
C126 C127 C128 C129 -0.4(9) . . . . ?
C126 C127 C135 C136 140.8(5) . . . . ?
C126 C127 C135 C140 -40.0(7) . . . . ?
C127 C128 C129 C130 -145.4(6) . . . . ?
C127 C128 C129 C134 33.5(8) . . . . ?
C127 C135 C136 C137 178.8(6) . . . . ?
C127 C135 C140 C139 -178.7(6) . . . . ?
C128 C127 C135 C136 -35.2(8) . . . . ?
C128 C127 C135 C140 144.0(5) . . . . ?
C128 C129 C130 C131 175.9(6) . . . . ?
C128 C129 C134 N4 8.0(7) . . . . ?
C128 C129 C134 C133 -172.7(5) . . . . ?
C129 C130 C131 C132 -1.5(10) . . . . ?
C130 C129 C134 N4 -173.1(5) . . . . ?
C130 C129 C134 C133 6.2(8) . . . . ?
C130 C131 C132 C133 3.1(10) . . . . ?
C131 C132 C133 C134 0.1(9) . . . . ?
C132 C133 C134 N4 174.4(5) . . . . ?
C132 C133 C134 C129 -4.9(8) . . . . ?
C134 N4 C121 C122 -109.8(6) . . . . ?
C134 N4 C121 C126 69.5(6) . . . . ?
C134 C129 C130 C131 -3.1(9) . . . . ?
C135 C127 C128 C129 175.3(5) . . . . ?
C135 C136 C137 C138 0.5(10) . . . . ?
C136 C135 C140 C139 0.6(9) . . . . ?
C136 C137 C138 C139 -0.8(11) . . . . ?
C137 C138 C139 C140 1.0(11) . . . . ?
C138 C139 C140 C135 -0.9(10) . . . . ?
C140 C135 C136 C137 -0.4(9) . . . . ?
C141 C142 C143 C144 -3.0(7) . . . . ?
C141 C150 C151 C152 131.3(5) . . . . ?
C141 C150 C151 C160 -48.4(7) . . . . ?
C142 C141 C150 C149 7.7(7) . . . . ?
C142 C141 C150 C151 -173.6(4) . . . . ?
C142 C143 C144 C145 -174.9(5) . . . . ?
C142 C143 C144 C149 2.6(7) . . . . ?
C143 C144 C145 C146 176.0(5) . . . . ?
C143 C144 C149 C148 -175.6(4) . . . . ?
C143 C144 C149 C150 2.9(7) . . . . ?
C144 C145 C146 C147 0.0(8) . . . . ?
C144 C149 C150 C141 -7.8(6) . . . . ?
C144 C149 C150 C151 173.6(4) . . . . ?
C145 C144 C149 C148 2.0(7) . . . . ?
C145 C144 C149 C150 -179.5(4) . . . . ?
C145 C146 C147 C148 1.0(8) . . . . ?
C146 C147 C148 C149 -0.4(8) . . . . ?
C147 C148 C149 C144 -1.1(7) . . . . ?
C147 C148 C149 C150 -179.5(5) . . . . ?
C148 C149 C150 C141 170.6(4) . . . . ?
C148 C149 C150 C151 -8.1(7) . . . . ?
C149 C144 C145 C146 -1.5(8) . . . . ?
C149 C150 C151 C152 -50.0(7) . . . . ?
C149 C150 C151 C160 130.2(5) . . . . ?
C150 C141 C142 C143 -2.4(7) . . . . ?
C150 C151 C152 C153 -7.4(8) . . . . ?
C150 C151 C152 C157 173.9(5) . . . . ?
C150 C151 C160 O8 -1.2(7) . . . . ?
C150 C151 C160 C159 -175.1(5) . . . . ?
C151 C152 C153 C154 175.3(5) . . . . ?
C151 C152 C157 C156 -175.4(5) . . . . ?
C151 C152 C157 C158 3.4(8) . . . . ?
C152 C151 C160 O8 179.1(4) . . . . ?
C152 C151 C160 C159 5.1(7) . . . . ?
C152 C153 C154 C155 2.2(10) . . . . ?
C152 C157 C158 C159 1.0(8) . . . . ?
C153 C152 C157 C156 5.9(8) . . . . ?
C153 C152 C157 C158 -175.3(5) . . . . ?
C153 C154 C155 C156 1.9(11) . . . . ?
C154 C155 C156 C157 -2.0(10) . . . . ?
C155 C156 C157 C152 -2.1(9) . . . . ?
C155 C156 C157 C158 179.1(6) . . . . ?
C156 C157 C158 C159 179.8(6) . . . . ?
C157 C152 C153 C154 -6.0(8) . . . . ?
C157 C158 C159 C160 -2.3(8) . . . . ?
C158 C159 C160 O8 -175.1(5) . . . . ?
C158 C159 C160 C151 -0.9(8) . . . . ?
C160 C151 C152 C153 172.3(5) . . . . ?
C160 C151 C152 C157 -6.3(7) . . . . ?
Rh3 P5 O9 C181 78.0(3) . . . . ?
Rh3 P5 O10 C200 -171.3(3) . . . . ?
Rh3 P5 N5 C161 -29.5(4) . . . . ?
Rh3 P5 N5 C174 143.9(3) . . . . ?
Rh3 P6 O11 C221 -167.6(3) . . . . ?
Rh3 P6 O12 C240 76.3(3) . . . . ?
Rh3 P6 N6 C201 -46.4(4) . . . . ?
Rh3 P6 N6 C214 123.5(4) . . . . ?
Rh4 P7 O13 C261 77.1(3) . . . . ?
Rh4 P7 O14 C280 -168.2(3) . . . . ?
Rh4 P7 N7 C241 -23.5(4) . . . . ?
Rh4 P7 N7 C254 151.6(3) . . . . ?
Rh4 P8 O15 C301 -160.7(3) . . . . ?
Rh4 P8 O16 C320 67.7(3) . . . . ?
Rh4 P8 N8 C281 -44.5(4) . . . . ?
Rh4 P8 N8 C294 126.8(4) . . . . ?
P5 O9 C181 C182 -111.9(4) . . . . ?
P5 O9 C181 C190 73.2(6) . . . . ?
P5 O10 C200 C191 71.7(5) . . . . ?
P5 O10 C200 C199 -112.2(4) . . . . ?
P5 N5 C161 C162 60.4(5) . . . . ?
P5 N5 C161 C166 -119.3(4) . . . . ?
P5 N5 C174 C169 116.7(4) . . . . ?
P5 N5 C174 C173 -64.2(6) . . . . ?
P6 O11 C221 C222 -111.7(4) . . . . ?
P6 O11 C221 C230 71.0(6) . . . . ?
P6 O12 C240 C231 76.3(5) . . . . ?
P6 O12 C240 C239 -109.5(4) . . . . ?
P6 N6 C201 C202 63.6(6) . . . . ?
P6 N6 C201 C206 -119.2(4) . . . . ?
P6 N6 C214 C209 119.1(5) . . . . ?
P6 N6 C214 C213 -62.1(6) . . . . ?
P7 O13 C261 C262 -109.9(4) . . . . ?
P7 O13 C261 C270 74.1(5) . . . . ?
P7 O14 C280 C271 71.5(5) . . . . ?
P7 O14 C280 C279 -111.4(4) . . . . ?
P7 N7 C241 C242 58.2(5) . . . . ?
P7 N7 C241 C246 -123.2(4) . . . . ?
P7 N7 C254 C249 112.9(4) . . . . ?
P7 N7 C254 C253 -66.5(5) . . . . ?
P8 O15 C301 C302 -119.1(5) . . . . ?
P8 O15 C301 C310 67.7(6) . . . . ?
P8 O16 C320 C311 79.1(5) . . . . ?
P8 O16 C320 C319 -105.6(5) . . . . ?
P8 N8 C281 C282 66.9(6) . . . . ?
P8 N8 C281 C286 -115.5(5) . . . . ?
P8 N8 C294 C289 117.5(5) . . . . ?
P8 N8 C294 C293 -64.6(7) . . . . ?
O9 P5 O10 C200 -44.5(4) . . . . ?
O9 P5 N5 C161 -154.8(3) . . . . ?
O9 P5 N5 C174 18.6(4) . . . . ?
O9 C181 C182 C183 -176.3(5) . . . . ?
O9 C181 C190 C189 -179.5(5) . . . . ?
O9 C181 C190 C191 0.1(8) . . . . ?
O10 P5 O9 C181 -45.9(4) . . . . ?
O10 P5 N5 C161 102.7(3) . . . . ?
O10 P5 N5 C174 -83.9(4) . . . . ?
O11 P6 O12 C240 -48.7(4) . . . . ?
O11 P6 N6 C201 87.7(4) . . . . ?
O11 P6 N6 C214 -102.4(4) . . . . ?
O11 C221 C222 C223 -176.7(5) . . . . ?
O11 C221 C230 C229 -178.5(4) . . . . ?
O11 C221 C230 C231 1.0(7) . . . . ?
O12 P6 O11 C221 -41.7(4) . . . . ?
O12 P6 N6 C201 -169.7(4) . . . . ?
O12 P6 N6 C214 0.3(4) . . . . ?
O13 P7 O14 C280 -46.5(3) . . . . ?
O13 P7 N7 C241 -146.6(3) . . . . ?
O13 P7 N7 C254 28.5(4) . . . . ?
O13 C261 C262 C263 -176.6(4) . . . . ?
O13 C261 C270 C269 -178.5(4) . . . . ?
O13 C261 C270 C271 -1.1(7) . . . . ?
O14 P7 O13 C261 -43.9(3) . . . . ?
O14 P7 N7 C241 109.9(3) . . . . ?
O14 P7 N7 C254 -75.0(4) . . . . ?
O15 P8 O16 C320 -55.2(4) . . . . ?
O15 P8 N8 C281 88.8(4) . . . . ?
O15 P8 N8 C294 -99.8(4) . . . . ?
O15 C301 C302 C303 -171.7(5) . . . . ?
O15 C301 C310 C309 178.5(4) . . . . ?
O15 C301 C310 C311 0.1(7) . . . . ?
O16 P8 O15 C301 -34.7(4) . . . . ?
O16 P8 N8 C281 -168.7(4) . . . . ?
O16 P8 N8 C294 2.7(4) . . . . ?
N5 P5 O9 C181 -157.3(3) . . . . ?
N5 P5 O10 C200 54.6(4) . . . . ?
N5 C161 C162 C163 -176.5(4) . . . . ?
N5 C161 C166 C165 177.3(4) . . . . ?
N5 C161 C166 C167 -4.0(7) . . . . ?
N6 P6 O11 C221 57.1(4) . . . . ?
N6 P6 O12 C240 -159.8(3) . . . . ?
N6 C201 C202 C203 179.1(5) . . . . ?
N6 C201 C206 C205 -177.8(5) . . . . ?
N6 C201 C206 C207 -2.5(7) . . . . ?
N7 P7 O13 C261 -154.8(3) . . . . ?
N7 P7 O14 C280 54.5(4) . . . . ?
N7 C241 C242 C243 -179.2(4) . . . . ?
N7 C241 C246 C245 -177.7(4) . . . . ?
N7 C241 C246 C247 2.5(7) . . . . ?
N8 P8 O15 C301 63.7(4) . . . . ?
N8 P8 O16 C320 -168.1(4) . . . . ?
N8 C281 C282 C283 178.9(5) . . . . ?
N8 C281 C286 C285 -179.1(5) . . . . ?
N8 C281 C286 C287 -1.5(8) . . . . ?
C161 N5 C174 C169 -69.7(6) . . . . ?
C161 N5 C174 C173 109.4(5) . . . . ?
C161 C162 C163 C164 -1.3(7) . . . . ?
C161 C166 C167 C168 -29.9(8) . . . . ?
C161 C166 C167 C175 154.7(5) . . . . ?
C162 C161 C166 C165 -2.4(7) . . . . ?
C162 C161 C166 C167 176.3(5) . . . . ?
C162 C163 C164 C165 -1.3(8) . . . . ?
C163 C164 C165 C166 2.1(8) . . . . ?
C164 C165 C166 C161 -0.3(7) . . . . ?
C164 C165 C166 C167 -178.9(5) . . . . ?
C165 C166 C167 C168 148.7(5) . . . . ?
C165 C166 C167 C175 -26.8(7) . . . . ?
C166 C161 C162 C163 3.2(7) . . . . ?
C166 C167 C168 C169 -2.9(8) . . . . ?
C166 C167 C175 C176 124.3(5) . . . . ?
C166 C167 C175 C180 -54.5(7) . . . . ?
C167 C168 C169 C170 -147.0(5) . . . . ?
C167 C168 C169 C174 31.2(8) . . . . ?
C167 C175 C176 C177 179.2(5) . . . . ?
C167 C175 C180 C179 -178.0(5) . . . . ?
C168 C167 C175 C176 -51.4(7) . . . . ?
C168 C167 C175 C180 129.8(6) . . . . ?
C168 C169 C170 C171 174.5(5) . . . . ?
C168 C169 C174 N5 8.4(7) . . . . ?
C168 C169 C174 C173 -170.7(5) . . . . ?
C169 C170 C171 C172 -1.2(8) . . . . ?
C170 C169 C174 N5 -173.3(4) . . . . ?
C170 C169 C174 C173 7.6(7) . . . . ?
C170 C171 C172 C173 2.7(8) . . . . ?
C171 C172 C173 C174 1.0(8) . . . . ?
C172 C173 C174 N5 174.6(4) . . . . ?
C172 C173 C174 C169 -6.2(7) . . . . ?
C174 N5 C161 C162 -113.6(5) . . . . ?
C174 N5 C161 C166 66.7(6) . . . . ?
C174 C169 C170 C171 -3.8(8) . . . . ?
C175 C167 C168 C169 172.5(5) . . . . ?
C175 C176 C177 C178 0.1(9) . . . . ?
C176 C175 C180 C179 3.1(9) . . . . ?
C176 C177 C178 C179 0.6(9) . . . . ?
C177 C178 C179 C180 0.6(10) . . . . ?
C178 C179 C180 C175 -2.5(9) . . . . ?
C180 C175 C176 C177 -1.9(8) . . . . ?
C181 C182 C183 C184 -3.9(9) . . . . ?
C181 C190 C191 C192 129.9(6) . . . . ?
C181 C190 C191 C200 -48.1(7) . . . . ?
C182 C181 C190 C189 6.1(8) . . . . ?
C182 C181 C190 C191 -174.4(5) . . . . ?
C182 C183 C184 C185 -174.3(7) . . . . ?
C182 C183 C184 C189 4.4(10) . . . . ?
C183 C184 C185 C186 175.6(9) . . . . ?
C183 C184 C189 C188 -175.0(6) . . . . ?
C183 C184 C189 C190 0.3(9) . . . . ?
C184 C185 C186 C187 2.2(16) . . . . ?
C184 C189 C190 C181 -5.3(8) . . . . ?
C184 C189 C190 C191 175.1(5) . . . . ?
C185 C184 C189 C188 3.8(10) . . . . ?
C185 C184 C189 C190 179.1(6) . . . . ?
C185 C186 C187 C188 -2.0(17) . . . . ?
C186 C187 C188 C189 2.6(14) . . . . ?
C187 C188 C189 C184 -3.6(11) . . . . ?
C187 C188 C189 C190 -178.8(7) . . . . ?
C188 C189 C190 C181 169.9(6) . . . . ?
C188 C189 C190 C191 -9.7(9) . . . . ?
C189 C184 C185 C186 -3.1(13) . . . . ?
C189 C190 C191 C192 -50.6(8) . . . . ?
C189 C190 C191 C200 131.5(6) . . . . ?
C190 C181 C182 C183 -1.6(8) . . . . ?
C190 C191 C192 C193 -7.5(8) . . . . ?
C190 C191 C192 C197 176.5(5) . . . . ?
C190 C191 C200 O10 0.4(7) . . . . ?
C190 C191 C200 C199 -175.4(5) . . . . ?
C191 C192 C193 C194 -179.5(6) . . . . ?
C191 C192 C197 C196 -178.7(5) . . . . ?
C191 C192 C197 C198 0.7(8) . . . . ?
C192 C191 C200 O10 -177.7(4) . . . . ?
C192 C191 C200 C199 6.6(7) . . . . ?
C192 C193 C194 C195 -0.7(11) . . . . ?
C192 C197 C198 C199 3.6(8) . . . . ?
C193 C192 C197 C196 5.1(8) . . . . ?
C193 C192 C197 C198 -175.6(6) . . . . ?
C193 C194 C195 C196 3.1(12) . . . . ?
C194 C195 C196 C197 -1.2(11) . . . . ?
C195 C196 C197 C192 -2.9(10) . . . . ?
C195 C196 C197 C198 177.8(6) . . . . ?
C196 C197 C198 C199 -177.1(5) . . . . ?
C197 C192 C193 C194 -3.4(9) . . . . ?
C197 C198 C199 C200 -2.8(8) . . . . ?
C198 C199 C200 O10 -178.5(4) . . . . ?
C198 C199 C200 C191 -2.6(8) . . . . ?
C200 C191 C192 C193 170.5(5) . . . . ?
C200 C191 C192 C197 -5.5(8) . . . . ?
C201 N6 C214 C209 -70.3(6) . . . . ?
C201 N6 C214 C213 108.5(5) . . . . ?
C201 C202 C203 C204 -2.3(9) . . . . ?
C201 C206 C207 C208 -35.6(8) . . . . ?
C201 C206 C207 C215 148.8(5) . . . . ?
C202 C201 C206 C205 -0.6(7) . . . . ?
C202 C201 C206 C207 174.7(5) . . . . ?
C202 C203 C204 C205 1.4(9) . . . . ?
C203 C204 C205 C206 -0.1(9) . . . . ?
C204 C205 C206 C201 -0.3(8) . . . . ?
C204 C205 C206 C207 -175.9(5) . . . . ?
C205 C206 C207 C208 139.6(6) . . . . ?
C205 C206 C207 C215 -36.0(7) . . . . ?
C206 C201 C202 C203 1.9(8) . . . . ?
C206 C207 C208 C209 0.3(9) . . . . ?
C206 C207 C215 C216 136.2(6) . . . . ?
C206 C207 C215 C220 -43.4(7) . . . . ?
C207 C208 C209 C210 -141.9(6) . . . . ?
C207 C208 C209 C214 34.4(9) . . . . ?
C207 C215 C216 C217 177.8(6) . . . . ?
C207 C215 C220 C219 -178.3(6) . . . . ?
C208 C207 C215 C216 -39.6(8) . . . . ?
C208 C207 C215 C220 140.8(6) . . . . ?
C208 C209 C210 C211 173.9(6) . . . . ?
C208 C209 C214 N6 4.8(8) . . . . ?
C208 C209 C214 C213 -173.9(5) . . . . ?
C209 C210 C211 C212 1.1(10) . . . . ?
C210 C209 C214 N6 -178.7(5) . . . . ?
C210 C209 C214 C213 2.6(8) . . . . ?
C210 C211 C212 C213 0.7(10) . . . . ?
C211 C212 C213 C214 -0.8(9) . . . . ?
C212 C213 C214 N6 -179.6(5) . . . . ?
C212 C213 C214 C209 -0.9(8) . . . . ?
C214 N6 C201 C202 -107.6(5) . . . . ?
C214 N6 C201 C206 69.6(6) . . . . ?
C214 C209 C210 C211 -2.7(9) . . . . ?
C215 C207 C208 C209 175.8(5) . . . . ?
C215 C216 C217 C218 1.9(10) . . . . ?
C216 C215 C220 C219 2.1(9) . . . . ?
C216 C217 C218 C219 -0.6(11) . . . . ?
C217 C218 C219 C220 0.0(10) . . . . ?
C218 C219 C220 C215 -0.8(10) . . . . ?
C220 C215 C216 C217 -2.6(9) . . . . ?
C221 C222 C223 C224 -3.7(8) . . . . ?
C221 C230 C231 C232 129.0(6) . . . . ?
C221 C230 C231 C240 -49.3(7) . . . . ?
C222 C221 C230 C229 4.4(8) . . . . ?
C222 C221 C230 C231 -176.1(5) . . . . ?
C222 C223 C224 C225 -177.4(6) . . . . ?
C222 C223 C224 C229 1.7(9) . . . . ?
C223 C224 C225 C226 176.7(7) . . . . ?
C223 C224 C229 C228 -174.4(6) . . . . ?
C223 C224 C229 C230 3.4(8) . . . . ?
C224 C225 C226 C227 -1.1(11) . . . . ?
C224 C229 C230 C221 -6.3(8) . . . . ?
C224 C229 C230 C231 174.2(5) . . . . ?
C225 C224 C229 C228 4.6(8) . . . . ?
C225 C224 C229 C230 -177.5(5) . . . . ?
C225 C226 C227 C228 2.2(11) . . . . ?
C226 C227 C228 C229 0.2(10) . . . . ?
C227 C228 C229 C224 -3.7(9) . . . . ?
C227 C228 C229 C230 178.6(6) . . . . ?
C228 C229 C230 C221 171.5(5) . . . . ?
C228 C229 C230 C231 -8.0(8) . . . . ?
C229 C224 C225 C226 -2.3(10) . . . . ?
C229 C230 C231 C232 -51.4(8) . . . . ?
C229 C230 C231 C240 130.3(5) . . . . ?
C230 C221 C222 C223 0.6(8) . . . . ?
C230 C231 C232 C233 -9.4(8) . . . . ?
C230 C231 C232 C237 174.3(5) . . . . ?
C230 C231 C240 O12 -0.7(7) . . . . ?
C230 C231 C240 C239 -174.5(5) . . . . ?
C231 C232 C233 C234 -177.4(6) . . . . ?
C231 C232 C237 C236 179.7(5) . . . . ?
C231 C232 C237 C238 2.8(8) . . . . ?
C232 C231 C240 O12 -179.0(4) . . . . ?
C232 C231 C240 C239 7.2(8) . . . . ?
C232 C233 C234 C235 -2.2(10) . . . . ?
C232 C237 C238 C239 2.5(9) . . . . ?
C233 C232 C237 C236 3.2(8) . . . . ?
C233 C232 C237 C238 -173.7(5) . . . . ?
C233 C234 C235 C236 3.2(12) . . . . ?
C234 C235 C236 C237 -0.9(11) . . . . ?
C235 C236 C237 C232 -2.3(10) . . . . ?
C235 C236 C237 C238 174.6(6) . . . . ?
C236 C237 C238 C239 -174.4(6) . . . . ?
C237 C232 C233 C234 -0.9(9) . . . . ?
C237 C238 C239 C240 -3.0(9) . . . . ?
C238 C239 C240 O12 -176.0(5) . . . . ?
C238 C239 C240 C231 -2.0(8) . . . . ?
C240 C231 C232 C233 168.9(5) . . . . ?
C240 C231 C232 C237 -7.5(8) . . . . ?
C241 N7 C254 C249 -71.7(5) . . . . ?
C241 N7 C254 C253 108.9(5) . . . . ?
C241 C242 C243 C244 -3.5(7) . . . . ?
C241 C246 C247 C248 -32.3(7) . . . . ?
C241 C246 C247 C255 153.1(4) . . . . ?
C242 C241 C246 C245 0.9(7) . . . . ?
C242 C241 C246 C247 -179.0(4) . . . . ?
C242 C243 C244 C245 1.6(7) . . . . ?
C243 C244 C245 C246 1.5(8) . . . . ?
C244 C245 C246 C241 -2.8(7) . . . . ?
C244 C245 C246 C247 177.1(5) . . . . ?
C245 C246 C247 C248 147.9(5) . . . . ?
C245 C246 C247 C255 -26.8(6) . . . . ?
C246 C241 C242 C243 2.2(7) . . . . ?
C246 C247 C248 C249 -3.6(8) . . . . ?
C246 C247 C255 C256 127.2(5) . . . . ?
C246 C247 C255 C260 -52.8(6) . . . . ?
C247 C248 C249 C250 -146.6(5) . . . . ?
C247 C248 C249 C254 28.5(8) . . . . ?
C247 C255 C256 C257 178.1(4) . . . . ?
C247 C255 C260 C259 -178.0(4) . . . . ?
C248 C247 C255 C256 -47.8(6) . . . . ?
C248 C247 C255 C260 132.2(5) . . . . ?
C248 C249 C250 C251 170.6(5) . . . . ?
C248 C249 C254 N7 14.0(7) . . . . ?
C248 C249 C254 C253 -166.5(4) . . . . ?
C249 C250 C251 C252 -1.3(8) . . . . ?
C250 C249 C254 N7 -170.9(4) . . . . ?
C250 C249 C254 C253 8.5(7) . . . . ?
C250 C251 C252 C253 3.8(8) . . . . ?
C251 C252 C253 C254 0.0(8) . . . . ?
C252 C253 C254 N7 173.2(4) . . . . ?
C252 C253 C254 C249 -6.2(7) . . . . ?
C254 N7 C241 C242 -117.3(4) . . . . ?
C254 N7 C241 C246 61.3(6) . . . . ?
C254 C249 C250 C251 -4.8(7) . . . . ?
C255 C247 C248 C249 171.0(5) . . . . ?
C255 C256 C257 C258 1.1(7) . . . . ?
C256 C255 C260 C259 2.0(7) . . . . ?
C256 C257 C258 C259 -0.4(7) . . . . ?
C257 C258 C259 C260 0.5(8) . . . . ?
C258 C259 C260 C255 -1.3(8) . . . . ?
C260 C255 C256 C257 -1.9(7) . . . . ?
C261 C262 C263 C264 -3.5(8) . . . . ?
C261 C270 C271 C272 126.6(5) . . . . ?
C261 C270 C271 C280 -50.8(7) . . . . ?
C262 C261 C270 C269 5.7(7) . . . . ?
C262 C261 C270 C271 -176.9(5) . . . . ?
C262 C263 C264 C265 -175.0(5) . . . . ?
C262 C263 C264 C269 2.4(8) . . . . ?
C263 C264 C265 C266 175.7(5) . . . . ?
C263 C264 C269 C268 -175.0(5) . . . . ?
C263 C264 C269 C270 2.7(7) . . . . ?
C264 C265 C266 C267 -0.1(8) . . . . ?
C264 C269 C270 C261 -6.6(7) . . . . ?
C264 C269 C270 C271 176.1(5) . . . . ?
C265 C264 C269 C268 2.4(7) . . . . ?
C265 C264 C269 C270 -179.8(5) . . . . ?
C265 C266 C267 C268 1.2(8) . . . . ?
C266 C267 C268 C269 -0.5(8) . . . . ?
C267 C268 C269 C264 -1.4(8) . . . . ?
C267 C268 C269 C270 -179.1(5) . . . . ?
C268 C269 C270 C261 171.0(5) . . . . ?
C268 C269 C270 C271 -6.3(8) . . . . ?
C269 C264 C265 C266 -1.7(8) . . . . ?
C269 C270 C271 C272 -56.2(7) . . . . ?
C269 C270 C271 C280 126.4(5) . . . . ?
C270 C261 C262 C263 -0.7(8) . . . . ?
C270 C271 C272 C273 -7.6(7) . . . . ?
C270 C271 C272 C277 174.9(4) . . . . ?
C270 C271 C280 O14 3.6(7) . . . . ?
C270 C271 C280 C279 -173.2(5) . . . . ?
C271 C272 C273 C274 -177.5(5) . . . . ?
C271 C272 C277 C276 179.2(5) . . . . ?
C271 C272 C277 C278 1.2(7) . . . . ?
C272 C271 C280 O14 -173.9(4) . . . . ?
C272 C271 C280 C279 9.3(7) . . . . ?
C272 C273 C274 C275 -2.1(8) . . . . ?
C272 C277 C278 C279 3.9(8) . . . . ?
C273 C272 C277 C276 1.6(7) . . . . ?
C273 C272 C277 C278 -176.3(5) . . . . ?
C273 C274 C275 C276 2.6(9) . . . . ?
C274 C275 C276 C277 -0.9(10) . . . . ?
C275 C276 C277 C272 -1.1(9) . . . . ?
C275 C276 C277 C278 176.7(6) . . . . ?
C276 C277 C278 C279 -173.9(5) . . . . ?
C277 C272 C273 C274 0.0(8) . . . . ?
C277 C278 C279 C280 -2.6(8) . . . . ?
C278 C279 C280 O14 178.7(4) . . . . ?
C278 C279 C280 C271 -4.3(8) . . . . ?
C280 C271 C272 C273 169.9(5) . . . . ?
C280 C271 C272 C277 -7.6(7) . . . . ?
C281 N8 C294 C289 -70.5(6) . . . . ?
C281 N8 C294 C293 107.4(6) . . . . ?
C281 C282 C283 C284 0.0(9) . . . . ?
C281 C286 C287 C288 -39.7(8) . . . . ?
C281 C286 C287 C295 143.0(6) . . . . ?
C282 C281 C286 C285 -1.5(8) . . . . ?
C282 C281 C286 C287 176.1(5) . . . . ?
C282 C283 C284 C285 -1.2(9) . . . . ?
C283 C284 C285 C286 1.0(9) . . . . ?
C284 C285 C286 C281 0.3(9) . . . . ?
C284 C285 C286 C287 -177.3(6) . . . . ?
C285 C286 C287 C288 137.8(6) . . . . ?
C285 C286 C287 C295 -39.4(8) . . . . ?
C286 C281 C282 C283 1.4(8) . . . . ?
C286 C287 C288 C289 1.2(9) . . . . ?
C286 C287 C295 C296 147.0(6) . . . . ?
C286 C287 C295 C300 -35.2(8) . . . . ?
C287 C288 C289 C290 -142.5(7) . . . . ?
C287 C288 C289 C294 38.4(9) . . . . ?
C287 C295 C296 C297 175.0(6) . . . . ?
C287 C295 C300 C299 -174.6(6) . . . . ?
C288 C287 C295 C296 -30.2(9) . . . . ?
C288 C287 C295 C300 147.6(6) . . . . ?
C288 C289 C290 C291 178.1(6) . . . . ?
C288 C289 C294 N8 0.5(8) . . . . ?
C288 C289 C294 C293 -177.4(6) . . . . ?
C289 C290 C291 C292 1.1(12) . . . . ?
C290 C289 C294 N8 -178.7(5) . . . . ?
C290 C289 C294 C293 3.4(9) . . . . ?
C290 C291 C292 C293 -0.1(12) . . . . ?
C291 C292 C293 C294 0.7(10) . . . . ?
C292 C293 C294 N8 179.7(6) . . . . ?
C292 C293 C294 C289 -2.5(9) . . . . ?
C294 N8 C281 C282 -105.6(6) . . . . ?
C294 N8 C281 C286 72.0(6) . . . . ?
C294 C289 C290 C291 -2.7(10) . . . . ?
C295 C287 C288 C289 178.3(6) . . . . ?
C295 C296 C297 C298 2.6(11) . . . . ?
C296 C295 C300 C299 3.4(9) . . . . ?
C296 C297 C298 C299 -2.6(11) . . . . ?
C297 C298 C299 C300 3.0(11) . . . . ?
C298 C299 C300 C295 -3.5(11) . . . . ?
C300 C295 C296 C297 -2.9(9) . . . . ?
C301 C302 C303 C304 -4.5(9) . . . . ?
C301 C310 C311 C312 130.4(5) . . . . ?
C301 C310 C311 C320 -48.3(7) . . . . ?
C302 C301 C310 C309 5.8(8) . . . . ?
C302 C301 C310 C311 -172.7(5) . . . . ?
C302 C303 C304 C305 -178.1(6) . . . . ?
C302 C303 C304 C309 0.0(9) . . . . ?
C303 C304 C305 C306 174.9(6) . . . . ?
C303 C304 C309 C308 -173.1(6) . . . . ?
C303 C304 C309 C310 7.3(8) . . . . ?
C304 C305 C306 C307 -1.2(10) . . . . ?
C304 C309 C310 C301 -10.1(7) . . . . ?
C304 C309 C310 C311 168.4(5) . . . . ?
C305 C304 C309 C308 5.0(8) . . . . ?
C305 C304 C309 C310 -174.6(5) . . . . ?
C305 C306 C307 C308 3.6(11) . . . . ?
C306 C307 C308 C309 -1.7(10) . . . . ?
C307 C308 C309 C304 -2.7(9) . . . . ?
C307 C308 C309 C310 176.9(6) . . . . ?
C308 C309 C310 C301 170.4(5) . . . . ?
C308 C309 C310 C311 -11.2(8) . . . . ?
C309 C304 C305 C306 -3.2(9) . . . . ?
C309 C310 C311 C312 -48.1(7) . . . . ?
C309 C310 C311 C320 133.3(5) . . . . ?
C310 C301 C302 C303 1.5(9) . . . . ?
C310 C311 C312 C313 -6.4(8) . . . . ?
C310 C311 C312 C317 175.5(5) . . . . ?
C310 C311 C320 O16 -0.7(7) . . . . ?
C310 C311 C320 C319 -175.6(5) . . . . ?
C311 C312 C313 C314 -178.2(5) . . . . ?
C311 C312 C317 C316 179.1(5) . . . . ?
C311 C312 C317 C318 2.2(8) . . . . ?
C312 C311 C320 O16 -179.5(4) . . . . ?
C312 C311 C320 C319 5.6(7) . . . . ?
C312 C313 C314 C315 -1.1(9) . . . . ?
C312 C317 C318 C319 2.0(8) . . . . ?
C313 C312 C317 C316 1.0(8) . . . . ?
C313 C312 C317 C318 -175.9(5) . . . . ?
C313 C314 C315 C316 1.3(9) . . . . ?
C314 C315 C316 C317 -0.4(9) . . . . ?
C315 C316 C317 C312 -0.8(9) . . . . ?
C315 C316 C317 C318 176.2(6) . . . . ?
C316 C317 C318 C319 -174.9(5) . . . . ?
C317 C312 C313 C314 -0.1(8) . . . . ?
C317 C318 C319 C320 -2.4(8) . . . . ?
C318 C319 C320 O16 -176.6(5) . . . . ?
C318 C319 C320 C311 -1.6(8) . . . . ?
C320 C311 C312 C313 172.3(5) . . . . ?
C320 C311 C312 C317 -5.8(7) . . . . ?
C401 C402 C403 C404 -1.2(15) . . . . ?
C402 C401 C406 C405 -0.6(14) . . . . ?
C402 C403 C404 C405 1.4(13) . . . . ?
C403 C404 C405 C406 -1.2(12) . . . . ?
C404 C405 C406 C401 0.8(12) . . . . ?
C406 C401 C402 C403 0.8(14) . . . . ?
C411 C412 C413 C414 -0.7(10) . . . . ?
C412 C411 C416 C415 0.1(10) . . . . ?
C412 C413 C414 C415 0.7(10) . . . . ?
C413 C414 C415 C416 -0.3(10) . . . . ?
C414 C415 C416 C411 -0.1(10) . . . . ?
C416 C411 C412 C413 0.3(10) . . . . ?
C421 C422 C423 C424 0.1(10) . . . . ?
C422 C421 C426 C425 1.3(10) . . . . ?
C422 C423 C424 C425 0.0(9) . . . . ?
C423 C424 C425 C426 0.5(8) . . . . ?
C424 C425 C426 C421 -1.2(9) . . . . ?
C426 C421 C422 C423 -0.8(11) . . . . ?
C431 C432 C433 C434 0.2(12) . . . . ?
C432 C431 C436 C435 0.7(13) . . . . ?
C432 C433 C434 C435 1.6(12) . . . . ?
C433 C434 C435 C436 -2.3(13) . . . . ?
C434 C435 C436 C431 1.1(13) . . . . ?
C436 C431 C432 C433 -1.4(12) . . . . ?
C441 C442 C443 C444 -0.7(11) . . . . ?
C442 C441 C446 C445 0.8(11) . . . . ?
C442 C443 C444 C445 -0.3(12) . . . . ?
C443 C444 C445 C446 1.5(12) . . . . ?
C444 C445 C446 C441 -1.8(11) . . . . ?
C446 C441 C442 C443 0.5(11) . . . . ?
C451 C452 C453 C454 -2.6(17) . . . . ?
C452 C451 C456 C455 -1.5(17) . . . . ?
C452 C453 C454 C455 4.6(17) . . . . ?
C453 C454 C455 C456 -4.9(17) . . . . ?
C454 C455 C456 C451 3.2(16) . . . . ?
C456 C451 C452 C453 1.2(17) . . . . ?
C461 C462 C463 C464 0.0 . . . . ?
C462 C461 C466 C465 0.0 . . . . ?
C462 C463 C464 C465 0.0 . . . . ?
C463 C464 C465 C466 0.0 . . . . ?
C464 C465 C466 C461 0.0 . . . . ?
C466 C461 C462 C463 0.0 . . . . ?
C471 C472 C473 C474 7.8(18) . . . . ?
C472 C471 C476 C475 -17(2) . . . . ?
C472 C473 C474 C475 -13(2) . . . . ?
C473 C474 C475 C476 4(2) . . . . ?
C474 C475 C476 C471 11(2) . . . . ?
C476 C471 C472 C473 6.9(19) . . . . ?
C481 C482 C483 C484 -2.2(19) . . . . ?
C482 C481 C486 C485 1(2) . . . . ?
C482 C483 C484 C485 3.2(19) . . . . ?
C483 C484 C485 C486 -2(2) . . . . ?
C484 C485 C486 C481 -1(2) . . . . ?
C486 C481 C482 C483 0(2) . . . . ?
C491 C492 C493 C494 2.9(11) . . . . ?
C492 C491 C496 C495 -2.0(15) . . . . ?
C492 C493 C494 C495 -2.7(11) . . . . ?
C493 C494 C495 C496 0.2(13) . . . . ?
C494 C495 C496 C491 2.2(15) . . . . ?
C496 C491 C492 C493 -0.6(12) . . . . ?
C501 C502 C503 C504 -0.4(18) . . . . ?
C502 C501 C506 C505 0.6(17) . . . . ?
C502 C503 C504 C505 2(2) . . . . ?
C503 C504 C505 C506 -3(2) . . . . ?
C504 C505 C506 C501 1.3(19) . . . . ?
C506 C501 C502 C503 -1.0(18) . . . . ?
C511 C512 C513 C514 -1.4(14) . . . . ?
C512 C511 C516 C515 0.6(11) . . . . ?
C512 C513 C514 C515 0.8(16) . . . . ?
C513 C514 C515 C516 0.4(15) . . . . ?
C514 C515 C516 C511 -1.1(12) . . . . ?
C516 C511 C512 C513 0.7(12) . . . . ?
C521 C522 C523 C524 0.0 . . . . ?
C522 C521 C526 C525 0.0 . . . . ?
C522 C523 C524 C525 0.0 . . . . ?
C523 C524 C525 C526 0.0 . . . . ?
C524 C525 C526 C521 0.0 . . . . ?
C526 C521 C522 C523 0.0 . . . . ?
C531 C532 C533 C534 -0.2(13) . . . . ?
C532 C531 C536 C535 -0.4(14) . . . . ?
C532 C533 C534 C535 -0.3(14) . . . . ?
C533 C534 C535 C536 0.4(16) . . . . ?
C534 C535 C536 C531 0.0(16) . . . . ?
C536 C531 C532 C533 0.5(13) . . . . ?
C541 C542 C543 C544 0.4(15) . . . . ?
C542 C541 C546 C545 1.0(16) . . . . ?
C542 C543 C544 C545 1.9(14) . . . . ?
C543 C544 C545 C546 -2.7(15) . . . . ?
C544 C545 C546 C541 1.3(16) . . . . ?
C546 C541 C542 C543 -1.8(16) . . . . ?
C551 C552 C553 C554 -101(4) . . . . ?
C552 C553 C554 C555 137(3) . . . . ?
